data_1551386
loop_
_publ_author_name
'Nagula Chandramouli'
'Yann Ferrand'
'Guillaume Lautrette'
'Brice Kauffmann'
'Cameron David Mackereth'
'Michel Laguerre'
'Didier Dubreuil'
'Ivan Huc'

_publ_section_title
;
 Iterative design of a helically folded aromatic oligoamide sequence for
 the selective encapsulation of fructose
;
_journal_name_full 'Nature Chemistry'
_journal_page_first 334
_journal_page_last 341
_journal_paper_doi 10.1038/nchem.2195
_journal_volume 7
_journal_year 2015
_chemical_formula_sum 'C412 H420 N80 O82'
_chemical_formula_weight 7804.27
_space_group_crystal_system triclinic
_space_group_IT_number 2
_space_group_name_Hall '-P 1'
_space_group_name_H-M_alt 'P -1'
_atom_sites_solution_hydrogens geom
_cell_angle_alpha 69.39(3)
_cell_angle_beta 73.89(3)
_cell_angle_gamma 68.09(3)
_cell_formula_units_Z 2
_cell_length_a 29.180(6)
_cell_length_b 31.720(6)
_cell_length_c 32.140(6)
_cell_measurement_reflns_used 1985
_cell_measurement_temperature 100(2)
_cell_measurement_theta_max 21.804
_cell_measurement_theta_min 0.754
_cell_volume 25465(11)
_computing_cell_refinement 'XDS Package (Kabsch, 2010)'
_computing_data_collection 'X-NEMO, ESRF FIP BM30A'
_computing_data_reduction 'XDS Package (Kabsch, 2010)'
_computing_structure_refinement 'SHELXL-2013 (Sheldrick, 2013)'
_computing_structure_solution 'Superflip, (Palatinus, 2007)'
_diffrn_ambient_temperature 100(2)
_diffrn_measured_fraction_theta_full 0.479
_diffrn_measured_fraction_theta_max 0.956
_diffrn_measurement_method 'phi scan'
_diffrn_radiation_type 'synchrotron radiation'
_diffrn_radiation_wavelength 0.780
_diffrn_reflns_av_R_equivalents 0.0637
_diffrn_reflns_av_unetI/netI 0.0339
_diffrn_reflns_Laue_measured_fraction_full 0.479
_diffrn_reflns_Laue_measured_fraction_max 0.956
_diffrn_reflns_limit_h_max 27
_diffrn_reflns_limit_h_min -27
_diffrn_reflns_limit_k_max 28
_diffrn_reflns_limit_k_min -28
_diffrn_reflns_limit_l_max 30
_diffrn_reflns_limit_l_min -30
_diffrn_reflns_number 305056
_diffrn_reflns_point_group_measured_fraction_full 0.479
_diffrn_reflns_point_group_measured_fraction_max 0.956
_diffrn_reflns_theta_full 27.905
_diffrn_reflns_theta_max 21.804
_diffrn_reflns_theta_min 0.754
_exptl_absorpt_coefficient_mu 0.089
_exptl_absorpt_correction_type none
_exptl_crystal_colour yellow
_exptl_crystal_density_diffrn 1.020
_exptl_crystal_description prism
_exptl_crystal_F_000 8861
_exptl_crystal_size_max 0.05
_exptl_crystal_size_mid 0.05
_exptl_crystal_size_min 0.05
_refine_diff_density_max 1.293
_refine_diff_density_min -0.568
_refine_diff_density_rms 0.086
_refine_ls_extinction_coef 0.0032(3)
_refine_ls_extinction_expression Fc^*^=kFc[1+0.001xFc^2^\l^3^/sin(2\q)]^-1/4^
_refine_ls_extinction_method SHELXL
_refine_ls_goodness_of_fit_ref 1.706
_refine_ls_hydrogen_treatment constr
_refine_ls_matrix_type full
_refine_ls_number_parameters 5158
_refine_ls_number_reflns 44096
_refine_ls_number_restraints 192
_refine_ls_restrained_S_all 1.757
_refine_ls_R_factor_all 0.1761
_refine_ls_R_factor_gt 0.1380
_refine_ls_shift/su_max 0.050
_refine_ls_shift/su_mean 0.012
_refine_ls_structure_factor_coef Fsqd
_refine_ls_weighting_details 'w=1/[\s^2^(Fo^2^)+(0.2000P)^2^] where P=(Fo^2^+2Fc^2^)/3'
_refine_ls_weighting_scheme calc
_refine_ls_wR_factor_gt 0.4015
_refine_ls_wR_factor_ref 0.4328
_reflns_Friedel_coverage 0.000
_reflns_Friedel_fraction_full .
_reflns_Friedel_fraction_max .
_reflns_number_gt 27003
_reflns_number_total 44096
_reflns_threshold_expression 'I > 2\s(I)'
_cod_data_source_file nchem.2195-s5.cif
_cod_data_source_block glucose
_cod_original_cell_volume 25466(12)
_cod_database_code 1551386
_shelx_space_group_comment
;
The symmetry employed for this shelxl refinement is uniquely defined
by the following loop, which should always be used as a source of
symmetry information in preference to the above space-group names.
They are only intended as comments.
;
_shelxl_version_number 2013-4

loop_
_space_group_symop_operation_xyz
'x, y, z'
'-x, -y, -z'

loop_
_atom_site_label
_atom_site_type_symbol
_atom_site_fract_x
_atom_site_fract_y
_atom_site_fract_z
_atom_site_U_iso_or_equiv
_atom_site_adp_type
_atom_site_occupancy
_atom_site_site_symmetry_order
_atom_site_calc_flag
_atom_site_refinement_flags_posn
_atom_site_refinement_flags_adp
_atom_site_refinement_flags_occupancy
_atom_site_disorder_assembly
_atom_site_disorder_group
N480 N 0.0344(6) 0.4603(5) 0.1554(3) 0.159(4) Uani 1 1 d . . . . .
N503 N 0.3802(4) 0.3513(4) 0.7304(3) 0.154(3) Uani 1 1 d . . . . .
H503 H 0.4117 0.3360 0.7263 0.185 Uiso 1 1 calc R U . . .
O6 O 0.7405(3) 0.4188(2) 0.8039(2) 0.137(2) Uani 1 1 d . . . . .
O7 O 0.5795(3) 0.2288(2) 0.8552(2) 0.142(2) Uani 1 1 d . . . . .
O8 O 0.5585(2) 0.6345(2) 0.8153(2) 0.143(2) Uani 1 1 d . . . . .
O9 O 0.2285(3) 0.3176(2) 0.3319(2) 0.134(2) Uani 1 1 d . . . . .
O10 O 0.2413(2) 0.5924(2) 0.9846(2) 0.140(2) Uani 1 1 d . . . . .
O11 O 0.2099(3) 0.3939(2) 0.8815(3) 0.158(3) Uani 1 1 d . . . . .
O12 O 0.1714(3) 0.5602(2) 0.8867(2) 0.128(2) Uani 1 1 d . . . . .
O13 O 0.8328(3) 0.2484(2) 0.7934(2) 0.132(2) Uani 1 1 d . . . . .
O14 O 0.1511(4) 0.4258(3) 0.3646(3) 0.154(3) Uani 1 1 d . . . . .
O15 O 0.7254(2) 0.1441(2) 0.8288(2) 0.147(2) Uani 1 1 d . . . . .
O16 O 0.0867(2) 0.1211(2) 0.5537(2) 0.134(2) Uani 1 1 d . . . . .
O18 O 0.0812(3) 0.3167(2) 0.3581(2) 0.130(2) Uani 1 1 d . . . . .
O19 O -0.2040(3) 0.4322(2) 0.5577(2) 0.140(2) Uani 1 1 d . . . . .
O20 O 0.3873(3) 0.6129(2) 0.8545(2) 0.154(3) Uani 1 1 d . . . . .
O21 O 0.0563(3) -0.0438(2) 0.3123(2) 0.152(3) Uani 1 1 d . . . . .
O22 O 0.2383(3) 0.0530(2) 0.3035(3) 0.167(3) Uani 1 1 d . . . . .
O23 O 0.3034(3) 0.1607(2) 1.0554(3) 0.168(3) Uani 1 1 d . . . . .
O24 O -0.0455(3) 0.3528(2) 0.6253(2) 0.129(2) Uani 1 1 d . . . . .
O25 O 0.4102(3) 0.1701(3) 0.8080(3) 0.150(3) Uani 1 1 d . . . . .
N239 N -0.1339(4) 0.3748(2) 0.5383(2) 0.118(2) Uani 1 1 d . . . . .
H239 H -0.1235 0.3470 0.5346 0.141 Uiso 1 1 calc R U . . .
O27 O 0.1944(3) -0.0416(2) 0.4072(3) 0.157(3) Uani 1 1 d . . . . .
O28 O 0.1651(3) 0.2930(2) 1.1080(3) 0.156(3) Uani 1 1 d . . . . .
O29 O -0.3034(3) 0.2662(3) 0.4927(3) 0.184(3) Uani 1 1 d . . . . .
O30 O -0.0694(2) 0.0107(3) 0.4556(3) 0.156(3) Uani 1 1 d . . . . .
O31 O 0.4300(2) 0.5713(3) 0.9562(2) 0.148(3) Uani 1 1 d . . . . .
O32 O 0.3962(2) 0.3712(2) 1.0793(2) 0.149(2) Uani 1 1 d . . . . .
O33 O 0.3328(3) 0.1647(2) 0.2964(3) 0.163(3) Uani 1 1 d . . . . .
O34 O -0.1681(3) 0.2936(3) 0.4628(3) 0.151(3) Uani 1 1 d . . . . .
O36 O 0.6451(3) 0.0686(2) 0.8586(3) 0.164(3) Uani 1 1 d . . . . .
N505 N 0.5399(3) 0.2963(3) 0.7513(3) 0.143(3) Uani 1 1 d . . . . .
H505 H 0.5092 0.2962 0.7596 0.172 Uiso 1 1 calc R U . . .
O38 O 0.5947(3) 0.0966(3) 0.7480(3) 0.176(3) Uani 1 1 d . . . . .
O39 O -0.1045(2) 0.1430(2) 0.5769(3) 0.152(2) Uani 1 1 d . . . . .
O41 O 0.2894(3) 0.2942(4) 1.2125(3) 0.196(4) Uani 1 1 d . . . . .
O42 O -0.2587(3) 0.0996(3) 0.4867(3) 0.193(4) Uani 1 1 d . . . . .
O43 O 0.5707(3) 0.3642(3) 0.8785(3) 0.178(3) Uani 1 1 d . . . . .
H43 H 0.5868 0.3403 0.8703 0.267 Uiso 1 1 calc R U . . .
O44 O 0.4407(3) 0.3296(3) 0.9095(4) 0.187(4) Uani 1 1 d . . . . .
O45 O -0.0923(3) 0.5236(3) 0.3090(2) 0.139(2) Uani 1 1 d . . . . .
N234 N 0.1621(3) 0.1445(3) 0.4421(2) 0.136(3) Uani 1 1 d . . . . .
H234 H 0.1304 0.1491 0.4472 0.163 Uiso 1 1 calc R U . . .
O47 O -0.3404(3) 0.3545(2) 0.6067(2) 0.146(2) Uani 1 1 d . . . . .
O48 O 0.1964(3) 0.4499(2) 0.9989(2) 0.136(2) Uani 1 1 d . . . . .
N251 N -0.0551(3) 0.2890(2) 0.6149(2) 0.109(2) Uani 1 1 d . . . . .
H251 H -0.0783 0.2775 0.6169 0.130 Uiso 1 1 calc R U . . .
N511 N 0.5057(3) 0.2229(3) 0.7765(3) 0.137(3) Uani 1 1 d . . . . .
O51 O -0.3288(3) 0.3987(3) 0.4895(3) 0.157(3) Uani 1 1 d . . . . .
N238 N -0.0516(4) 0.3713(2) 0.5147(2) 0.110(2) Uani 1 1 d . . . . .
O53 O 0.5890(3) 0.2757(3) 1.0532(2) 0.152(2) Uani 1 1 d . . . . .
N211 N 0.1854(3) 0.1640(3) 0.3267(3) 0.140(3) Uani 1 1 d . . . . .
N213 N 0.0937(3) 0.3897(3) 0.3714(2) 0.125(3) Uani 1 1 d . . . . .
H213 H 0.0630 0.3899 0.3775 0.150 Uiso 1 1 calc R U . . .
O56 O 0.6931(3) 0.4764(2) 0.9090(2) 0.145(2) Uani 1 1 d . . . . .
O57 O 0.0754(5) 0.2728(4) 0.2494(4) 0.184(5) Uani 1 1 d . . . . .
N479 N 0.3726(4) 0.1831(2) 1.0394(3) 0.148(3) Uani 1 1 d . . . . .
H479 H 0.3830 0.2062 1.0365 0.177 Uiso 1 1 calc R U . . .
N501 N 0.5903(3) 0.1391(3) 0.8660(3) 0.142(3) Uani 1 1 d . . . . .
H501 H 0.5598 0.1563 0.8717 0.170 Uiso 1 1 calc R U . . .
C753 C -0.2300(5) 0.4743(6) 0.6439(6) 0.197(6) Uani 1 1 d . . . . .
H75A H -0.2065 0.4691 0.6168 0.236 Uiso 1 1 calc R U . . .
H75B H -0.2128 0.4810 0.6616 0.236 Uiso 1 1 calc R U . . .
O63 O 0.5861(3) 0.3452(3) 0.7385(3) 0.154(3) Uani 1 1 d . . . . .
N527 N 0.4018(3) 0.5364(2) 0.8521(2) 0.122(2) Uani 1 1 d . . . . .
H527 H 0.4257 0.5111 0.8491 0.146 Uiso 1 1 calc R U . . .
N492 N -0.0958(3) 0.4506(3) 0.3178(2) 0.124(2) Uani 1 1 d . . . . .
H492 H -0.0761 0.4226 0.3179 0.149 Uiso 1 1 calc R U . . .
C512 C 0.6583(6) 0.0042(5) 0.7645(6) 0.206(8) Uani 1 1 d . . . . .
H51A H 0.6717 0.0298 0.7574 0.309 Uiso 0.5 1 calc R U P . .
H51B H 0.6840 -0.0221 0.7557 0.309 Uiso 0.5 1 calc R U P . .
H51C H 0.6465 -0.0051 0.7964 0.309 Uiso 0.5 1 calc R U P . .
H51D H 0.6631 -0.0281 0.7823 0.309 Uiso 0.5 1 calc R U P . .
H51E H 0.6508 0.0238 0.7840 0.309 Uiso 0.5 1 calc R U P . .
H51F H 0.6883 0.0068 0.7433 0.309 Uiso 0.5 1 calc R U P . .
O67 O 0.0942(3) 0.5071(3) 0.2542(2) 0.155(2) Uani 1 1 d . . . . .
N485 N 0.6428(4) 0.2214(4) 0.9530(3) 0.146(3) Uani 1 1 d . . . . .
N477 N 0.3663(4) 0.3167(3) 1.0715(3) 0.140(3) Uani 1 1 d . . . . .
H477 H 0.3774 0.2931 1.0603 0.168 Uiso 1 1 calc R U . . .
N252 N -0.1456(3) 0.3043(3) 0.6616(2) 0.122(2) Uani 1 1 d . . . . .
O71 O 0.3326(3) 0.3501(2) 0.9683(3) 0.165(3) Uani 1 1 d . . . . .
N212 N 0.1346(3) 0.3522(3) 0.3595(2) 0.129(3) Uani 1 1 d . . . . .
H212 H 0.1650 0.3513 0.3571 0.155 Uiso 1 1 calc R U . . .
O73 O -0.1158(3) 0.0677(3) 0.3499(3) 0.175(3) Uani 1 1 d . . . . .
N513 N 0.4094(3) 0.2394(3) 0.8171(3) 0.130(3) Uani 1 1 d . . . . .
H513 H 0.4291 0.2540 0.8169 0.156 Uiso 1 1 calc R U . . .
C715 C 0.0832(4) -0.1070(4) 0.2576(3) 0.160(4) Uani 1 1 d . . . . .
H71A H 0.1039 -0.1371 0.2529 0.241 Uiso 0.5 1 calc R U P . .
H71B H 0.1041 -0.0883 0.2543 0.241 Uiso 0.5 1 calc R U P . .
H71C H 0.0612 -0.0909 0.2358 0.241 Uiso 0.5 1 calc R U P . .
H71D H 0.0755 -0.0738 0.2424 0.241 Uiso 0.5 1 calc R U P . .
H71E H 0.0754 -0.1226 0.2410 0.241 Uiso 0.5 1 calc R U P . .
H71F H 0.1183 -0.1200 0.2596 0.241 Uiso 0.5 1 calc R U P . .
N250 N -0.0489(3) 0.2203(2) 0.5833(2) 0.111(2) Uani 1 1 d . . . . .
N241 N -0.1345(3) 0.2233(2) 0.5700(2) 0.115(2) Uani 1 1 d . . . . .
H241 H -0.1240 0.2477 0.5600 0.138 Uiso 1 1 calc R U . . .
O80 O -0.2952(3) 0.3896(3) 0.3732(4) 0.195(4) Uani 1 1 d . . . . .
N240 N -0.1853(3) 0.3125(3) 0.5666(2) 0.114(2) Uani 1 1 d . . . . .
O82 O 0.7653(3) 0.0727(3) 0.9495(3) 0.201(4) Uani 1 1 d . . . . .
N232 N -0.0362(4) 0.0663(3) 0.4517(3) 0.137(3) Uani 1 1 d . . . . .
H23Y H -0.0456 0.0952 0.4523 0.165 Uiso 1 1 calc R U . . .
N482 N 0.4522(5) 0.1503(2) 1.0153(3) 0.151(4) Uani 1 1 d . . . . .
N502 N 0.6299(3) 0.1567(3) 0.8549(3) 0.144(3) Uani 1 1 d . . . . .
H502 H 0.6600 0.1380 0.8517 0.173 Uiso 1 1 calc R U . . .
N200 N 0.5124(3) 0.1059(2) 0.8900(3) 0.134(3) Uani 1 1 d . . . . .
N516 N 0.3493(3) 0.3016(3) 0.8382(3) 0.138(3) Uani 1 1 d . . . . .
N214 N 0.0179(4) 0.4612(2) 0.3907(2) 0.121(2) Uani 1 1 d . . . . .
O89 O 0.2589(4) 0.2891(3) 0.4491(3) 0.177(3) Uani 1 1 d . . . . .
N203 N 0.6592(3) 0.4204(3) 0.8164(2) 0.123(2) Uani 1 1 d . . . . .
H203 H 0.6417 0.4020 0.8212 0.147 Uiso 1 1 calc R U . . .
N237 N 0.0319(4) 0.3593(3) 0.4925(2) 0.121(3) Uani 1 1 d . . . . .
H237 H 0.0318 0.3336 0.4890 0.145 Uiso 1 1 calc R U . . .
O92 O 0.4087(4) 0.3910(3) 0.8511(4) 0.188(4) Uani 1 1 d . . . . .
H92 H 0.4243 0.4023 0.8269 0.282 Uiso 1 1 calc R U . . .
C538 C 0.9342(4) 0.1873(4) 0.8002(4) 0.160(4) Uani 1 1 d . . . . .
H53A H 0.9628 0.1642 0.7893 0.240 Uiso 0.5 1 calc R U P . .
H53B H 0.9068 0.1743 0.8135 0.240 Uiso 0.5 1 calc R U P . .
H53C H 0.9423 0.1958 0.8225 0.240 Uiso 0.5 1 calc R U P . .
H53D H 0.9118 0.1920 0.8276 0.240 Uiso 0.5 1 calc R U P . .
H53E H 0.9678 0.1819 0.8034 0.240 Uiso 0.5 1 calc R U P . .
H53F H 0.9323 0.1604 0.7944 0.240 Uiso 0.5 1 calc R U P . .
C320 C -0.2170(4) 0.2746(5) 0.6953(3) 0.140(4) Uani 1 1 d . . . . .
O95 O 0.5077(5) 0.3026(5) 0.6479(5) 0.274(8) Uani 1 1 d . . . . .
O96 O 0.2371(3) 0.0898(2) 0.4267(3) 0.159(3) Uani 1 1 d . . . . .
C675 C 0.2663(4) -0.0986(4) 0.3794(5) 0.155(5) Uani 1 1 d . . . . .
H675 H 0.2531 -0.1224 0.4036 0.186 Uiso 1 1 calc R U . . .
N506 N 0.6863(3) 0.3313(3) 0.8241(2) 0.122(2) Uani 1 1 d . . . . .
N648 N 0.4517(3) 0.2505(3) 1.0852(3) 0.146(3) Uani 1 1 d . . . . .
N491 N 0.4638(4) 0.4948(3) 0.9514(3) 0.151(3) Uani 1 1 d . . . . .
H491 H 0.4549 0.4715 0.9521 0.181 Uiso 1 1 calc R U . . .
N235 N 0.1396(3) 0.2153(3) 0.4555(2) 0.121(2) Uani 1 1 d . . . . .
O103 O 0.3044(4) 0.3443(3) 0.7366(4) 0.192(4) Uani 1 1 d . . . . .
C660 C 0.2785(4) 0.1998(4) 0.9585(4) 0.154(4) Uani 1 1 d . . . . .
O105 O 0.7382(3) 0.3035(2) 0.9242(3) 0.162(3) Uani 1 1 d . . . . .
N486 N 0.6626(3) 0.2894(3) 0.9398(3) 0.140(3) Uani 1 1 d . . . . .
H486 H 0.6307 0.3028 0.9438 0.169 Uiso 1 1 calc R U . . .
N483 N 0.5356(4) 0.1214(3) 0.9913(3) 0.159(4) Uani 1 1 d . . . . .
H483 H 0.5338 0.1500 0.9882 0.191 Uiso 1 1 calc R U . . .
N215 N -0.2276(4) 0.4459(3) 0.4595(3) 0.137(3) Uani 1 1 d . . . . .
N208 N -0.1006(4) 0.1337(3) 0.3520(3) 0.144(3) Uani 1 1 d . . . . .
H208 H -0.0774 0.1449 0.3508 0.172 Uiso 1 1 calc R U . . .
N490 N 0.0014(4) 0.4260(3) 0.2791(2) 0.137(3) Uani 1 1 d . . . . .
N207 N -0.2033(4) 0.2815(3) 0.3625(3) 0.136(3) Uani 1 1 d . . . . .
N236 N 0.1115(3) 0.2894(3) 0.4690(2) 0.117(2) Uani 1 1 d . . . . .
O113 O -0.0766(6) 0.2245(6) 0.2490(3) 0.251(7) Uani 1 1 d . . . . .
N592 N 0.4267(5) 0.2769(4) 0.6975(4) 0.165(3) Uani 1 1 d . . . . .
N496 N 0.2701(3) 0.2406(3) 0.9660(3) 0.151(3) Uani 1 1 d . . . . .
C536 C 0.9187(4) 0.2323(4) 0.7601(4) 0.130(3) Uani 1 1 d . . . . .
H536 H 0.9110 0.2231 0.7374 0.156 Uiso 1 1 calc R U . . .
N478 N 0.3194(3) 0.2635(3) 1.0671(3) 0.140(3) Uani 1 1 d . . . . .
N206 N -0.1572(4) 0.4148(3) 0.3378(2) 0.123(2) Uani 1 1 d . . . . .
C515 C 0.3585(4) 0.2592(4) 0.8303(3) 0.136(3) Uani 1 1 d . . . . .
N488 N 0.4433(4) 0.1642(3) 1.1186(3) 0.160(4) Uani 1 1 d . . . . .
H488 H 0.4216 0.1907 1.1214 0.192 Uiso 1 1 calc R U . . .
O121 O 0.0798(5) 0.4422(4) 0.1575(3) 0.186(4) Uani 1 1 d . . . . .
N201 N 0.3846(4) 0.1040(3) 0.9276(3) 0.157(3) Uani 1 1 d . . . . .
C532 C 0.5858(6) 0.7171(4) 0.7608(5) 0.232(8) Uani 1 1 d . . . . .
H53G H 0.6070 0.7361 0.7556 0.348 Uiso 0.5 1 calc R U P . .
H53H H 0.5629 0.7322 0.7397 0.348 Uiso 0.5 1 calc R U P . .
H53I H 0.6061 0.6865 0.7570 0.348 Uiso 0.5 1 calc R U P . .
H53J H 0.5770 0.7005 0.7459 0.348 Uiso 0.5 1 calc R U P . .
H53K H 0.6211 0.7044 0.7618 0.348 Uiso 0.5 1 calc R U P . .
H53L H 0.5779 0.7501 0.7445 0.348 Uiso 0.5 1 calc R U P . .
O124 O 0.1712(3) 0.3371(3) 0.9966(3) 0.167(3) Uani 1 1 d . . . . .
N204 N 0.5023(3) 0.5230(2) 0.8366(3) 0.123(3) Uani 1 1 d . . . . .
N231 N -0.1246(3) 0.1276(3) 0.4679(3) 0.149(3) Uani 1 1 d . . . . .
N600 N 0.3112(5) 0.2623(5) 1.1981(4) 0.182(5) Uani 1 1 d . . . . .
O128 O 0.4459(4) 0.5028(3) 0.7452(3) 0.173(3) Uani 1 1 d . . . . .
N489 N 0.0316(4) 0.3474(4) 0.2563(3) 0.164(4) Uani 1 1 d . . . . .
H489 H 0.0012 0.3649 0.2617 0.197 Uiso 1 1 calc R U . . .
C545 C 0.7551(6) 0.0679(5) 0.7861(7) 0.212(9) Uani 1 1 d . . . . .
H54A H 0.7536 0.0371 0.7897 0.318 Uiso 0.5 1 calc R U P . .
H54B H 0.7771 0.0771 0.7585 0.318 Uiso 0.5 1 calc R U P . .
H54C H 0.7222 0.0903 0.7850 0.318 Uiso 0.5 1 calc R U P . .
H54D H 0.7483 0.0992 0.7658 0.318 Uiso 0.5 1 calc R U P . .
H54E H 0.7248 0.0592 0.7970 0.318 Uiso 0.5 1 calc R U P . .
H54F H 0.7797 0.0460 0.7705 0.318 Uiso 0.5 1 calc R U P . .
N493 N 0.3752(3) 0.4846(3) 0.9683(3) 0.142(3) Uani 1 1 d . . . . .
C621 C 0.3323(4) 0.5666(3) 0.9726(3) 0.132(3) Uani 1 1 d . . . . .
H621 H 0.3350 0.5956 0.9706 0.159 Uiso 1 1 calc R U . . .
N487 N 0.3535(4) 0.1791(3) 1.1649(3) 0.157(3) Uani 1 1 d D . . . .
O134 O -0.1463(4) 0.2163(3) 0.6745(5) 0.239(5) Uani 1 1 d . . . . .
N526 N 0.3486(3) 0.4954(3) 0.8591(2) 0.121(2) Uani 1 1 d . . . . .
O136 O 0.0851(3) 0.4003(3) 0.4870(3) 0.152(2) Uani 1 1 d . . . . .
N233 N 0.1154(4) 0.0851(3) 0.4378(3) 0.149(3) Uani 1 1 d . . . . .
C677 C 0.3244(4) -0.1180(4) 0.3757(5) 0.209(7) Uani 1 1 d . . . . .
H67A H 0.3368 -0.1466 0.3666 0.313 Uiso 0.5 1 calc R U P . .
H67B H 0.3332 -0.1246 0.4045 0.313 Uiso 0.5 1 calc R U P . .
H67C H 0.3391 -0.0949 0.3539 0.313 Uiso 0.5 1 calc R U P . .
H67D H 0.3359 -0.0975 0.3834 0.313 Uiso 0.5 1 calc R U P . .
H67E H 0.3395 -0.1194 0.3454 0.313 Uiso 0.5 1 calc R U P . .
H67F H 0.3336 -0.1492 0.3961 0.313 Uiso 0.5 1 calc R U P . .
C361 C -0.0056(4) 0.2624(3) 0.5983(3) 0.111(3) Uani 1 1 d . . . . .
C534 C 0.7868(4) 0.2766(4) 0.8028(3) 0.115(3) Uani 1 1 d . . . . .
N210 N 0.0800(4) 0.0918(3) 0.3247(3) 0.139(3) Uani 1 1 d . . . . .
C509 C 0.4851(4) 0.1889(4) 0.7856(3) 0.134(3) Uani 1 1 d . . . . .
N504 N 0.4562(4) 0.3700(3) 0.7418(3) 0.140(3) Uani 1 1 d . . . . .
C623 C 0.2844(4) 0.5135(4) 0.9828(3) 0.135(4) Uani 1 1 d . . . . .
C903 C 0.5190(5) 0.3133(4) 0.9225(4) 0.142(4) Uani 1 1 d . . . . .
H903 H 0.5327 0.2952 0.9002 0.170 Uiso 1 1 calc R U . . .
C709 C 0.3728(4) 0.1287(3) 0.2795(4) 0.155(4) Uani 1 1 d . . . . .
H70A H 0.3644 0.1245 0.2543 0.186 Uiso 1 1 calc R U . . .
H70B H 0.3784 0.0988 0.3029 0.186 Uiso 1 1 calc R U . . .
C626 C 0.1487(4) 0.4835(3) 1.0114(3) 0.128(3) Uani 1 1 d . . . . .
H62A H 0.1441 0.5134 0.9881 0.154 Uiso 1 1 calc R U . . .
H62B H 0.1486 0.4891 1.0392 0.154 Uiso 1 1 calc R U . . .
N217 N -0.2512(3) 0.3251(4) 0.4728(3) 0.140(3) Uani 1 1 d . . . . .
H217 H -0.2804 0.3219 0.4772 0.168 Uiso 1 1 calc R U . . .
N216 N -0.2466(3) 0.3667(4) 0.4689(3) 0.141(3) Uani 1 1 d . . . . .
H216 H -0.2174 0.3706 0.4607 0.170 Uiso 1 1 calc R U . . .
O151 O 0.4488(4) 0.0868(3) 1.1312(3) 0.208(4) Uani 1 1 d . . . . .
C666 C -0.0045(4) 0.1477(3) 0.5619(3) 0.116(3) Uani 1 1 d . . . . .
H666 H -0.0061 0.1216 0.5561 0.139 Uiso 1 1 calc R U . . .
N202 N 0.3388(3) 0.1305(4) 0.9419(3) 0.159(3) Uani 1 1 d . . . . .
N209 N 0.0002(4) 0.0899(3) 0.3346(3) 0.144(3) Uani 1 1 d . . . . .
C716 C 0.0144(4) -0.1402(3) 0.3084(3) 0.138(4) Uani 1 1 d . . . . .
H71G H 0.0326 -0.1709 0.3040 0.208 Uiso 0.5 1 calc R U P . .
H71H H -0.0063 -0.1220 0.2857 0.208 Uiso 0.5 1 calc R U P . .
H71I H -0.0063 -0.1436 0.3377 0.208 Uiso 0.5 1 calc R U P . .
H71J H -0.0192 -0.1201 0.3142 0.208 Uiso 0.5 1 calc R U P . .
H71K H 0.0197 -0.1690 0.3325 0.208 Uiso 0.5 1 calc R U P . .
H71L H 0.0197 -0.1474 0.2805 0.208 Uiso 0.5 1 calc R U P . .
C535 C 0.8739(3) 0.2678(3) 0.7758(3) 0.120(3) Uani 1 1 d . . . . .
H53M H 0.8805 0.2765 0.7990 0.144 Uiso 1 1 calc R U . . .
H53N H 0.8655 0.2959 0.7509 0.144 Uiso 1 1 calc R U . . .
C364 C -0.2153(4) 0.2425(4) 0.4760(4) 0.143(4) Uani 1 1 d . . . . .
C706 C -0.1270(5) 0.4454(3) 0.4277(3) 0.126(3) Uani 1 1 d . . . . .
H706 H -0.1330 0.4182 0.4289 0.151 Uiso 1 1 calc R U . . .
C751 C 0.1294(4) 0.0471(4) 0.6277(4) 0.153(4) Uani 1 1 d . . . . .
H75X H 0.0985 0.0422 0.6456 0.229 Uiso 0.5 1 calc R U P . .
H75Y H 0.1290 0.0784 0.6246 0.229 Uiso 0.5 1 calc R U P . .
H75C H 0.1569 0.0244 0.6423 0.229 Uiso 0.5 1 calc R U P . .
H75D H 0.1578 0.0545 0.6294 0.229 Uiso 0.5 1 calc R U P . .
H75E H 0.1272 0.0182 0.6504 0.229 Uiso 0.5 1 calc R U P . .
H75F H 0.0994 0.0723 0.6327 0.229 Uiso 0.5 1 calc R U P . .
N253 N -0.1861(5) 0.2264(4) 0.6948(3) 0.174(4) Uani 1 1 d . . . . .
C519 C 0.2552(5) 0.4457(4) 0.8711(3) 0.131(3) Uani 1 1 d . . . . .
C525 C 0.3534(4) 0.5353(3) 0.8593(3) 0.121(3) Uani 1 1 d . . . . .
C365 C 0.1242(5) 0.3179(3) 0.3522(3) 0.126(3) Uani 1 1 d . . . . .
N5 N 0.3012(3) 0.4513(3) 0.8642(3) 0.128(3) Uani 1 1 d . . . . .
N6 N -0.1273(5) 0.4357(7) 0.2280(3) 0.189(7) Uani 1 1 d D . . . .
H6 H -0.0957 0.4294 0.2268 0.227 Uiso 1 1 calc R U . . .
C543 C 0.7768(4) 0.1135(3) 0.8218(5) 0.173(5) Uani 1 1 d . . . . .
H54G H 0.7944 0.1106 0.8447 0.207 Uiso 1 1 calc R U . . .
H54H H 0.7943 0.1266 0.7925 0.207 Uiso 1 1 calc R U . . .
N8 N -0.1099(5) 0.5280(3) 0.4221(3) 0.139(3) Uani 1 1 d . . . . .
C752 C 0.1356(4) 0.0411(4) 0.5800(4) 0.133(3) Uani 1 1 d . . . . .
H752 H 0.1378 0.0082 0.5844 0.160 Uiso 1 1 calc R U . . .
N10 N 0.5827(3) 0.4746(3) 0.8250(2) 0.120(2) Uani 1 1 d . . . . .
C672 C -0.1060(5) 0.4440(3) 0.5304(3) 0.130(3) Uani 1 1 d . . . . .
H672 H -0.1385 0.4616 0.5397 0.156 Uiso 1 1 calc R U . . .
O601 O 0.3514(4) 0.2590(3) 1.1756(6) 0.267(7) Uani 1 1 d . . . . .
C615 C 0.2392(4) 0.3131(3) 1.0965(3) 0.134(3) Uani 1 1 d . . . . .
N14 N 0.5412(4) 0.4427(4) 0.9432(3) 0.151(3) Uani 1 1 d . . . . .
C363 C 0.1954(4) 0.0289(4) 0.4197(4) 0.145(4) Uani 1 1 d . . . . .
H363 H 0.2301 0.0212 0.4142 0.174 Uiso 1 1 calc R U . . .
O501 O 0.5748(6) 0.2466(4) 0.6488(4) 0.223(5) Uani 1 1 d . . . . .
O920 O 0.5507(3) 0.2935(3) 0.9583(4) 0.189(4) Uani 1 1 d . . . . .
H920 H 0.5533 0.3152 0.9648 0.284 Uiso 1 1 calc R U . . .
N18 N 0.2538(4) 0.3263(3) 0.9764(3) 0.151(3) Uani 1 1 d . . . . .
H18 H 0.2828 0.3081 0.9681 0.181 Uiso 1 1 calc R U . . .
N20 N -0.0703(5) 0.4893(4) 0.1970(3) 0.164(4) Uani 1 1 d D . . . .
C522 C 0.1234(4) 0.5570(3) 0.8919(3) 0.126(3) Uani 1 1 d . . . . .
H52A H 0.1201 0.5281 0.9147 0.151 Uiso 1 1 calc R U . . .
H52B H 0.1178 0.5566 0.8637 0.151 Uiso 1 1 calc R U . . .
O921 O 0.4802(3) 0.4350(2) 0.8476(3) 0.180(3) Uani 1 1 d . . . . .
H921 H 0.4808 0.4461 0.8668 0.270 Uiso 1 1 calc R U . . .
C714 C 0.0523(4) -0.1143(3) 0.3052(4) 0.143(4) Uani 1 1 d . . . . .
H714 H 0.0742 -0.1328 0.3278 0.172 Uiso 1 1 calc R U . . .
C850 C 0.0887(4) 0.6455(3) 0.8744(3) 0.145(4) Uani 1 1 d . . . . .
H85A H 0.1218 0.6470 0.8710 0.217 Uiso 0.5 1 calc R U P . .
H85B H 0.0646 0.6713 0.8851 0.217 Uiso 0.5 1 calc R U P . .
H85C H 0.0827 0.6475 0.8457 0.217 Uiso 0.5 1 calc R U P . .
H85D H 0.0576 0.6635 0.8636 0.217 Uiso 0.5 1 calc R U P . .
H85E H 0.1148 0.6392 0.8495 0.217 Uiso 0.5 1 calc R U P . .
H85F H 0.0967 0.6631 0.8888 0.217 Uiso 0.5 1 calc R U P . .
N26 N -0.2088(3) 0.3726(3) 0.3553(3) 0.126(2) Uani 1 1 d . . . . .
H26 H -0.1818 0.3492 0.3539 0.151 Uiso 1 1 calc R U . . .
N27 N -0.1555(4) 0.2068(4) 0.3593(3) 0.142(3) Uani 1 1 d . . . . .
N28 N 0.6144(4) 0.3822(3) 0.9362(3) 0.144(3) Uani 1 1 d D . . . .
N29 N 0.0413(4) 0.0728(3) 0.4444(3) 0.139(3) Uani 1 1 d . . . . .
C668 C -0.2118(4) 0.3577(3) 0.5675(3) 0.114(3) Uani 1 1 d . . . . .
C542 C 0.6224(4) 0.2020(4) 0.8490(3) 0.128(3) Uani 1 1 d . . . . .
C488 C -0.0649(13) 0.2603(9) 0.2505(4) 0.207(9) Uani 1 1 d . . . . .
C611 C 0.6378(4) 0.3053(4) 1.0793(4) 0.148(4) Uani 1 1 d . . . . .
H611 H 0.6421 0.3336 1.0814 0.178 Uiso 1 1 calc R U . . .
C713 C 0.0210(4) -0.0686(3) 0.3139(4) 0.145(4) Uani 1 1 d . . . . .
H71M H -0.0002 -0.0735 0.3433 0.174 Uiso 1 1 calc R U . . .
H71N H -0.0003 -0.0500 0.2912 0.174 Uiso 1 1 calc R U . . .
C902 C 0.5229(6) 0.3608(6) 0.9024(5) 0.250(11) Uani 1 1 d . . . . .
H902 H 0.5108 0.3782 0.9251 0.300 Uiso 1 1 calc R U . . .
C667 C -0.0490(4) 0.1843(3) 0.5724(3) 0.115(3) Uani 1 1 d . . . . .
C539 C 0.7571(4) 0.2078(3) 0.8177(3) 0.130(3) Uani 1 1 d . . . . .
H539 H 0.7898 0.1883 0.8124 0.156 Uiso 1 1 calc R U . . .
N39 N 0.1571(4) 0.0996(3) 0.3157(3) 0.143(3) Uani 1 1 d . . . . .
H39 H 0.1398 0.1270 0.3198 0.171 Uiso 1 1 calc R U . . .
C900 C 0.4879(6) 0.3822(6) 0.8677(6) 0.195(7) Uani 1 1 d . . . . .
H900 H 0.5035 0.3669 0.8433 0.234 Uiso 1 1 calc R U . . .
C541 C 0.6669(4) 0.2176(3) 0.8374(3) 0.131(3) Uani 1 1 d . . . . .
C610 C 0.3359(8) 0.1151(4) 1.1523(4) 0.227(9) Uani 1 1 d D . . . .
H610 H 0.3475 0.0876 1.1433 0.273 Uiso 1 1 calc R U . . .
C487 C -0.0166(7) 0.3072(6) 0.2494(4) 0.156(6) Uani 1 1 d . . . . .
C701 C -0.1685(5) 0.0715(4) 0.4738(4) 0.166(5) Uani 1 1 d . . . . .
H701 H -0.1656 0.0414 0.4735 0.199 Uiso 1 1 calc R U . . .
C612 C 0.2889(4) 0.3726(3) 1.0961(3) 0.133(3) Uani 1 1 d . . . . .
H612 H 0.3052 0.3928 1.0959 0.160 Uiso 1 1 calc R U . . .
C671 C -0.0965(4) 0.3985(3) 0.5278(3) 0.114(3) Uani 1 1 d . . . . .
O485 O -0.1365(4) 0.6225(5) 0.2189(4) 0.239(5) Uani 1 1 d D . . . .
N50 N -0.0538(6) 0.3454(5) 0.2461(3) 0.169(4) Uani 1 1 d . . . . .
C629 C 0.0575(4) 0.5046(3) 1.0288(4) 0.147(4) Uani 1 1 d . . . . .
H62X H 0.0289 0.4947 1.0327 0.221 Uiso 0.5 1 calc R U P . .
H62Y H 0.0557 0.5331 1.0045 0.221 Uiso 0.5 1 calc R U P . .
H62C H 0.0580 0.5104 1.0561 0.221 Uiso 0.5 1 calc R U P . .
H62D H 0.0661 0.5308 1.0294 0.221 Uiso 0.5 1 calc R U P . .
H62E H 0.0394 0.4924 1.0577 0.221 Uiso 0.5 1 calc R U P . .
H62F H 0.0371 0.5151 1.0061 0.221 Uiso 0.5 1 calc R U P . .
C624 C 0.3292(4) 0.4786(4) 0.9761(3) 0.131(3) Uani 1 1 d . . . . .
C663 C -0.0046(4) 0.2246(3) 0.5838(3) 0.102(3) Uani 1 1 d . . . . .
C529 C 0.4873(4) 0.6057(3) 0.8335(3) 0.132(3) Uani 1 1 d . . . . .
H529 H 0.4641 0.6346 0.8360 0.158 Uiso 1 1 calc R U . . .
C367 C 0.2211(5) 0.1289(3) 0.3145(4) 0.144(4) Uani 1 1 d . . . . .
C524 C 0.3022(4) 0.4918(3) 0.8655(3) 0.115(3) Uani 1 1 d . . . . .
C662 C -0.1271(4) 0.3406(4) 0.6470(3) 0.119(3) Uani 1 1 d . . . . .
C498 C 0.4948(5) 0.2139(4) 1.0850(4) 0.148(4) Uani 1 1 d . . . . .
C700 C 0.0153(4) 0.0459(4) 0.4447(3) 0.133(4) Uani 1 1 d . . . . .
C665 C 0.0387(4) 0.1527(3) 0.5607(3) 0.123(3) Uani 1 1 d . . . . .
C521 C 0.2129(4) 0.5215(4) 0.8782(3) 0.122(3) Uani 1 1 d . . . . .
C707 C 0.0703(4) 0.5069(4) 0.3828(3) 0.131(3) Uani 1 1 d . . . . .
H707 H 0.1025 0.5092 0.3770 0.158 Uiso 1 1 calc R U . . .
C622 C 0.2876(4) 0.5587(4) 0.9804(3) 0.136(4) Uani 1 1 d . . . . .
C619 C 0.8237(4) 0.4887(3) 0.8741(3) 0.138(3) Uani 1 1 d . . . . .
H61A H 0.8348 0.5162 0.8634 0.207 Uiso 0.5 1 calc R U P . .
H61B H 0.8378 0.4707 0.8525 0.207 Uiso 0.5 1 calc R U P . .
H61C H 0.8345 0.4696 0.9024 0.207 Uiso 0.5 1 calc R U P . .
H61D H 0.8366 0.4548 0.8821 0.207 Uiso 0.5 1 calc R U P . .
H61E H 0.8336 0.5003 0.8930 0.207 Uiso 0.5 1 calc R U P . .
H61F H 0.8369 0.5014 0.8431 0.207 Uiso 0.5 1 calc R U P . .
C674 C 0.2473(4) -0.0547(3) 0.3950(4) 0.172(5) Uani 1 1 d . . . . .
H67G H 0.2622 -0.0605 0.4208 0.206 Uiso 1 1 calc R U . . .
H67H H 0.2569 -0.0291 0.3711 0.206 Uiso 1 1 calc R U . . .
C669 C -0.2606(5) 0.3744(3) 0.5807(3) 0.124(3) Uani 1 1 d . . . . .
H669 H -0.2748 0.4057 0.5817 0.149 Uiso 1 1 calc R U . . .
N68 N 0.2494(3) 0.3677(3) 0.9816(3) 0.152(3) Uani 1 1 d . . . . .
H68 H 0.2204 0.3870 0.9878 0.182 Uiso 1 1 calc R U . . .
C703 C -0.1706(4) 0.1612(4) 0.4729(4) 0.143(4) Uani 1 1 d . . . . .
C546 C 0.5376(5) 0.5996(4) 0.8230(3) 0.137(4) Uani 1 1 d . . . . .
C482 C 0.0064(6) 0.5052(6) 0.1672(4) 0.156(4) Uani 1 1 d . . . . .
C410 C 0.3278(5) 0.4347(4) 0.9766(3) 0.152(4) Uani 1 1 d . . . . .
H410 H 0.3582 0.4111 0.9733 0.183 Uiso 1 1 calc R U . . .
C620 C 0.3756(4) 0.5259(5) 0.9676(3) 0.134(3) Uani 1 1 d . . . . .
C508 C 0.5142(5) 0.1442(3) 0.7779(3) 0.147(4) Uani 1 1 d . . . . .
H508 H 0.4999 0.1201 0.7856 0.176 Uiso 1 1 calc R U . . .
O484 O 0.5914(3) 0.0490(3) 0.9834(3) 0.194(3) Uani 1 1 d . . . . .
C495 C 0.2395(4) 0.6398(4) 0.9732(4) 0.146(4) Uani 1 1 d . . . . .
H49A H 0.2601 0.6481 0.9441 0.175 Uiso 1 1 calc R U . . .
H49B H 0.2525 0.6444 0.9954 0.175 Uiso 1 1 calc R U . . .
C411 C 0.6588(4) 0.2647(3) 0.8351(3) 0.125(3) Uani 1 1 d . . . . .
H411 H 0.6261 0.2839 0.8407 0.150 Uiso 1 1 calc R U . . .
C412 C 0.1598(4) 0.2398(3) 0.3399(3) 0.121(3) Uani 1 1 d . . . . .
H412 H 0.1268 0.2394 0.3468 0.145 Uiso 1 1 calc R U . . .
C530 C 0.5721(4) 0.5563(3) 0.8179(3) 0.123(3) Uani 1 1 d . . . . .
C676 C 0.2468(5) -0.0916(3) 0.3388(5) 0.172(6) Uani 1 1 d . . . . .
H67X H 0.2591 -0.1208 0.3306 0.258 Uiso 0.5 1 calc R U P . .
H67Y H 0.2577 -0.0676 0.3143 0.258 Uiso 0.5 1 calc R U P . .
H67I H 0.2108 -0.0820 0.3451 0.258 Uiso 0.5 1 calc R U P . .
H67J H 0.2260 -0.0595 0.3294 0.258 Uiso 0.5 1 calc R U P . .
H67K H 0.2274 -0.1127 0.3457 0.258 Uiso 0.5 1 calc R U P . .
H67L H 0.2743 -0.0983 0.3149 0.258 Uiso 0.5 1 calc R U P . .
C533 C 0.5161(4) 0.7628(3) 0.8100(4) 0.175(5) Uani 1 1 d . . . . .
H53X H 0.5335 0.7849 0.8051 0.262 Uiso 0.5 1 calc R U P . .
H53Y H 0.4945 0.7604 0.8388 0.262 Uiso 0.5 1 calc R U P . .
H53O H 0.4964 0.7734 0.7867 0.262 Uiso 0.5 1 calc R U P . .
H53P H 0.4828 0.7609 0.8153 0.262 Uiso 0.5 1 calc R U P . .
H53Q H 0.5218 0.7854 0.7816 0.262 Uiso 0.5 1 calc R U P . .
H53R H 0.5199 0.7724 0.8337 0.262 Uiso 0.5 1 calc R U P . .
C628 C 0.1086(4) 0.4197(4) 1.0536(4) 0.164(4) Uani 1 1 d . . . . .
H62G H 0.0813 0.4094 1.0544 0.246 Uiso 0.5 1 calc R U P . .
H62H H 0.1058 0.4246 1.0821 0.246 Uiso 0.5 1 calc R U P . .
H62I H 0.1397 0.3960 1.0477 0.246 Uiso 0.5 1 calc R U P . .
H62J H 0.1366 0.4106 1.0684 0.246 Uiso 0.5 1 calc R U P . .
H62K H 0.1121 0.3954 1.0407 0.246 Uiso 0.5 1 calc R U P . .
H62L H 0.0782 0.4240 1.0751 0.246 Uiso 0.5 1 calc R U P . .
C614 C 0.2912(4) 0.3009(3) 1.0823(3) 0.123(3) Uani 1 1 d . . . . .
N85 N -0.1556(5) 0.5250(3) 0.4350(3) 0.148(3) Uani 1 1 d . . . . .
C544 C 0.7746(5) 0.0668(5) 0.8248(7) 0.195(7) Uani 1 1 d . . . . .
H544 H 0.7536 0.0553 0.8532 0.234 Uiso 1 1 calc R U . . .
C518 C 0.2500(4) 0.4001(3) 0.8704(4) 0.147(4) Uani 1 1 d . . . . .
C705 C -0.3498(4) 0.2565(5) 0.5071(5) 0.189(5) Uani 1 1 d . . . . .
H70C H -0.3465 0.2274 0.5314 0.226 Uiso 1 1 calc R U . . .
H70D H -0.3587 0.2522 0.4824 0.226 Uiso 1 1 calc R U . . .
C531 C 0.5265(4) 0.6794(4) 0.8186(4) 0.157(4) Uani 1 1 d . . . . .
H53S H 0.5069 0.6768 0.8487 0.189 Uiso 1 1 calc R U . . .
H53T H 0.5035 0.6921 0.7972 0.189 Uiso 1 1 calc R U . . .
C901 C 0.4373(5) 0.3764(4) 0.8856(5) 0.157(5) Uani 1 1 d D . . . .
H901 H 0.4196 0.3960 0.9064 0.189 Uiso 1 1 calc R U . . .
C712 C -0.0154(4) 0.0202(4) 0.3316(3) 0.141(4) Uani 1 1 d . . . . .
H712 H -0.0392 0.0056 0.3352 0.169 Uiso 1 1 calc R U . . .
C617 C 0.6929(4) 0.3976(4) 0.9200(3) 0.138(4) Uani 1 1 d D . . . .
H617 H 0.7277 0.3856 0.9152 0.166 Uiso 1 1 calc R U . . .
N93 N 0.6142(4) 0.1557(4) 0.9672(3) 0.158(4) Uani 1 1 d . . . . .
C489 C 0.5373(5) 0.5211(4) 0.9377(3) 0.146(4) Uani 1 1 d . . . . .
H48A H 0.5177 0.5516 0.9389 0.175 Uiso 1 1 calc R U . . .
C540 C 0.6985(4) 0.2842(4) 0.8245(3) 0.126(3) Uani 1 1 d . . . . .
C507 C 0.5550(4) 0.2167(4) 0.7583(4) 0.143(4) Uani 1 1 d . . . . .
C704 C -0.2617(4) 0.1877(5) 0.4892(4) 0.166(4) Uani 1 1 d . . . . .
H704 H -0.2921 0.1818 0.4952 0.199 Uiso 1 1 calc R U . . .
C650 C 0.2586(4) 0.2405(3) 0.3207(3) 0.130(3) Uani 1 1 d . . . . .
H650 H 0.2914 0.2410 0.3149 0.156 Uiso 1 1 calc R U . . .
C496 C 0.1859(4) 0.6714(3) 0.9717(5) 0.161(4) Uani 1 1 d . . . . .
H496 H 0.1652 0.6608 1.0006 0.193 Uiso 1 1 calc R U . . .
C613 C 0.2370(4) 0.3826(3) 1.1097(3) 0.131(3) Uani 1 1 d . . . . .
H613 H 0.2189 0.4104 1.1179 0.157 Uiso 1 1 calc R U . . .
C673 C -0.0139(4) 0.3903(3) 0.5057(3) 0.117(3) Uani 1 1 d . . . . .
C710 C 0.4189(4) 0.1441(4) 0.2645(5) 0.175(6) Uani 1 1 d . . . . .
H710 H 0.4112 0.1747 0.2416 0.210 Uiso 1 1 calc R U . . .
C526 C 0.3102(4) 0.5760(3) 0.8635(3) 0.129(3) Uani 1 1 d . . . . .
H526 H 0.3141 0.6046 0.8613 0.155 Uiso 1 1 calc R U . . .
C616 C 0.6488(5) 0.1759(4) 0.9561(4) 0.155(5) Uani 1 1 d . . . . .
C523 C 0.0842(3) 0.6009(3) 0.9066(3) 0.122(3) Uani 1 1 d . . . . .
H523 H 0.0898 0.5998 0.9357 0.147 Uiso 1 1 calc R U . . .
C491 C -0.0161(4) 0.4668(4) 0.2886(3) 0.126(3) Uani 1 1 d . . . . .
C670 C -0.4255(6) 0.4075(5) 0.6210(6) 0.198(6) Uani 1 1 d . . . . .
H670 H -0.4306 0.3862 0.6514 0.238 Uiso 1 1 calc R U . . .
C506 C 0.6250(4) 0.2483(4) 0.7293(4) 0.171(5) Uani 1 1 d . . . . .
H506 H 0.6379 0.2734 0.7209 0.205 Uiso 1 1 calc R U . . .
C664 C 0.0414(4) 0.1936(3) 0.5710(3) 0.113(3) Uani 1 1 d . . . . .
C708 C 0.0310(6) 0.5430(4) 0.3910(3) 0.148(4) Uani 1 1 d . . . . .
H708 H 0.0360 0.5703 0.3910 0.178 Uiso 1 1 calc R U . . .
C627 C 0.1070(4) 0.4645(4) 1.0176(4) 0.139(3) Uani 1 1 d . . . . .
H627 H 0.1070 0.4598 0.9890 0.166 Uiso 1 1 calc R U . . .
C520 C 0.2103(4) 0.4798(4) 0.8784(3) 0.127(3) Uani 1 1 d . . . . .
H520 H 0.1797 0.4744 0.8833 0.153 Uiso 1 1 calc R U . . .
C702 C -0.2141(4) 0.1051(5) 0.4810(5) 0.168(5) Uani 1 1 d . . . . .
C661 C -0.1955(4) 0.3140(5) 0.6780(3) 0.132(3) Uani 1 1 d . . . . .
C711 C 0.0701(5) 0.0216(3) 0.3178(3) 0.140(4) Uani 1 1 d . . . . .
C350 C 0.2794(5) 0.3657(4) 0.3227(5) 0.161(4) Uani 1 1 d . . . . .
H350 H 0.2598 0.3721 0.3512 0.193 Uiso 1 1 calc R U . . .
O362 O -0.2405(4) 0.4330(4) 0.6680(3) 0.206(4) Uani 1 1 d . . . . .
C625 C 0.2383(4) 0.4616(4) 0.9915(3) 0.123(3) Uani 1 1 d . . . . .
C1 C 0.2552(5) 0.4040(5) 0.2848(5) 0.186(5) Uani 1 1 d . . . . .
H1A H 0.2213 0.4044 0.2883 0.279 Uiso 0.5 1 calc R U P . .
H1B H 0.2736 0.3981 0.2566 0.279 Uiso 0.5 1 calc R U P . .
H1C H 0.2554 0.4340 0.2854 0.279 Uiso 0.5 1 calc R U P . .
H1D H 0.2789 0.4199 0.2652 0.279 Uiso 0.5 1 calc R U P . .
H1E H 0.2266 0.4263 0.2969 0.279 Uiso 0.5 1 calc R U P . .
H1F H 0.2448 0.3903 0.2681 0.279 Uiso 0.5 1 calc R U P . .
C2 C 0.2125(4) 0.3535(3) 1.1113(3) 0.134(3) Uani 1 1 d . . . . .
H2 H 0.1782 0.3601 1.1221 0.161 Uiso 1 1 calc R U . . .
C3 C 0.7482(4) 0.2551(3) 0.8157(3) 0.119(3) Uani 1 1 d . . . . .
C4 C 0.2843(4) 0.4240(4) 0.9816(3) 0.145(4) Uani 1 1 d . . . . .
C5 C 0.7744(4) 0.3214(4) 0.8029(3) 0.124(3) Uani 1 1 d . . . . .
H5 H 0.7995 0.3353 0.7962 0.148 Uiso 1 1 calc R U . . .
C7 C 0.4004(5) 0.1015(3) 1.0316(4) 0.174(5) Uani 1 1 d . . . . .
H7 H 0.3684 0.0982 1.0402 0.209 Uiso 1 1 calc R U . . .
C8 C -0.0211(4) 0.4358(3) 0.5076(3) 0.115(3) Uani 1 1 d . . . . .
H8 H 0.0057 0.4475 0.5009 0.139 Uiso 1 1 calc R U . . .
C9 C -0.0710(4) 0.3285(3) 0.6275(3) 0.112(3) Uani 1 1 d . . . . .
C10 C 0.4084(5) 0.1438(4) 1.0296(3) 0.161(5) Uani 1 1 d . . . . .
C11 C 0.5154(5) 0.4862(4) 0.9450(3) 0.143(4) Uani 1 1 d . . . . .
C13 C -0.0799(4) 0.4502(3) 0.4147(3) 0.121(3) Uani 1 1 d . . . . .
H13 H -0.0526 0.4252 0.4078 0.145 Uiso 1 1 calc R U . . .
C413 C -0.1715(4) 0.2047(4) 0.4731(4) 0.152(4) Uani 1 1 d . . . . .
H413 H -0.1412 0.2093 0.4711 0.183 Uiso 1 1 calc R U . . .
C15 C 0.0369(4) 0.2723(3) 0.5959(3) 0.110(3) Uani 1 1 d . . . . .
H15 H 0.0356 0.2987 0.6031 0.132 Uiso 1 1 calc R U . . .
C16 C 0.4973(4) 0.3065(4) 1.0621(3) 0.138(4) Uani 1 1 d . . . . .
H16 H 0.4973 0.3376 1.0546 0.166 Uiso 1 1 calc R U . . .
C17 C 0.5417(5) 0.2694(4) 1.0629(4) 0.138(3) Uani 1 1 d . . . . .
C18 C 0.7178(4) 0.1907(3) 0.8272(4) 0.137(4) Uani 1 1 d . . . . .
C19 C 0.1816(4) 0.7224(4) 0.9644(5) 0.196(6) Uani 1 1 d . . . . .
H19A H 0.1927 0.7249 0.9887 0.294 Uiso 0.5 1 calc R U P . .
H19B H 0.1474 0.7416 0.9634 0.294 Uiso 0.5 1 calc R U P . .
H19C H 0.2022 0.7331 0.9364 0.294 Uiso 0.5 1 calc R U P . .
H19D H 0.1688 0.7415 0.9370 0.294 Uiso 0.5 1 calc R U P . .
H19E H 0.2141 0.7248 0.9622 0.294 Uiso 0.5 1 calc R U P . .
H19F H 0.1593 0.7333 0.9893 0.294 Uiso 0.5 1 calc R U P . .
C20 C 0.0373(4) 0.0006(3) 0.4373(3) 0.133(3) Uani 1 1 d . . . . .
H20 H 0.0178 -0.0175 0.4388 0.160 Uiso 1 1 calc R U . . .
C21 C 0.1986(4) 0.2007(3) 0.3284(3) 0.134(4) Uani 1 1 d . . . . .
C22 C 0.0496(5) 0.0663(4) 0.3257(3) 0.142(4) Uani 1 1 d . . . . .
C23 C 0.2436(4) 0.2402(3) 1.0819(3) 0.139(4) Uani 1 1 d . . . . .
H23 H 0.2293 0.2184 1.0819 0.167 Uiso 1 1 calc R U . . .
C24 C 0.6240(6) 0.1102(4) 0.9703(4) 0.171(5) Uani 1 1 d . . . . .
C25 C -0.2536(6) 0.3638(4) 0.3644(4) 0.151(4) Uani 1 1 d . . . . .
C26 C 0.4349(5) 0.1509(5) 0.3011(6) 0.210(7) Uani 1 1 d . . . . .
H26A H 0.4644 0.1609 0.2891 0.314 Uiso 0.5 1 calc R U P . .
H26B H 0.4422 0.1217 0.3245 0.314 Uiso 0.5 1 calc R U P . .
H26C H 0.4085 0.1747 0.3133 0.314 Uiso 0.5 1 calc R U P . .
H26D H 0.4123 0.1439 0.3288 0.314 Uiso 0.5 1 calc R U P . .
H26E H 0.4345 0.1832 0.2935 0.314 Uiso 0.5 1 calc R U P . .
H26F H 0.4682 0.1302 0.3046 0.314 Uiso 0.5 1 calc R U P . .
O555 O -0.3328(4) 0.2438(3) 0.3857(4) 0.212(4) Uani 1 1 d . . . . .
C28 C 0.0892(4) 0.0727(3) 0.5584(4) 0.131(3) Uani 1 1 d . . . . .
H28A H 0.0925 0.0683 0.5292 0.157 Uiso 1 1 calc R U . . .
H28B H 0.0593 0.0655 0.5774 0.157 Uiso 1 1 calc R U . . .
C29 C 0.7653(4) 0.5044(4) 0.8806(4) 0.134(3) Uani 1 1 d . . . . .
H29 H 0.7525 0.5207 0.9043 0.161 Uiso 1 1 calc R U . . .
C30 C 0.5562(5) 0.7114(4) 0.8091(4) 0.190(6) Uani 1 1 d . . . . .
H30 H 0.5784 0.7004 0.8313 0.228 Uiso 1 1 calc R U . . .
C31 C 0.3007(4) 0.3243(3) 0.8516(4) 0.138(4) Uani 1 1 d . . . . .
C32 C 0.7234(4) 0.3486(3) 0.8130(3) 0.117(3) Uani 1 1 d . . . . .
C33 C 0.3705(4) 0.1937(3) 0.9327(3) 0.143(4) Uani 1 1 d . . . . .
H33 H 0.3652 0.2236 0.9350 0.171 Uiso 1 1 calc R U . . .
C34 C 0.4617(4) 0.1076(4) 0.2408(5) 0.197(6) Uani 1 1 d . . . . .
H34A H 0.4917 0.1167 0.2314 0.295 Uiso 0.5 1 calc R U P . .
H34B H 0.4514 0.1076 0.2149 0.295 Uiso 0.5 1 calc R U P . .
H34C H 0.4679 0.0766 0.2616 0.295 Uiso 0.5 1 calc R U P . .
H34D H 0.4490 0.0839 0.2405 0.295 Uiso 0.5 1 calc R U P . .
H34E H 0.4893 0.0929 0.2570 0.295 Uiso 0.5 1 calc R U P . .
H34F H 0.4728 0.1240 0.2103 0.295 Uiso 0.5 1 calc R U P . .
C35 C -0.2620(5) 0.2312(5) 0.4876(4) 0.157(4) Uani 1 1 d . . . . .
C36 C -0.0168(5) 0.5409(3) 0.3994(3) 0.134(4) Uani 1 1 d . . . . .
H36 H -0.0445 0.5665 0.4044 0.161 Uiso 1 1 calc R U . . .
C37 C -0.2492(6) 0.3109(4) 0.3684(4) 0.155(4) Uani 1 1 d . . . . .
C38 C 0.3212(4) 0.2392(4) 0.8376(4) 0.156(4) Uani 1 1 d . . . . .
H38 H 0.3291 0.2100 0.8324 0.187 Uiso 1 1 calc R U . . .
C39 C 0.4907(5) 0.1108(5) 1.0067(4) 0.173(6) Uani 1 1 d . . . . .
C40 C -0.1398(6) 0.5561(6) 0.2164(4) 0.212(9) Uani 1 1 d D . . . .
H40 H -0.1738 0.5691 0.2262 0.254 Uiso 1 1 calc R U . . .
C41 C -0.3674(4) 0.4024(4) 0.6063(4) 0.151(4) Uani 1 1 d . . . . .
H41A H -0.3613 0.4232 0.5763 0.181 Uiso 1 1 calc R U . . .
H41B H -0.3565 0.4113 0.6270 0.181 Uiso 1 1 calc R U . . .
C42 C 0.2484(4) 0.2006(3) 0.3184(3) 0.129(3) Uani 1 1 d . . . . .
C45 C 0.5646(5) 0.0301(4) 0.8795(4) 0.162(5) Uani 1 1 d . . . . .
H45 H 0.5967 0.0097 0.8736 0.195 Uiso 1 1 calc R U . . .
C46 C 0.1486(4) 0.2531(4) 0.4590(3) 0.117(3) Uani 1 1 d . . . . .
C47 C 0.3156(4) 0.3314(3) 1.0828(3) 0.127(3) Uani 1 1 d . . . . .
C48 C -0.3419(7) 0.1077(7) 0.4456(8) 0.298(12) Uani 1 1 d . . . . .
H48B H -0.3763 0.1091 0.4500 0.447 Uiso 0.5 1 calc R U P . .
H48C H -0.3260 0.1059 0.4155 0.447 Uiso 0.5 1 calc R U P . .
H48D H -0.3403 0.1356 0.4498 0.447 Uiso 0.5 1 calc R U P . .
H48E H -0.3188 0.1246 0.4268 0.447 Uiso 0.5 1 calc R U P . .
H48F H -0.3690 0.1278 0.4613 0.447 Uiso 0.5 1 calc R U P . .
H48G H -0.3547 0.0981 0.4271 0.447 Uiso 0.5 1 calc R U P . .
C49 C 0.2586(4) 0.5296(3) 0.8709(3) 0.113(3) Uani 1 1 d . . . . .
C50 C 0.7478(4) 0.4610(3) 0.8983(4) 0.146(4) Uani 1 1 d . . . . .
H50A H 0.7588 0.4440 0.8756 0.175 Uiso 1 1 calc R U . . .
H50B H 0.7618 0.4400 0.9251 0.175 Uiso 1 1 calc R U . . .
C51 C -0.0171(7) 0.2646(7) 0.2505(4) 0.193(6) Uani 1 1 d . . . . .
H51 H 0.0120 0.2389 0.2513 0.231 Uiso 1 1 calc R U . . .
C52 C 0.2287(4) 0.1765(4) 0.4366(4) 0.144(4) Uani 1 1 d . . . . .
H52 H 0.2541 0.1508 0.4287 0.172 Uiso 1 1 calc R U . . .
C53 C 0.4308(4) 0.1981(4) 0.8044(3) 0.134(3) Uani 1 1 d . . . . .
C54 C -0.1548(6) 0.3874(4) 0.6480(4) 0.145(4) Uani 1 1 d . . . . .
H54 H -0.1401 0.4115 0.6379 0.173 Uiso 1 1 calc R U . . .
C55 C 0.5229(5) 0.0158(3) 0.8889(4) 0.153(4) Uani 1 1 d . . . . .
H55 H 0.5258 -0.0139 0.8875 0.183 Uiso 1 1 calc R U . . .
C56 C 0.2195(5) 0.2783(4) 0.3316(3) 0.134(3) Uani 1 1 d . . . . .
C57 C -0.1839(5) 0.4979(4) 0.3337(3) 0.133(3) Uani 1 1 d . . . . .
H57 H -0.1758 0.5250 0.3295 0.160 Uiso 1 1 calc R U . . .
C58 C 0.5890(4) 0.5088(3) 0.9287(3) 0.139(4) Uani 1 1 d . . . . .
H58 H 0.6048 0.5313 0.9232 0.167 Uiso 1 1 calc R U . . .
C59 C 0.1659(4) 0.0702(4) 0.4300(4) 0.145(4) Uani 1 1 d . . . . .
C60 C 0.4248(4) 0.5348(5) 0.9568(3) 0.150(4) Uani 1 1 d . . . . .
C61 C 0.0637(5) 0.4670(3) 0.3830(3) 0.120(3) Uani 1 1 d . . . . .
C62 C 0.2874(5) 0.1604(4) 0.3066(4) 0.145(4) Uani 1 1 d . . . . .
C63 C -0.1511(5) 0.1635(4) 0.3587(4) 0.157(4) Uani 1 1 d . . . . .
C64 C -0.0859(5) 0.0896(4) 0.3474(4) 0.151(4) Uani 1 1 d . . . . .
C65 C -0.2162(5) 0.1504(4) 0.4821(4) 0.160(4) Uani 1 1 d . . . . .
C66 C 0.0853(4) 0.2021(3) 0.5702(3) 0.130(3) Uani 1 1 d . . . . .
H66 H 0.1163 0.1815 0.5619 0.156 Uiso 1 1 calc R U . . .
C67 C 0.7379(6) 0.1672(5) 0.9392(4) 0.197(7) Uani 1 1 d . . . . .
H67 H 0.7714 0.1494 0.9343 0.237 Uiso 1 1 calc R U . . .
C68 C -0.1935(5) 0.1484(4) 0.3642(5) 0.178(5) Uani 1 1 d . . . . .
H68A H -0.1888 0.1184 0.3625 0.213 Uiso 1 1 calc R U . . .
C69 C -0.3163(5) 0.4845(5) 0.4845(4) 0.166(5) Uani 1 1 d . . . . .
H69 H -0.3489 0.4828 0.4936 0.199 Uiso 1 1 calc R U . . .
C70 C 0.6242(4) 0.5461(4) 0.8083(3) 0.126(3) Uani 1 1 d . . . . .
H70 H 0.6383 0.5698 0.8029 0.151 Uiso 1 1 calc R U . . .
C71 C 0.2010(5) 0.2536(4) 0.4517(3) 0.145(4) Uani 1 1 d . . . . .
C72 C 0.1591(6) 0.5460(6) 0.2675(5) 0.200(6) Uani 1 1 d . . . . .
H72A H 0.1721 0.5150 0.2631 0.299 Uiso 0.5 1 calc R U P . .
H72B H 0.1477 0.5434 0.2991 0.299 Uiso 0.5 1 calc R U P . .
H72C H 0.1850 0.5610 0.2565 0.299 Uiso 0.5 1 calc R U P . .
H72D H 0.1644 0.5646 0.2827 0.299 Uiso 0.5 1 calc R U P . .
H72E H 0.1888 0.5362 0.2467 0.299 Uiso 0.5 1 calc R U P . .
H72F H 0.1516 0.5187 0.2893 0.299 Uiso 0.5 1 calc R U P . .
C73 C 0.0891(4) -0.0157(3) 0.4277(4) 0.142(4) Uani 1 1 d . . . . .
H73 H 0.1052 -0.0447 0.4213 0.171 Uiso 1 1 calc R U . . .
C74 C 0.4722(4) 0.0902(3) 0.9009(3) 0.134(4) Uani 1 1 d . . . . .
C75 C -0.2457(6) 0.2261(4) 0.3699(4) 0.166(4) Uani 1 1 d . . . . .
C76 C 0.5737(4) 0.2544(4) 0.7467(4) 0.139(4) Uani 1 1 d . . . . .
C77 C -0.2244(5) 0.3553(7) 0.6810(4) 0.156(5) Uani 1 1 d . . . . .
C78 C 0.4122(6) 0.4044(4) 0.7424(4) 0.144(4) Uani 1 1 d . . . . .
C79 C 0.4238(4) 0.1226(3) 0.9148(4) 0.139(4) Uani 1 1 d . . . . .
C80 C 0.1336(5) 0.4182(5) 0.2398(4) 0.150(4) Uani 1 1 d . . . . .
H80 H 0.1556 0.4355 0.2338 0.180 Uiso 1 1 calc R U . . .
C81 C -0.0225(5) 0.4981(3) 0.4002(3) 0.124(3) Uani 1 1 d . . . . .
C82 C 0.4963(5) 0.3794(4) 0.7446(4) 0.137(4) Uani 1 1 d . . . . .
C83 C 0.5425(4) 0.2235(4) 1.0720(3) 0.138(4) Uani 1 1 d . . . . .
C84 C 0.6371(5) 0.1677(5) 0.7330(4) 0.181(5) Uani 1 1 d . . . . .
H84 H 0.6587 0.1387 0.7291 0.217 Uiso 1 1 calc R U . . .
C85 C -0.1832(5) 0.3917(4) 0.5533(3) 0.122(3) Uani 1 1 d . . . . .
C87 C -0.2650(6) 0.2812(5) 0.7110(4) 0.166(4) Uani 1 1 d . . . . .
H87 H -0.2781 0.2562 0.7199 0.199 Uiso 1 1 calc R U . . .
C88 C -0.2919(5) 0.3441(3) 0.5937(3) 0.139(4) Uani 1 1 d . . . . .
C89 C 0.6316(4) 0.4668(4) 0.8162(3) 0.123(3) Uani 1 1 d . . . . .
C90 C 0.5570(4) 0.0758(3) 0.8791(3) 0.132(3) Uani 1 1 d . . . . .
C91 C 0.2156(4) 0.2795(4) 1.0953(4) 0.145(4) Uani 1 1 d . . . . .
C92 C 0.1523(4) 0.0267(3) 0.3073(3) 0.150(4) Uani 1 1 d . . . . .
H92A H 0.1869 0.0136 0.3018 0.180 Uiso 1 1 calc R U . . .
C93 C 0.3311(4) 0.1735(4) 0.9447(4) 0.161(4) Uani 1 1 d . . . . .
C94 C 0.0847(5) 0.4371(4) 0.2560(3) 0.132(3) Uani 1 1 d . . . . .
C95 C 0.1754(5) 0.1796(4) 0.4454(3) 0.125(3) Uani 1 1 d . . . . .
C96 C -0.1665(4) 0.4848(4) 0.4395(3) 0.139(3) Uani 1 1 d . . . . .
C97 C -0.2777(7) 0.3627(6) 0.6998(4) 0.191(6) Uani 1 1 d . . . . .
H97 H -0.2992 0.3923 0.7020 0.229 Uiso 1 1 calc R U . . .
C98 C 0.0186(8) 0.5752(11) 0.1635(7) 0.256(12) Uani 1 1 d . . . . .
H98 H 0.0411 0.5922 0.1557 0.307 Uiso 1 1 calc R U . . .
C99 C 0.5624(5) 0.1376(4) 0.7594(4) 0.163(5) Uani 1 1 d . . . . .
C100 C 0.4914(5) 0.1685(4) 1.1011(4) 0.158(4) Uani 1 1 d . . . . .
C101 C -0.2648(4) 0.2957(3) 0.5925(3) 0.129(3) Uani 1 1 d . . . . .
C102 C 0.0121(5) 0.4963(4) 0.2818(3) 0.143(4) Uani 1 1 d . . . . .
H102 H -0.0024 0.5257 0.2876 0.171 Uiso 1 1 calc R U . . .
C103 C 0.2099(7) 0.1909(7) 1.2059(7) 0.217(9) Uani 1 1 d . . . . .
H103 H 0.1871 0.1747 1.2110 0.260 Uiso 1 1 calc R U . . .
C104 C 0.4633(4) 0.2637(4) 0.9665(5) 0.213(7) Uani 1 1 d D . . . .
H10A H 0.4707 0.2473 0.9439 0.256 Uiso 1 1 calc R U . . .
H10B H 0.4858 0.2446 0.9881 0.256 Uiso 1 1 calc R U . . .
C105 C 0.1661(5) 0.6665(5) 0.9328(5) 0.195(5) Uani 1 1 d . . . . .
H10C H 0.1682 0.6341 0.9385 0.293 Uiso 0.5 1 calc R U P . .
H10D H 0.1863 0.6764 0.9043 0.293 Uiso 0.5 1 calc R U P . .
H10E H 0.1319 0.6860 0.9322 0.293 Uiso 0.5 1 calc R U P . .
H10F H 0.1561 0.6969 0.9115 0.293 Uiso 0.5 1 calc R U P . .
H10G H 0.1379 0.6546 0.9457 0.293 Uiso 0.5 1 calc R U P . .
H10H H 0.1923 0.6450 0.9178 0.293 Uiso 0.5 1 calc R U P . .
C106 C 0.2064(5) 0.0895(4) 0.3106(4) 0.144(4) Uani 1 1 d . . . . .
C107 C 0.7114(6) 0.0978(4) 0.9521(4) 0.172(5) Uani 1 1 d . . . . .
C108 C 0.6542(4) 0.5022(4) 0.8067(3) 0.121(3) Uani 1 1 d . . . . .
H108 H 0.6888 0.4954 0.7995 0.145 Uiso 1 1 calc R U . . .
C109 C 0.2286(6) 0.2539(5) 1.2138(4) 0.189(5) Uani 1 1 d . . . . .
H109 H 0.2147 0.2813 1.2233 0.226 Uiso 1 1 calc R U . . .
C110 C -0.0305(5) 0.0671(4) 0.3370(3) 0.141(4) Uani 1 1 d . . . . .
C112 C 0.0924(4) 0.0554(3) 0.4376(3) 0.132(4) Uani 1 1 d . . . . .
C113 C -0.2573(5) 0.5262(3) 0.4664(4) 0.162(4) Uani 1 1 d . . . . .
H113 H -0.2501 0.5533 0.4641 0.194 Uiso 1 1 calc R U . . .
C115 C 0.6775(5) 0.2417(4) 0.9438(3) 0.142(4) Uani 1 1 d . . . . .
C116 C 0.3329(5) 0.3645(5) 0.3196(6) 0.216(7) Uani 1 1 d . . . . .
H11A H 0.3470 0.3401 0.3446 0.324 Uiso 0.5 1 calc R U P . .
H11B H 0.3328 0.3945 0.3204 0.324 Uiso 0.5 1 calc R U P . .
H11C H 0.3527 0.3581 0.2919 0.324 Uiso 0.5 1 calc R U P . .
H11D H 0.3413 0.3884 0.2933 0.324 Uiso 0.5 1 calc R U P . .
H11E H 0.3555 0.3340 0.3175 0.324 Uiso 0.5 1 calc R U P . .
H11F H 0.3356 0.3704 0.3460 0.324 Uiso 0.5 1 calc R U P . .
C117 C 0.7084(5) 0.4000(4) 0.8103(3) 0.122(3) Uani 1 1 d . . . . .
C118 C 0.4501(6) 0.2369(5) 0.6848(5) 0.174(5) Uani 1 1 d . . . . .
C119 C 0.1722(4) -0.0009(4) 0.4178(4) 0.153(4) Uani 1 1 d . . . . .
C120 C 0.0331(4) 0.5953(4) 0.9131(4) 0.166(4) Uani 1 1 d . . . . .
H12A H 0.0318 0.5658 0.9351 0.248 Uiso 0.5 1 calc R U P . .
H12B H 0.0274 0.5956 0.8850 0.248 Uiso 0.5 1 calc R U P . .
H12C H 0.0078 0.6210 0.9233 0.248 Uiso 0.5 1 calc R U P . .
H12D H 0.0129 0.6224 0.8938 0.248 Uiso 0.5 1 calc R U P . .
H12E H 0.0173 0.5927 0.9440 0.248 Uiso 0.5 1 calc R U P . .
H12F H 0.0369 0.5673 0.9056 0.248 Uiso 0.5 1 calc R U P . .
C121 C 0.5856(5) 0.1852(4) 1.0708(4) 0.162(5) Uani 1 1 d . . . . .
H121 H 0.6167 0.1903 1.0610 0.194 Uiso 1 1 calc R U . . .
O522 O 0.3552(5) 0.1806(4) 0.7145(4) 0.219(4) Uani 1 1 d . . . . .
C123 C 0.2795(5) 0.3167(4) 0.3230(4) 0.147(4) Uani 1 1 d . . . . .
H12G H 0.2959 0.3107 0.2941 0.176 Uiso 1 1 calc R U . . .
H12H H 0.2973 0.2920 0.3462 0.176 Uiso 1 1 calc R U . . .
C124 C 0.0358(6) 0.5328(6) 0.1573(4) 0.166(5) Uani 1 1 d . . . . .
H124 H 0.0696 0.5215 0.1456 0.199 Uiso 1 1 calc R U . . .
C125 C -0.2601(5) 0.0578(5) 0.4776(6) 0.208(7) Uani 1 1 d . . . . .
H12I H -0.2461 0.0292 0.5001 0.250 Uiso 1 1 calc R U . . .
H12J H -0.2409 0.0553 0.4481 0.250 Uiso 1 1 calc R U . . .
C126 C -0.2039(5) 0.4162(4) 0.3483(3) 0.116(3) Uani 1 1 d . . . . .
O320 O -0.2049(4) 0.1957(4) 0.7116(5) 0.251(6) Uani 1 1 d . . . . .
C128 C 0.5518(4) 0.5183(4) 0.8269(3) 0.123(3) Uani 1 1 d . . . . .
C129 C 0.6844(4) 0.2802(4) 1.0511(4) 0.182(5) Uani 1 1 d . . . . .
H12W H 0.7129 0.2705 1.0655 0.272 Uiso 0.5 1 calc R U P . .
H12X H 0.6899 0.3014 1.0217 0.272 Uiso 0.5 1 calc R U P . .
H12Y H 0.6798 0.2529 1.0483 0.272 Uiso 0.5 1 calc R U P . .
H12Z H 0.6756 0.2794 1.0248 0.272 Uiso 0.5 1 calc R U P . .
H12K H 0.6985 0.2485 1.0687 0.272 Uiso 0.5 1 calc R U P . .
H12L H 0.7086 0.2970 1.0420 0.272 Uiso 0.5 1 calc R U P . .
C130 C 0.1211(5) 0.0038(4) 0.3079(4) 0.151(4) Uani 1 1 d . . . . .
H130 H 0.1349 -0.0252 0.3013 0.182 Uiso 1 1 calc R U . . .
C131 C 0.4058(6) 0.4497(5) 0.7453(4) 0.154(4) Uani 1 1 d . . . . .
C132 C 0.4732(6) 0.3093(4) 0.9444(5) 0.188(6) Uani 1 1 d D . . . .
H132 H 0.4600 0.3284 0.9658 0.225 Uiso 1 1 calc R U . . .
C133 C -0.2756(5) 0.4447(4) 0.4738(4) 0.138(4) Uani 1 1 d . . . . .
C134 C -0.1065(9) 0.3504(9) 0.2431(4) 0.200(9) Uani 1 1 d . . . . .
C136 C 0.2644(4) 0.5716(3) 0.8707(3) 0.123(3) Uani 1 1 d . . . . .
H136 H 0.2362 0.5968 0.8755 0.148 Uiso 1 1 calc R U . . .
C137 C -0.3915(7) 0.2967(6) 0.5235(7) 0.256(11) Uani 1 1 d . . . . .
H137 H -0.3842 0.3042 0.5476 0.308 Uiso 1 1 calc R U . . .
C138 C 0.5730(5) 0.0607(4) 0.7561(4) 0.177(5) Uani 1 1 d . . . . .
H13A H 0.5457 0.0723 0.7393 0.213 Uiso 1 1 calc R U . . .
H13B H 0.5602 0.0499 0.7879 0.213 Uiso 1 1 calc R U . . .
C139 C 0.4165(4) 0.1666(4) 0.9176(3) 0.140(4) Uani 1 1 d . . . . .
H139 H 0.4435 0.1784 0.9089 0.167 Uiso 1 1 calc R U . . .
C140 C 0.4953(6) 0.4230(5) 0.7454(3) 0.153(4) Uani 1 1 d . . . . .
H140 H 0.5242 0.4283 0.7464 0.183 Uiso 1 1 calc R U . . .
C141 C 0.0351(5) -0.0026(4) 0.3211(3) 0.145(4) Uani 1 1 d . . . . .
C142 C 0.0633(6) 0.3047(7) 1.1450(5) 0.239(8) Uani 1 1 d . . . . .
H14A H 0.0288 0.3235 1.1447 0.358 Uiso 0.5 1 calc R U P . .
H14B H 0.0817 0.3225 1.1482 0.358 Uiso 0.5 1 calc R U P . .
H14C H 0.0655 0.2765 1.1697 0.358 Uiso 0.5 1 calc R U P . .
H14D H 0.0886 0.2915 1.1637 0.358 Uiso 0.5 1 calc R U P . .
H14E H 0.0356 0.2925 1.1602 0.358 Uiso 0.5 1 calc R U P . .
H14F H 0.0519 0.3385 1.1387 0.358 Uiso 0.5 1 calc R U P . .
C143 C 0.1697(4) 0.2777(3) 0.3411(3) 0.120(3) Uani 1 1 d . . . . .
C144 C -0.0685(5) 0.4619(3) 0.5195(3) 0.132(3) Uani 1 1 d . . . . .
H144 H -0.0748 0.4928 0.5201 0.159 Uiso 1 1 calc R U . . .
C145 C 0.4766(4) 0.0464(4) 0.9005(4) 0.154(4) Uani 1 1 d . . . . .
H145 H 0.4481 0.0368 0.9080 0.185 Uiso 1 1 calc R U . . .
C146 C 0.8287(4) 0.0321(4) 0.8232(6) 0.256(10) Uani 1 1 d . . . . .
H14G H 0.8281 0.0013 0.8257 0.383 Uiso 0.5 1 calc R U P . .
H14H H 0.8426 0.0304 0.8477 0.383 Uiso 0.5 1 calc R U P . .
H14I H 0.8489 0.0432 0.7951 0.383 Uiso 0.5 1 calc R U P . .
H14J H 0.8516 0.0487 0.8200 0.383 Uiso 0.5 1 calc R U P . .
H14K H 0.8371 0.0195 0.7980 0.383 Uiso 0.5 1 calc R U P . .
H14L H 0.8308 0.0067 0.8506 0.383 Uiso 0.5 1 calc R U P . .
C147 C 0.2230(5) 0.2660(4) 0.9758(4) 0.150(4) Uani 1 1 d . . . . .
C148 C 0.4530(4) 0.2958(3) 1.0726(3) 0.136(4) Uani 1 1 d . . . . .
C149 C 0.2073(5) 0.2931(4) 0.4563(4) 0.135(3) Uani 1 1 d . . . . .
C150 C 0.2395(4) 0.5039(4) 0.9911(3) 0.137(4) Uani 1 1 d . . . . .
H150 H 0.2095 0.5271 0.9965 0.165 Uiso 1 1 calc R U . . .
C151 C -0.0568(6) 0.5684(9) 0.1909(5) 0.219(12) Uani 1 1 d . . . . .
C152 C -0.2915(4) 0.2630(4) 0.6045(4) 0.149(4) Uani 1 1 d . . . . .
H152 H -0.3263 0.2721 0.6122 0.179 Uiso 1 1 calc R U . . .
C153 C 0.1397(4) 0.2620(4) 1.1037(4) 0.170(5) Uani 1 1 d . . . . .
H15A H 0.1433 0.2335 1.1287 0.204 Uiso 1 1 calc R U . . .
H15B H 0.1539 0.2533 1.0757 0.204 Uiso 1 1 calc R U . . .
C154 C 0.7313(4) 0.2134(5) 0.9345(4) 0.160(4) Uani 1 1 d . . . . .
H154 H 0.7576 0.2261 0.9263 0.192 Uiso 1 1 calc R U . . .
C155 C -0.2007(5) 0.2380(5) 0.3636(4) 0.148(4) Uani 1 1 d . . . . .
C156 C 0.2730(4) 0.1247(3) 0.3050(4) 0.146(4) Uani 1 1 d . . . . .
H156 H 0.2968 0.0979 0.2979 0.175 Uiso 1 1 calc R U . . .
C157 C 0.4721(4) 0.5656(4) 0.8403(3) 0.137(3) Uani 1 1 d . . . . .
C158 C 0.2384(4) 0.2130(4) 0.4407(4) 0.150(4) Uani 1 1 d . . . . .
H158 H 0.2718 0.2116 0.4361 0.180 Uiso 1 1 calc R U . . .
O486 O -0.1996(5) 0.4883(7) 0.2289(5) 0.265(8) Uani 1 1 d D . . . .
C160 C 0.5839(6) 0.0906(5) 0.9802(5) 0.183(6) Uani 1 1 d . . . . .
C161 C -0.1473(4) 0.4542(4) 0.3307(3) 0.123(3) Uani 1 1 d . . . . .
C162 C 0.1179(6) 0.5739(5) 0.2435(5) 0.167(5) Uani 1 1 d . . . . .
H162 H 0.1297 0.5764 0.2113 0.201 Uiso 1 1 calc R U . . .
C164 C -0.2927(5) 0.3024(5) 0.3750(5) 0.183(6) Uani 1 1 d . . . . .
H164 H -0.3232 0.3258 0.3784 0.220 Uiso 1 1 calc R U . . .
C165 C 0.4148(4) 0.5748(4) 0.8494(3) 0.126(3) Uani 1 1 d . . . . .
C166 C 0.1170(5) 0.0121(4) 0.4276(4) 0.147(4) Uani 1 1 d . . . . .
C167 C 0.5271(6) 0.1854(6) 0.6531(5) 0.192(5) Uani 1 1 d . . . . .
H167 H 0.5601 0.1804 0.6383 0.231 Uiso 1 1 calc R U . . .
C168 C 0.4399(6) 0.0670(4) 1.0208(4) 0.179(5) Uani 1 1 d . . . . .
H168 H 0.4350 0.0386 1.0238 0.215 Uiso 1 1 calc R U . . .
C169 C 0.2895(5) 0.3782(4) 0.9771(3) 0.140(4) Uani 1 1 d . . . . .
C170 C 0.1910(5) 0.2048(5) 0.9792(5) 0.180(5) Uani 1 1 d . . . . .
H170 H 0.1643 0.1934 0.9839 0.216 Uiso 1 1 calc R U . . .
C171 C 0.6769(6) 0.0797(4) 0.9641(4) 0.163(4) Uani 1 1 d . . . . .
H171 H 0.6842 0.0473 0.9691 0.195 Uiso 1 1 calc R U . . .
C172 C -0.0726(5) 0.4923(3) 0.4117(3) 0.122(3) Uani 1 1 d . . . . .
C173 C 0.4842(6) 0.0700(3) 1.0065(4) 0.160(5) Uani 1 1 d . . . . .
H173 H 0.5105 0.0461 0.9966 0.192 Uiso 1 1 calc R U . . .
C174 C 0.5363(6) 0.1311(4) 1.0986(4) 0.175(5) Uani 1 1 d . . . . .
H174 H 0.5358 0.1000 1.1065 0.210 Uiso 1 1 calc R U . . .
C175 C 0.5929(4) 0.4288(4) 0.9351(3) 0.137(3) Uani 1 1 d D . . . .
C176 C 0.3223(5) 0.4276(4) 0.7432(4) 0.161(4) Uani 1 1 d . . . . .
H176 H 0.2935 0.4211 0.7440 0.193 Uiso 1 1 calc R U . . .
C177 C 0.4592(10) 0.5849(7) 0.6759(9) 0.335(14) Uani 1 1 d . . . . .
H17A H 0.4265 0.5810 0.6828 0.503 Uiso 0.5 1 calc R U P . .
H17B H 0.4810 0.5663 0.6560 0.503 Uiso 0.5 1 calc R U P . .
H17C H 0.4567 0.6176 0.6616 0.503 Uiso 0.5 1 calc R U P . .
H17D H 0.4829 0.5956 0.6508 0.503 Uiso 0.5 1 calc R U P . .
H17E H 0.4285 0.6103 0.6776 0.503 Uiso 0.5 1 calc R U P . .
H17F H 0.4528 0.5590 0.6720 0.503 Uiso 0.5 1 calc R U P . .
C178 C 0.5332(10) 0.5754(8) 0.7108(7) 0.323(14) Uani 1 1 d . . . . .
H17G H 0.5293 0.6087 0.7003 0.484 Uiso 0.5 1 calc R U P . .
H17H H 0.5548 0.5606 0.6879 0.484 Uiso 0.5 1 calc R U P . .
H17I H 0.5478 0.5617 0.7377 0.484 Uiso 0.5 1 calc R U P . .
H17J H 0.5586 0.5453 0.7170 0.484 Uiso 0.5 1 calc R U P . .
H17K H 0.5331 0.5934 0.7294 0.484 Uiso 0.5 1 calc R U P . .
H17L H 0.5401 0.5923 0.6796 0.484 Uiso 0.5 1 calc R U P . .
C180 C -0.0983(4) 0.1818(4) 0.5734(3) 0.123(3) Uani 1 1 d . . . . .
C181 C -0.2441(4) 0.4571(4) 0.3512(3) 0.127(3) Uani 1 1 d . . . . .
H181 H -0.2773 0.4574 0.3582 0.152 Uiso 1 1 calc R U . . .
C182 C 0.2807(5) 0.2371(6) 1.1976(4) 0.162(4) Uani 1 1 d . . . . .
C183 C -0.2308(5) 0.4969(4) 0.3430(4) 0.141(4) Uani 1 1 d . . . . .
H183 H -0.2564 0.5250 0.3441 0.169 Uiso 1 1 calc R U . . .
C184 C 0.4935(7) 0.5136(4) 0.7359(6) 0.200(6) Uani 1 1 d . . . . .
H18A H 0.5167 0.5003 0.7123 0.240 Uiso 1 1 calc R U . . .
H18B H 0.5088 0.5002 0.7628 0.240 Uiso 1 1 calc R U . . .
C185 C 0.2598(4) 0.3070(5) 0.8593(4) 0.174(5) Uani 1 1 d . . . . .
H185 H 0.2268 0.3238 0.8682 0.208 Uiso 1 1 calc R U . . .
C187 C 0.1206(5) 0.3258(4) 0.4727(3) 0.126(3) Uani 1 1 d . . . . .
C188 C -0.4534(5) 0.4560(5) 0.6229(6) 0.232(7) Uani 1 1 d . . . . .
H18X H -0.4415 0.4634 0.6437 0.348 Uiso 0.5 1 calc R U P . .
H18Y H -0.4884 0.4590 0.6328 0.348 Uiso 0.5 1 calc R U P . .
H18C H -0.4486 0.4774 0.5934 0.348 Uiso 0.5 1 calc R U P . .
H18D H -0.4775 0.4698 0.6029 0.348 Uiso 0.5 1 calc R U P . .
H18E H -0.4306 0.4742 0.6138 0.348 Uiso 0.5 1 calc R U P . .
H18F H -0.4704 0.4558 0.6531 0.348 Uiso 0.5 1 calc R U P . .
C189 C 0.3694(6) 0.3953(5) 0.7380(4) 0.151(4) Uani 1 1 d . . . . .
C190 C -0.0434(6) 0.5203(6) 0.1863(3) 0.157(4) Uani 1 1 d D . . . .
O977 O 0.4130(3) 0.2674(3) 0.9893(3) 0.261(4) Uani 1 1 d D . P . .
H977 H 0.4126 0.2578 1.0166 0.392 Uiso 1 1 calc R U P . .
C195 C 0.3608(6) 0.4844(5) 0.7479(5) 0.162(4) Uani 1 1 d . . . . .
H195 H 0.3573 0.5140 0.7499 0.195 Uiso 1 1 calc R U . . .
C196 C -0.2868(5) 0.4025(5) 0.4774(4) 0.139(4) Uani 1 1 d . . . . .
C197 C 0.1840(4) 0.0481(4) 0.5522(4) 0.161(4) Uani 1 1 d . . . . .
H19G H 0.1875 0.0446 0.5229 0.241 Uiso 0.5 1 calc R U P . .
H19H H 0.2113 0.0250 0.5667 0.241 Uiso 0.5 1 calc R U P . .
H19I H 0.1841 0.0793 0.5492 0.241 Uiso 0.5 1 calc R U P . .
H19J H 0.2011 0.0546 0.5696 0.241 Uiso 0.5 1 calc R U P . .
H19K H 0.1773 0.0743 0.5258 0.241 Uiso 0.5 1 calc R U P . .
H19L H 0.2045 0.0200 0.5434 0.241 Uiso 0.5 1 calc R U P . .
C198 C -0.2129(3) 0.2829(3) 0.5793(3) 0.111(3) Uani 1 1 d . . . . .
C199 C 0.3679(6) 0.1400(4) 1.1506(4) 0.182(6) Uani 1 1 d D . . . .
C200 C 0.2739(5) 0.2618(4) 0.8522(4) 0.183(6) Uani 1 1 d . . . . .
H200 H 0.2493 0.2475 0.8578 0.220 Uiso 1 1 calc R U . . .
C201 C 0.6560(5) 0.2043(5) 0.7248(4) 0.185(5) Uani 1 1 d . . . . .
H201 H 0.6903 0.1993 0.7160 0.222 Uiso 1 1 calc R U . . .
C202 C 0.4026(4) 0.3312(4) 1.0742(3) 0.137(4) Uani 1 1 d . . . . .
N500 N 0.5289(6) 0.2627(6) 0.6525(4) 0.182(5) Uani 1 1 d . . . . .
C205 C 0.0524(5) 0.4099(4) 0.2640(3) 0.125(3) Uani 1 1 d . . . . .
C206 C 0.3023(6) 0.1963(6) 1.1821(5) 0.183(5) Uani 1 1 d D . . . .
C207 C 0.5924(7) -0.0169(5) 0.7488(6) 0.283(11) Uani 1 1 d . . . . .
H20A H 0.5654 -0.0046 0.7319 0.425 Uiso 0.5 1 calc R U P . .
H20B H 0.5795 -0.0265 0.7804 0.425 Uiso 0.5 1 calc R U P . .
H20C H 0.6168 -0.0437 0.7398 0.425 Uiso 0.5 1 calc R U P . .
H20D H 0.6091 -0.0453 0.7695 0.425 Uiso 0.5 1 calc R U P . .
H20E H 0.5950 -0.0234 0.7210 0.425 Uiso 0.5 1 calc R U P . .
H20F H 0.5577 -0.0061 0.7616 0.425 Uiso 0.5 1 calc R U P . .
C208 C 0.2402(5) 0.1777(4) 0.9671(4) 0.167(4) Uani 1 1 d . . . . .
H20X H 0.2478 0.1474 0.9647 0.200 Uiso 1 1 calc R U . . .
C209 C 0.5467(5) 0.3382(4) 0.7449(3) 0.138(4) Uani 1 1 d . . . . .
C210 C 0.2116(6) 0.3126(4) 0.9842(4) 0.161(5) Uani 1 1 d . . . . .
C211 C -0.2063(7) 0.3954(5) 0.6653(4) 0.164(5) Uani 1 1 d . . . . .
C212 C 0.6707(4) 0.4443(4) 0.9175(3) 0.143(4) Uani 1 1 d D . . . .
C214 C 0.5964(5) 0.3186(4) 1.0576(4) 0.168(5) Uani 1 1 d . . . . .
H21A H 0.6020 0.3401 1.0278 0.201 Uiso 1 1 calc R U . . .
H21B H 0.5664 0.3352 1.0747 0.201 Uiso 1 1 calc R U . . .
C215 C 0.0629(5) 0.4800(4) 0.2659(3) 0.131(3) Uani 1 1 d . . . . .
C217 C 0.1190(5) 0.3489(4) 0.2371(4) 0.155(4) Uani 1 1 d . . . . .
H21X H 0.1317 0.3202 0.2300 0.187 Uiso 1 1 calc R U . . .
C218 C -0.0743(4) 0.0494(4) 0.4579(4) 0.141(4) Uani 1 1 d . . . . .
C219 C 0.4217(7) 0.1282(4) 1.1328(4) 0.175(5) Uani 1 1 d . . . . .
C220 C 0.0749(4) 0.5529(4) 0.2598(4) 0.150(4) Uani 1 1 d . . . . .
H22A H 0.0616 0.5516 0.2913 0.181 Uiso 1 1 calc R U . . .
H22B H 0.0482 0.5721 0.2423 0.181 Uiso 1 1 calc R U . . .
C221 C -0.1406(7) 0.3972(8) 0.2351(5) 0.188(8) Uani 1 1 d D . . . .
C222 C 0.5010(6) 0.2273(5) 0.6649(5) 0.172(5) Uani 1 1 d . . . . .
C223 C 0.6020(4) 0.0928(4) 0.8673(4) 0.142(4) Uani 1 1 d . . . . .
C224 C 0.7056(6) 0.1412(6) 0.9497(5) 0.193(7) Uani 1 1 d . . . . .
C225 C 0.7745(5) 0.0216(4) 0.9569(6) 0.230(7) Uani 1 1 d . . . . .
H22C H 0.7640 0.0152 0.9342 0.276 Uiso 1 1 calc R U . . .
H22D H 0.7599 0.0063 0.9869 0.276 Uiso 1 1 calc R U . . .
C227 C 0.2673(6) 0.3271(6) 0.4585(7) 0.224(7) Uani 1 1 d D . . . .
H22E H 0.2537 0.3272 0.4896 0.268 Uiso 1 1 calc R U . . .
H22F H 0.2511 0.3575 0.4391 0.268 Uiso 1 1 calc R U . . .
C228 C 0.2948(5) 0.2338(3) 1.0681(3) 0.205(4) Uani 1 1 d D . . . .
C229 C 0.5832(5) 0.1418(6) 1.0834(5) 0.173(5) Uani 1 1 d . . . . .
H229 H 0.6129 0.1170 1.0825 0.207 Uiso 1 1 calc R U . . .
C231 C 0.1711(5) 0.3281(4) 0.4665(4) 0.146(4) Uani 1 1 d . . . . .
H231 H 0.1767 0.3537 0.4698 0.176 Uiso 1 1 calc R U . . .
C232 C -0.3071(6) 0.5232(5) 0.4811(5) 0.199(6) Uani 1 1 d . . . . .
H232 H -0.3332 0.5488 0.4884 0.239 Uiso 1 1 calc R U . . .
C233 C -0.1856(7) 0.3877(9) 0.2378(5) 0.251(11) Uani 1 1 d D . . . .
H233 H -0.2152 0.4128 0.2371 0.302 Uiso 1 1 calc R U . . .
C234 C 0.0978(6) 0.6235(6) 0.2500(5) 0.220(7) Uani 1 1 d . . . . .
H23A H 0.0706 0.6423 0.2336 0.329 Uiso 0.5 1 calc R U P . .
H23B H 0.1241 0.6380 0.2389 0.329 Uiso 0.5 1 calc R U P . .
H23C H 0.0862 0.6214 0.2814 0.329 Uiso 0.5 1 calc R U P . .
H23D H 0.1167 0.6255 0.2690 0.329 Uiso 0.5 1 calc R U P . .
H23E H 0.0632 0.6298 0.2637 0.329 Uiso 0.5 1 calc R U P . .
H23F H 0.1010 0.6464 0.2212 0.329 Uiso 0.5 1 calc R U P . .
C235 C -0.3086(8) 0.5110(5) 0.6066(7) 0.273(10) Uani 1 1 d . . . . .
H23G H -0.2922 0.5095 0.5766 0.410 Uiso 0.5 1 calc R U P . .
H23H H -0.3398 0.5362 0.6053 0.410 Uiso 0.5 1 calc R U P . .
H23I H -0.3150 0.4816 0.6238 0.410 Uiso 0.5 1 calc R U P . .
H23J H -0.3391 0.5087 0.6272 0.410 Uiso 0.5 1 calc R U P . .
H23K H -0.2915 0.4820 0.5985 0.410 Uiso 0.5 1 calc R U P . .
H23L H -0.3164 0.5366 0.5800 0.410 Uiso 0.5 1 calc R U P . .
C236 C -0.2388(5) 0.1771(6) 0.3717(5) 0.200(6) Uani 1 1 d . . . . .
H236 H -0.2664 0.1666 0.3780 0.240 Uiso 1 1 calc R U . . .
C237 C 0.1827(5) 0.2485(5) 0.9842(4) 0.158(4) Uani 1 1 d . . . . .
H23X H 0.1503 0.2665 0.9930 0.190 Uiso 1 1 calc R U . . .
C240 C -0.0716(5) 0.4849(4) 0.3051(3) 0.124(3) Uani 1 1 d . . . . .
C241 C -0.4427(6) 0.3936(6) 0.5902(10) 0.295(14) Uani 1 1 d . . . . .
H24A H -0.4230 0.3619 0.5893 0.442 Uiso 0.5 1 calc R U P . .
H24B H -0.4391 0.4148 0.5604 0.442 Uiso 0.5 1 calc R U P . .
H24C H -0.4773 0.3950 0.6007 0.442 Uiso 0.5 1 calc R U P . .
H24D H -0.4700 0.4193 0.5776 0.442 Uiso 0.5 1 calc R U P . .
H24E H -0.4538 0.3663 0.6065 0.442 Uiso 0.5 1 calc R U P . .
H24F H -0.4156 0.3861 0.5663 0.442 Uiso 0.5 1 calc R U P . .
C242 C -0.2101(6) 0.2884(4) 0.4698(4) 0.152(4) Uani 1 1 d . . . . .
C243 C 0.5860(5) 0.1741(4) 0.7472(4) 0.162(4) Uani 1 1 d . . . . .
C246 C 0.0757(5) 0.3666(3) 0.4849(3) 0.132(4) Uani 1 1 d . . . . .
C247 C 0.2843(7) 0.1356(7) 1.1692(6) 0.252(11) Uani 1 1 d D . . . .
C248 C -0.4394(6) 0.2874(7) 0.5344(6) 0.258(9) Uani 1 1 d . . . . .
H24G H -0.4654 0.3127 0.5448 0.387 Uiso 0.5 1 calc R U P . .
H24H H -0.4377 0.2581 0.5576 0.387 Uiso 0.5 1 calc R U P . .
H24I H -0.4467 0.2854 0.5079 0.387 Uiso 0.5 1 calc R U P . .
H24J H -0.4345 0.2581 0.5288 0.387 Uiso 0.5 1 calc R U P . .
H24K H -0.4622 0.3127 0.5159 0.387 Uiso 0.5 1 calc R U P . .
H24L H -0.4531 0.2854 0.5656 0.387 Uiso 0.5 1 calc R U P . .
C249 C -0.1252(4) 0.0870(5) 0.4667(4) 0.153(4) Uani 1 1 d . . . . .
C250 C -0.1193(7) 0.5104(6) 0.2114(4) 0.173(6) Uani 1 1 d D . . . .
C252 C 0.4509(7) 0.4578(4) 0.7447(4) 0.165(5) Uani 1 1 d . . . . .
C253 C 0.6650(5) 0.3675(4) 0.9294(3) 0.148(4) Uani 1 1 d D . . . .
C254 C 0.1518(5) 0.3749(5) 0.2321(4) 0.163(4) Uani 1 1 d . . . . .
H254 H 0.1861 0.3621 0.2234 0.195 Uiso 1 1 calc R U . . .
C255 C -0.0398(8) 0.1850(6) 0.2458(5) 0.229(9) Uani 1 1 d D . . . .
H25A H -0.0502 0.1582 0.2666 0.275 Uiso 1 1 calc R U . . .
H25B H -0.0108 0.1850 0.2549 0.275 Uiso 1 1 calc R U . . .
C256 C -0.3962(5) 0.3384(9) 0.4781(9) 0.328(16) Uani 1 1 d . . . . .
H25X H -0.3662 0.3475 0.4681 0.493 Uiso 0.5 1 calc R U P . .
H25Y H -0.4244 0.3650 0.4833 0.493 Uiso 0.5 1 calc R U P . .
H25C H -0.4010 0.3279 0.4554 0.493 Uiso 0.5 1 calc R U P . .
H25D H -0.4282 0.3461 0.4698 0.493 Uiso 0.5 1 calc R U P . .
H25E H -0.3700 0.3286 0.4546 0.493 Uiso 0.5 1 calc R U P . .
H25F H -0.3934 0.3657 0.4825 0.493 Uiso 0.5 1 calc R U P . .
C257 C 0.3503(6) 0.2557(6) 0.7197(5) 0.191(5) Uani 1 1 d . . . . .
H257 H 0.3160 0.2646 0.7301 0.229 Uiso 1 1 calc R U . . .
C258 C 0.6903(5) 0.3178(4) 0.9307(3) 0.124(3) Uani 1 1 d . . . . .
C260 C -0.1540(7) 0.4848(7) 0.2219(5) 0.252(16) Uani 1 1 d D . . . .
C261 C -0.4743(7) 0.2825(7) 0.4137(7) 0.266(8) Uani 1 1 d . . . . .
H26G H -0.4772 0.3002 0.4336 0.399 Uiso 0.5 1 calc R U P . .
H26H H -0.4973 0.2643 0.4263 0.399 Uiso 0.5 1 calc R U P . .
H26I H -0.4819 0.3039 0.3850 0.399 Uiso 0.5 1 calc R U P . .
H26J H -0.4937 0.2787 0.3963 0.399 Uiso 0.5 1 calc R U P . .
H26K H -0.4736 0.3146 0.4036 0.399 Uiso 0.5 1 calc R U P . .
H26L H -0.4890 0.2751 0.4450 0.399 Uiso 0.5 1 calc R U P . .
C262 C -0.2751(9) 0.5204(7) 0.6291(9) 0.342(16) Uani 1 1 d D . . . .
H262 H -0.2652 0.5490 0.6124 0.411 Uiso 1 1 calc R U . . .
C263 C 0.5036(7) 0.1507(5) 0.6637(6) 0.186(5) Uani 1 1 d . . . . .
H263 H 0.5225 0.1216 0.6583 0.224 Uiso 1 1 calc R U . . .
C265 C 0.6158(6) 0.0199(4) 0.7398(6) 0.195(7) Uani 1 1 d . . . . .
H265 H 0.6274 0.0309 0.7073 0.233 Uiso 1 1 calc R U . . .
C266 C 0.1083(6) 0.4260(3) 0.3721(3) 0.134(4) Uani 1 1 d . . . . .
C267 C 0.0693(5) 0.3658(4) 0.2523(3) 0.145(4) Uani 1 1 d . . . . .
C268 C 0.1293(5) 0.0721(3) 0.3155(3) 0.143(4) Uani 1 1 d . . . . .
C269 C -0.0625(9) 0.2014(9) 0.1648(8) 0.332(14) Uani 1 1 d D . . . .
H26M H -0.0471 0.1913 0.1379 0.498 Uiso 0.5 1 calc R U P . .
H26N H -0.0717 0.2353 0.1572 0.498 Uiso 0.5 1 calc R U P . .
H26O H -0.0919 0.1916 0.1783 0.498 Uiso 0.5 1 calc R U P . .
H26P H -0.0934 0.2208 0.1777 0.498 Uiso 0.5 1 calc R U P . .
H26Q H -0.0688 0.1768 0.1584 0.498 Uiso 0.5 1 calc R U P . .
H26R H -0.0485 0.2205 0.1373 0.498 Uiso 0.5 1 calc R U P . .
C270 C 0.3798(7) 0.2850(5) 0.7128(5) 0.169(5) Uani 1 1 d . . . . .
C271 C 0.3237(5) 0.1900(3) 1.0528(4) 0.162(5) Uani 1 1 d . . . . .
C273 C 0.4568(7) 0.1578(5) 0.6805(5) 0.188(5) Uani 1 1 d . . . . .
H273 H 0.4421 0.1347 0.6852 0.225 Uiso 1 1 calc R U . . .
C274 C -0.3152(6) 0.0646(6) 0.4792(7) 0.250(10) Uani 1 1 d . . . . .
H274 H -0.3325 0.0686 0.5090 0.300 Uiso 1 1 calc R U . . .
C275 C 0.3207(6) 0.4713(5) 0.7472(4) 0.171(5) Uani 1 1 d . . . . .
H275 H 0.2892 0.4936 0.7495 0.205 Uiso 1 1 calc R U . . .
C276 C 0.0386(8) 0.3018(7) 0.2523(4) 0.168(6) Uani 1 1 d . . . . .
C277 C -0.2907(5) 0.2594(5) 0.3765(5) 0.178(5) Uani 1 1 d . . . . .
C280 C 0.0836(6) 0.2923(5) 1.1042(6) 0.215(7) Uani 1 1 d . . . . .
H280 H 0.0808 0.3211 1.0788 0.258 Uiso 1 1 calc R U . . .
C281 C -0.2948(5) 0.3238(7) 0.7141(4) 0.178(5) Uani 1 1 d . . . . .
H281 H -0.3285 0.3276 0.7264 0.213 Uiso 1 1 calc R U . . .
C282 C 0.3449(9) 0.2695(8) 0.4779(13) 0.48(3) Uani 1 1 d D . . . .
H28C H 0.3808 0.2616 0.4723 0.714 Uiso 0.5 1 calc R U P . .
H28D H 0.3354 0.2475 0.4704 0.714 Uiso 0.5 1 calc R U P . .
H28E H 0.3326 0.2679 0.5092 0.714 Uiso 0.5 1 calc R U P . .
H28F H 0.3184 0.2564 0.4956 0.714 Uiso 0.5 1 calc R U P . .
H28G H 0.3638 0.2705 0.4975 0.714 Uiso 0.5 1 calc R U P . .
H28H H 0.3666 0.2501 0.4587 0.714 Uiso 0.5 1 calc R U P . .
C283 C -0.1573(12) 0.3014(8) 0.2492(8) 0.220(10) Uani 1 1 d . . . . .
H283 H -0.1653 0.2739 0.2554 0.264 Uiso 1 1 calc R U . . .
C286 C 0.8436(6) 0.0023(5) 1.0005(7) 0.291(13) Uani 1 1 d . . . . .
H28U H 0.8784 -0.0066 1.0025 0.437 Uiso 0.5 1 calc R U P . .
H28V H 0.8295 -0.0218 1.0214 0.437 Uiso 0.5 1 calc R U P . .
H28W H 0.8260 0.0317 1.0078 0.437 Uiso 0.5 1 calc R U P . .
H28X H 0.8109 0.0088 1.0186 0.437 Uiso 0.5 1 calc R U P . .
H28Y H 0.8597 0.0240 0.9997 0.437 Uiso 0.5 1 calc R U P . .
H28Z H 0.8633 -0.0295 1.0133 0.437 Uiso 0.5 1 calc R U P . .
C288 C -0.4182(7) 0.2476(8) 0.4072(10) 0.298(13) Uani 1 1 d . . . . .
H288 H -0.4102 0.2246 0.4359 0.357 Uiso 1 1 calc R U . . .
C290 C 0.2654(8) 0.1752(6) 1.1851(5) 0.214(9) Uani 1 1 d D . . . .
C291 C 0.4275(7) 0.2002(6) 0.6918(5) 0.188(5) Uani 1 1 d . . . . .
C292 C -0.3800(6) 0.2763(5) 0.3862(6) 0.232(8) Uani 1 1 d . . . . .
H29A H -0.3849 0.2956 0.3557 0.278 Uiso 1 1 calc R U . . .
H29B H -0.3843 0.2969 0.4041 0.278 Uiso 1 1 calc R U . . .
C296 C 0.3040(7) 0.1888(7) 0.7345(10) 0.340(17) Uani 1 1 d D . . . .
H29C H 0.2831 0.2126 0.7130 0.409 Uiso 1 1 calc R U . . .
H29D H 0.2976 0.2004 0.7604 0.409 Uiso 1 1 calc R U . . .
C298 C 0.3754(7) 0.2140(7) 0.7101(6) 0.196(6) Uani 1 1 d . . . . .
C300 C 0.3230(9) 0.3186(10) 0.4496(11) 0.40(2) Uani 1 1 d D . . . .
H300 H 0.3368 0.3218 0.4176 0.482 Uiso 1 1 calc R U . . .
C302 C 0.8454(9) -0.0533(7) 0.9644(10) 0.385(18) Uani 1 1 d . . . . .
H30A H 0.8803 -0.0711 0.9629 0.578 Uiso 0.5 1 calc R U P . .
H30B H 0.8316 -0.0588 0.9437 0.578 Uiso 0.5 1 calc R U P . .
H30C H 0.8280 -0.0631 0.9945 0.578 Uiso 0.5 1 calc R U P . .
H30D H 0.8130 -0.0576 0.9711 0.578 Uiso 0.5 1 calc R U P . .
H30E H 0.8617 -0.0698 0.9904 0.578 Uiso 0.5 1 calc R U P . .
H30F H 0.8653 -0.0656 0.9396 0.578 Uiso 0.5 1 calc R U P . .
C307 C -0.1068(10) 0.3026(10) 0.2472(5) 0.193(7) Uani 1 1 d . . . . .
C311 C -0.0235(8) 0.5934(7) 0.1784(6) 0.267(16) Uani 1 1 d D . . . .
H311 H -0.0335 0.6238 0.1815 0.320 Uiso 1 1 calc R U . . .
C315 C -0.1062(8) 0.5800(6) 0.2058(5) 0.266(17) Uani 1 1 d D . . . .
C317 C -0.3070(10) 0.5214(9) 0.6764(10) 0.50(3) Uani 1 1 d D . . . .
H31A H -0.2878 0.5241 0.6948 0.754 Uiso 0.5 1 calc R U P . .
H31B H -0.3159 0.4927 0.6903 0.754 Uiso 0.5 1 calc R U P . .
H31C H -0.3368 0.5480 0.6735 0.754 Uiso 0.5 1 calc R U P . .
H31D H -0.3392 0.5191 0.6776 0.754 Uiso 0.5 1 calc R U P . .
H31E H -0.3111 0.5505 0.6821 0.754 Uiso 0.5 1 calc R U P . .
H31F H -0.2902 0.4952 0.6989 0.754 Uiso 0.5 1 calc R U P . .
C318 C -0.4126(9) 0.2241(12) 0.3746(9) 0.385(18) Uani 1 1 d . . . . .
H31G H -0.4358 0.2063 0.3848 0.577 Uiso 0.5 1 calc R U P . .
H31H H -0.3790 0.2032 0.3708 0.577 Uiso 0.5 1 calc R U P . .
H31I H -0.4191 0.2472 0.3463 0.577 Uiso 0.5 1 calc R U P . .
H31J H -0.3868 0.2315 0.3498 0.577 Uiso 0.5 1 calc R U P . .
H31K H -0.4436 0.2346 0.3638 0.577 Uiso 0.5 1 calc R U P . .
H31L H -0.4035 0.1906 0.3883 0.577 Uiso 0.5 1 calc R U P . .
C321 C 0.1891(5) 0.1052(4) 0.4326(3) 0.129(3) Uani 1 1 d . . . . .
O477 O 0.2504(7) 0.1146(6) 1.1670(5) 0.288(8) Uani 1 1 d D . . . .
C328 C 0.2993(7) 0.1363(8) 0.7016(10) 0.48(3) Uani 1 1 d D . . . .
H32A H 0.3338 0.1325 0.6879 0.725 Uiso 0.5 1 calc R U P . .
H32B H 0.2783 0.1639 0.6835 0.725 Uiso 0.5 1 calc R U P . .
H32C H 0.2910 0.1089 0.7038 0.725 Uiso 0.5 1 calc R U P . .
H32D H 0.2683 0.1377 0.6956 0.725 Uiso 0.5 1 calc R U P . .
H32E H 0.3238 0.1063 0.6999 0.725 Uiso 0.5 1 calc R U P . .
H32F H 0.3111 0.1613 0.6797 0.725 Uiso 0.5 1 calc R U P . .
C342 C -0.0248(13) 0.1788(12) 0.1987(7) 0.66(5) Uani 1 1 d D . . . .
H342 H -0.0047 0.2006 0.1851 0.791 Uiso 1 1 calc R U . . .
C349 C -0.1911(5) 0.6416(9) 0.2366(13) 0.87(8) Uani 1 1 d D . . . .
H34G H -0.2018 0.6231 0.2666 1.041 Uiso 1 1 calc R U . . .
H34H H -0.2129 0.6466 0.2161 1.041 Uiso 1 1 calc R U . . .
C357 C 0.0829(4) 0.2407(4) 0.5817(3) 0.122(3) Uani 1 1 d . . . . .
H357 H 0.1126 0.2462 0.5802 0.146 Uiso 1 1 calc R U . . .
N517 N 0.2951(3) 0.3672(3) 0.8581(3) 0.144(3) Uani 1 1 d . . . . .
H517 H 0.3221 0.3741 0.8543 0.173 Uiso 1 1 calc R U . . .
C414 C 0.2005(9) 0.2281(10) 1.2145(6) 0.252(12) Uani 1 1 d . . . . .
H414 H 0.1665 0.2417 1.2236 0.302 Uiso 1 1 calc R U . . .
C418 C 0.9619(4) 0.2531(4) 0.7387(3) 0.143(3) Uani 1 1 d . . . . .
H41X H 0.9524 0.2803 0.7138 0.214 Uiso 0.5 1 calc R U P . .
H41Y H 0.9907 0.2298 0.7282 0.214 Uiso 0.5 1 calc R U P . .
H41C H 0.9698 0.2622 0.7607 0.214 Uiso 0.5 1 calc R U P . .
H41D H 0.9895 0.2346 0.7546 0.214 Uiso 0.5 1 calc R U P . .
H41E H 0.9512 0.2851 0.7403 0.214 Uiso 0.5 1 calc R U P . .
H41F H 0.9721 0.2527 0.7078 0.214 Uiso 0.5 1 calc R U P . .
C429 C 0.0555(5) 0.2607(5) 1.0980(7) 0.250(9) Uani 1 1 d . . . . .
H42A H 0.0689 0.2542 1.0693 0.375 Uiso 0.5 1 calc R U P . .
H42B H 0.0203 0.2775 1.0995 0.375 Uiso 0.5 1 calc R U P . .
H42C H 0.0603 0.2314 1.1216 0.375 Uiso 0.5 1 calc R U P . .
H42D H 0.0308 0.2545 1.1243 0.375 Uiso 0.5 1 calc R U P . .
H42E H 0.0794 0.2313 1.0941 0.375 Uiso 0.5 1 calc R U P . .
H42F H 0.0394 0.2773 1.0720 0.375 Uiso 0.5 1 calc R U P . .
C448 C 0.8385(11) 0.0080(10) 0.9500(11) 0.43(2) Uani 1 1 d . . . . .
H448 H 0.8581 0.0239 0.9232 0.520 Uiso 1 1 calc R U . . .
C460 C 0.0198(12) 0.1306(10) 0.2062(8) 0.55(3) Uani 1 1 d D . . . .
H46A H 0.0328 0.1258 0.2324 0.822 Uiso 0.5 1 calc R U P . .
H46B H 0.0458 0.1321 0.1803 0.822 Uiso 0.5 1 calc R U P . .
H46C H 0.0076 0.1049 0.2105 0.822 Uiso 0.5 1 calc R U P . .
H46D H 0.0247 0.1161 0.1831 0.822 Uiso 0.5 1 calc R U P . .
H46E H 0.0117 0.1097 0.2352 0.822 Uiso 0.5 1 calc R U P . .
H46F H 0.0499 0.1370 0.2050 0.822 Uiso 0.5 1 calc R U P . .
C466 C 0.7460(4) 0.5389(4) 0.8393(4) 0.141(4) Uani 1 1 d . . . . .
H46G H 0.7573 0.5660 0.8311 0.211 Uiso 0.5 1 calc R U P . .
H46H H 0.7101 0.5486 0.8450 0.211 Uiso 0.5 1 calc R U P . .
H46I H 0.7583 0.5244 0.8151 0.211 Uiso 0.5 1 calc R U P . .
H46J H 0.7265 0.5266 0.8297 0.211 Uiso 0.5 1 calc R U P . .
H46K H 0.7737 0.5441 0.8158 0.211 Uiso 0.5 1 calc R U P . .
H46L H 0.7255 0.5683 0.8457 0.211 Uiso 0.5 1 calc R U P . .
C556 C 0.3507(7) 0.3291(5) 0.7283(4) 0.172(5) Uani 1 1 d . . . . .
C555 C 0.4812(10) 0.5678(7) 0.7210(9) 0.269(9) Uani 1 1 d . . . . .
H555 H 0.4578 0.5824 0.7441 0.323 Uiso 1 1 calc R U . . .
O481 O 0.0082(5) 0.4445(4) 0.1465(4) 0.216(5) Uani 1 1 d . . . . .
O888 O 0.4702(3) 0.2680(3) 0.8538(3) 0.187(3) Uani 1 1 d . . . . .
C687 C 0.6296(4) 0.2708(3) 1.1283(4) 0.171(5) Uani 1 1 d . . . . .
H68B H 0.6583 0.2618 1.1422 0.257 Uiso 0.5 1 calc R U P . .
H68C H 0.6254 0.2430 1.1263 0.257 Uiso 0.5 1 calc R U P . .
H68D H 0.6002 0.2866 1.1461 0.257 Uiso 0.5 1 calc R U P . .
H68E H 0.5977 0.2658 1.1342 0.257 Uiso 0.5 1 calc R U P . .
H68F H 0.6305 0.2846 1.1501 0.257 Uiso 0.5 1 calc R U P . .
H68G H 0.6557 0.2410 1.1303 0.257 Uiso 0.5 1 calc R U P . .
C995 C 0.1929(9) 0.1258(7) 1.0988(8) 0.323(13) Uani 1 1 d D . . . .
H99A H 0.2209 0.1257 1.0746 0.484 Uiso 0.5 1 calc R U P . .
H99B H 0.1804 0.1559 1.1052 0.484 Uiso 0.5 1 calc R U P . .
H99C H 0.1669 0.1205 1.0903 0.484 Uiso 0.5 1 calc R U P . .
H99D H 0.1579 0.1423 1.1055 0.484 Uiso 0.5 1 calc R U P . .
H99E H 0.1984 0.1122 1.0748 0.484 Uiso 0.5 1 calc R U P . .
H99F H 0.2119 0.1476 1.0898 0.484 Uiso 0.5 1 calc R U P . .
C950 C 0.2099(9) 0.0859(6) 1.1416(6) 0.302(14) Uani 1 1 d D . . . .
H950 H 0.2136 0.0582 1.1324 0.362 Uiso 1 1 calc R U . . .
C994 C 0.1706(8) 0.0785(7) 1.1861(7) 0.313(12) Uani 1 1 d D . . . .
H99G H 0.1859 0.0508 1.2084 0.470 Uiso 0.5 1 calc R U P . .
H99H H 0.1424 0.0745 1.1799 0.470 Uiso 0.5 1 calc R U P . .
H99I H 0.1596 0.1056 1.1973 0.470 Uiso 0.5 1 calc R U P . .
H99J H 0.1394 0.1031 1.1820 0.470 Uiso 0.5 1 calc R U P . .
H99K H 0.1829 0.0794 1.2105 0.470 Uiso 0.5 1 calc R U P . .
H99L H 0.1656 0.0483 1.1931 0.470 Uiso 0.5 1 calc R U P . .
C777 C -0.1860(4) 0.2335(3) 0.5799(3) 0.125(3) Uani 1 1 d . . . . .
C996 C 0.2650(11) 0.0781(8) 1.1414(8) 0.43(3) Uani 1 1 d D . . . .
H99M H 0.2821 0.0463 1.1580 0.518 Uiso 1 1 calc R U . . .
H99N H 0.2839 0.0868 1.1114 0.518 Uiso 1 1 calc R U . . .
C477 C -0.1887(10) 0.3430(11) 0.2413(7) 0.257(14) Uani 1 1 d D . . . .
H47A H -0.2195 0.3440 0.2371 0.308 Uiso 1 1 calc R U . . .
C632 C 0.2911(16) 0.1417(14) 0.7495(12) 2.3(2) Uani 1 1 d D . . . .
H632 H 0.3129 0.1154 0.7693 2.816 Uiso 1 1 calc R U . . .
C793 C -0.1909(10) 0.7047(12) 0.2793(13) 1.03(10) Uani 1 1 d D . . . .
H79A H -0.1844 0.7345 0.2696 1.545 Uiso 0.5 1 calc R U P . .
H79B H -0.1678 0.6817 0.2987 1.545 Uiso 0.5 1 calc R U P . .
H79C H -0.2246 0.7082 0.2953 1.545 Uiso 0.5 1 calc R U P . .
H79D H -0.2001 0.6818 0.3062 1.545 Uiso 0.5 1 calc R U P . .
H79E H -0.2167 0.7346 0.2771 1.545 Uiso 0.5 1 calc R U P . .
H79F H -0.1600 0.7081 0.2804 1.545 Uiso 0.5 1 calc R U P . .
C898 C -0.2134(4) 0.2015(3) 0.5912(4) 0.144(4) Uani 1 1 d . . . . .
H898 H -0.1975 0.1705 0.5899 0.173 Uiso 1 1 calc R U . . .
C899 C -0.2644(5) 0.2175(4) 0.6044(5) 0.178(5) Uani 1 1 d . . . . .
H899 H -0.2818 0.1955 0.6140 0.214 Uiso 1 1 calc R U . . .
C794 C -0.1602(10) 0.7145(9) 0.1868(11) 1.06(10) Uani 1 1 d D . . . .
H79G H -0.1554 0.7421 0.1886 1.592 Uiso 0.5 1 calc R U P . .
H79H H -0.1826 0.7237 0.1660 1.592 Uiso 0.5 1 calc R U P . .
H79I H -0.1286 0.6938 0.1766 1.592 Uiso 0.5 1 calc R U P . .
H79J H -0.1556 0.6977 0.1655 1.592 Uiso 0.5 1 calc R U P . .
H79K H -0.1284 0.7160 0.1881 1.592 Uiso 0.5 1 calc R U P . .
H79L H -0.1824 0.7459 0.1775 1.592 Uiso 0.5 1 calc R U P . .
C797 C -0.1840(11) 0.6872(7) 0.2360(11) 1.13(14) Uani 1 1 d D . . . .
H797 H -0.2183 0.7058 0.2310 1.351 Uiso 1 1 calc R U . . .
O1G O 0.9366(4) 0.2781(5) 0.4035(4) 0.226(4) Uani 1 1 d D U . . .
C3G C 0.9407(7) 0.2444(7) 0.3860(5) 0.221(7) Uani 1 1 d D U . . .
H3G H 0.9234 0.2230 0.4092 0.266 Uiso 1 1 calc R U . . .
C1G C 0.9843(6) 0.2171(5) 0.3692(5) 0.216(5) Uani 1 1 d D U . . .
H1G H 1.0000 0.2376 0.3432 0.260 Uiso 1 1 calc R U . . .
O129 O 0.9738(5) 0.1852(3) 0.3534(4) 0.259(6) Uani 1 1 d D . . . .
H129 H 0.9996 0.1637 0.3495 0.388 Uiso 1 1 calc R U . . .
C2G C 1.0158(5) 0.2207(4) 0.4286(4) 0.199(5) Uani 1 1 d D U . . .
H2G H 1.0308 0.2444 0.4063 0.238 Uiso 1 1 calc R U . . .
O878 O 0.9670(3) 0.3483(4) 0.3546(3) 0.244(5) Uani 1 1 d . . . . .
O130 O 1.0657(5) 0.1735(4) 0.3772(5) 0.252(5) Uani 1 1 d D . . . .
H13X H 1.0831 0.1901 0.3736 0.378 Uiso 1 1 calc R U . . .
O126 O 0.9118(3) 0.2981(3) 0.4944(3) 0.211(4) Uani 1 1 d D . . . .
H126 H 0.8974 0.2813 0.4922 0.316 Uiso 1 1 calc R U . . .
O127 O 1.0537(4) 0.1950(4) 0.4558(5) 0.355(12) Uani 1 1 d D . . . .
H127 H 1.0525 0.1679 0.4678 0.532 Uiso 1 1 calc R U . . .
O123 O 0.9080(5) 0.2737(4) 0.3561(5) 0.272(7) Uani 1 1 d D . . . .
H123 H 0.8810 0.2859 0.3700 0.408 Uiso 1 1 calc R U . . .
C20G C 0.9665(5) 0.2510(5) 0.4431(5) 0.206(5) Uani 1 1 d D U . . .
H20G H 0.9484 0.2288 0.4632 0.247 Uiso 1 1 calc R U . . .
C960 C -0.3184(5) 0.0177(7) 0.4784(8) 0.295(12) Uani 1 1 d . . . . .
H96A H -0.2999 -0.0079 0.5002 0.443 Uiso 0.5 1 calc R U P . .
H96B H -0.3043 0.0133 0.4489 0.443 Uiso 0.5 1 calc R U P . .
H96C H -0.3528 0.0184 0.4857 0.443 Uiso 0.5 1 calc R U P . .
H96D H -0.3381 0.0238 0.4563 0.443 Uiso 0.5 1 calc R U P . .
H96E H -0.3337 0.0026 0.5076 0.443 Uiso 0.5 1 calc R U P . .
H96F H -0.2852 -0.0025 0.4708 0.443 Uiso 0.5 1 calc R U P . .
C31G C 1.0187(6) 0.1917(5) 0.4002(5) 0.221(6) Uani 1 1 d D U . . .
H31X H 1.0077 0.1646 0.4205 0.265 Uiso 1 1 calc R U . . .
C30G C 0.9631(5) 0.2839(5) 0.4741(6) 0.371(19) Uani 1 1 d D . . . .
H30X H 0.9843 0.2659 0.4970 0.445 Uiso 1 1 calc R U . . .
H30Y H 0.9737 0.3113 0.4556 0.445 Uiso 1 1 calc R U . . .
C831 C -0.2180(5) 0.4852(4) 0.4550(4) 0.140(3) Uiso 1 1 d . . . . .
C778 C 0.2287(15) 0.1504(14) 0.7695(14) 0.52(2) Uiso 1 1 d . . . . .
H77A H 0.2213 0.1530 0.7997 0.778 Uiso 0.5 1 calc R U P . .
H77B H 0.2198 0.1241 0.7695 0.778 Uiso 0.5 1 calc R U P . .
H77C H 0.2098 0.1790 0.7505 0.778 Uiso 0.5 1 calc R U P . .
H77D H 0.2127 0.1511 0.7468 0.778 Uiso 0.5 1 calc R U P . .
H77E H 0.2142 0.1799 0.7770 0.778 Uiso 0.5 1 calc R U P . .
H77F H 0.2242 0.1251 0.7959 0.778 Uiso 0.5 1 calc R U P . .
C852 C 0.6180(4) 0.4614(4) 0.9277(3) 0.131(3) Uiso 1 1 d D . . . .
C843 C 0.3294(13) 0.3569(13) 0.4655(12) 0.42(2) Uiso 1 1 d D . . . .
H84A H 0.3162 0.3877 0.4458 0.623 Uiso 0.5 1 calc R U P . .
H84B H 0.3643 0.3510 0.4648 0.623 Uiso 0.5 1 calc R U P . .
H84C H 0.3117 0.3557 0.4957 0.623 Uiso 0.5 1 calc R U P . .
H84D H 0.3453 0.3419 0.4917 0.623 Uiso 0.5 1 calc R U P . .
H84E H 0.2971 0.3786 0.4728 0.623 Uiso 0.5 1 calc R U P . .
H84F H 0.3498 0.3739 0.4418 0.623 Uiso 0.5 1 calc R U P . .

loop_
_atom_site_aniso_label
_atom_site_aniso_U_11
_atom_site_aniso_U_22
_atom_site_aniso_U_33
_atom_site_aniso_U_23
_atom_site_aniso_U_13
_atom_site_aniso_U_12
N480 0.179(13) 0.164(12) 0.107(7) -0.023(7) 0.033(8) -0.077(10)
N503 0.148(8) 0.124(8) 0.193(9) -0.086(6) 0.009(6) -0.032(6)
O6 0.141(5) 0.117(5) 0.151(5) -0.071(4) 0.061(4) -0.068(4)
O7 0.126(5) 0.091(4) 0.181(6) -0.063(4) 0.057(4) -0.041(4)
O8 0.160(5) 0.100(5) 0.174(6) -0.076(4) 0.062(4) -0.073(4)
O9 0.170(6) 0.089(4) 0.147(5) -0.060(3) 0.038(4) -0.065(4)
O10 0.136(5) 0.084(4) 0.157(6) -0.044(4) 0.046(4) -0.029(4)
O11 0.116(5) 0.137(5) 0.224(8) -0.103(5) 0.053(5) -0.053(4)
O12 0.117(5) 0.102(4) 0.147(5) -0.061(4) 0.036(4) -0.032(4)
O13 0.123(5) 0.109(4) 0.152(5) -0.066(4) 0.046(4) -0.045(4)
O14 0.185(7) 0.119(5) 0.166(7) -0.074(4) 0.057(6) -0.085(5)
O15 0.115(5) 0.088(4) 0.207(7) -0.052(4) 0.046(4) -0.038(3)
O16 0.126(5) 0.104(5) 0.160(6) -0.059(4) 0.025(4) -0.037(4)
O18 0.164(6) 0.091(4) 0.131(5) -0.061(3) 0.037(5) -0.052(4)
O19 0.187(6) 0.087(4) 0.140(5) -0.056(4) 0.010(4) -0.040(4)
O20 0.147(5) 0.085(4) 0.212(7) -0.081(4) 0.062(5) -0.046(4)
O21 0.197(7) 0.082(4) 0.175(6) -0.076(4) 0.055(5) -0.064(4)
O22 0.175(6) 0.094(4) 0.214(7) -0.094(4) 0.098(5) -0.068(4)
O23 0.191(7) 0.088(5) 0.216(8) -0.079(4) 0.056(5) -0.064(5)
O24 0.171(6) 0.098(4) 0.122(5) -0.041(3) 0.016(4) -0.064(4)
O25 0.142(5) 0.111(5) 0.193(7) -0.079(4) 0.052(5) -0.059(4)
N239 0.175(8) 0.068(4) 0.109(5) -0.039(4) 0.021(5) -0.056(5)
O27 0.139(6) 0.092(4) 0.208(7) -0.072(4) 0.066(5) -0.043(4)
O28 0.137(6) 0.145(6) 0.193(7) -0.096(5) 0.055(5) -0.062(5)
O29 0.109(5) 0.186(7) 0.265(10) -0.146(7) 0.039(6) -0.028(5)
O30 0.140(5) 0.142(6) 0.197(7) -0.105(5) 0.065(5) -0.066(4)
O31 0.124(5) 0.128(6) 0.152(6) -0.042(5) 0.041(4) -0.038(4)
O32 0.139(5) 0.087(4) 0.193(7) -0.052(4) 0.033(4) -0.035(4)
O33 0.149(6) 0.116(5) 0.213(7) -0.082(5) 0.071(5) -0.067(5)
O34 0.135(6) 0.153(6) 0.180(7) -0.105(5) 0.031(5) -0.045(5)
O36 0.133(5) 0.081(4) 0.231(8) -0.060(4) 0.070(5) -0.037(4)
N505 0.130(6) 0.104(6) 0.169(8) -0.059(5) 0.053(5) -0.043(6)
O38 0.183(7) 0.115(5) 0.208(7) -0.092(5) 0.079(5) -0.057(5)
O39 0.138(5) 0.097(5) 0.213(7) -0.073(4) 0.019(5) -0.036(4)
O41 0.169(7) 0.198(8) 0.188(8) -0.090(7) 0.071(6) -0.060(6)
O42 0.149(7) 0.149(6) 0.288(10) -0.134(7) 0.051(6) -0.050(5)
O43 0.185(7) 0.127(5) 0.197(7) -0.066(5) 0.068(6) -0.073(5)
O44 0.156(7) 0.110(6) 0.271(11) -0.091(7) 0.069(7) -0.053(5)
O45 0.181(6) 0.121(5) 0.115(5) -0.040(4) 0.017(4) -0.069(5)
N234 0.147(6) 0.085(5) 0.139(6) -0.051(4) 0.058(5) -0.035(5)
O47 0.117(5) 0.105(5) 0.170(6) -0.055(4) 0.039(4) -0.015(4)
O48 0.107(5) 0.103(4) 0.144(5) -0.035(4) 0.047(4) -0.022(4)
N251 0.129(6) 0.085(5) 0.100(5) -0.041(4) 0.026(4) -0.040(4)
N511 0.129(7) 0.099(6) 0.155(7) -0.058(5) 0.039(5) -0.031(5)
O51 0.140(6) 0.149(6) 0.158(6) -0.078(5) 0.018(5) -0.018(5)
N238 0.165(7) 0.068(4) 0.090(5) -0.021(4) 0.006(5) -0.050(5)
O53 0.128(6) 0.124(6) 0.171(6) -0.061(4) 0.035(5) -0.028(4)
N211 0.152(6) 0.096(5) 0.152(7) -0.067(5) 0.071(5) -0.057(5)
N213 0.163(7) 0.085(5) 0.126(6) -0.053(4) 0.043(5) -0.061(5)
O56 0.120(5) 0.131(5) 0.153(6) -0.058(4) 0.045(4) -0.038(4)
O57 0.223(11) 0.158(8) 0.165(8) -0.059(6) 0.033(7) -0.087(7)
N479 0.161(8) 0.070(5) 0.186(8) -0.068(5) 0.054(6) -0.036(5)
N501 0.132(6) 0.087(6) 0.180(8) -0.047(5) 0.062(5) -0.058(5)
C753 0.203(13) 0.157(12) 0.256(17) -0.152(13) -0.057(12) 0.019(11)
O63 0.141(6) 0.132(5) 0.181(7) -0.059(5) 0.030(5) -0.061(5)
N527 0.134(7) 0.083(5) 0.142(6) -0.054(4) 0.046(5) -0.055(4)
N492 0.135(7) 0.138(7) 0.097(5) -0.050(5) 0.023(5) -0.052(5)
C512 0.204(14) 0.121(10) 0.230(16) -0.083(10) 0.097(13) -0.045(10)
O67 0.176(7) 0.133(6) 0.164(6) -0.060(5) 0.019(5) -0.073(5)
N485 0.148(8) 0.101(7) 0.146(7) -0.043(5) 0.037(6) -0.028(6)
N477 0.139(8) 0.088(5) 0.181(8) -0.058(5) 0.041(6) -0.052(6)
N252 0.154(8) 0.106(6) 0.100(5) -0.037(4) 0.012(5) -0.050(5)
O71 0.129(5) 0.100(4) 0.198(7) -0.053(4) 0.062(5) -0.015(4)
N212 0.163(7) 0.082(5) 0.138(6) -0.054(4) 0.036(5) -0.056(5)
O73 0.187(7) 0.129(6) 0.219(8) -0.087(5) 0.056(6) -0.087(5)
N513 0.117(6) 0.107(5) 0.168(7) -0.084(5) 0.046(5) -0.044(4)
C715 0.189(10) 0.140(8) 0.158(9) -0.088(7) 0.087(8) -0.098(7)
N250 0.133(7) 0.064(4) 0.127(6) -0.044(4) 0.032(4) -0.043(4)
N241 0.114(6) 0.061(4) 0.157(6) -0.053(4) 0.029(5) -0.028(4)
O80 0.136(6) 0.123(6) 0.314(12) -0.107(7) 0.013(6) -0.020(5)
N240 0.121(5) 0.091(6) 0.119(5) -0.046(4) 0.032(4) -0.044(5)
O82 0.180(8) 0.136(7) 0.254(10) -0.107(6) -0.004(7) 0.015(6)
N232 0.149(8) 0.096(5) 0.151(7) -0.065(5) 0.052(6) -0.048(6)
N482 0.181(9) 0.078(5) 0.164(7) -0.080(5) 0.042(6) -0.014(6)
N502 0.123(6) 0.080(6) 0.194(8) -0.048(5) 0.061(5) -0.047(4)
N200 0.135(6) 0.080(5) 0.169(7) -0.056(5) 0.047(5) -0.045(5)
N516 0.121(6) 0.139(7) 0.167(7) -0.092(6) 0.047(5) -0.059(5)
N214 0.176(8) 0.073(5) 0.093(5) -0.039(4) 0.022(5) -0.032(5)
O89 0.186(8) 0.144(7) 0.229(9) -0.058(5) -0.016(6) -0.090(6)
N203 0.124(6) 0.095(6) 0.144(6) -0.063(4) 0.050(5) -0.053(5)
N237 0.161(7) 0.106(6) 0.112(5) -0.037(4) 0.023(5) -0.085(6)
O92 0.197(9) 0.127(6) 0.206(9) -0.067(7) 0.062(7) -0.064(6)
C538 0.142(9) 0.129(8) 0.181(11) -0.068(8) 0.037(8) -0.033(7)
C320 0.094(8) 0.178(12) 0.103(7) -0.040(7) 0.028(6) -0.024(9)
O95 0.279(13) 0.158(8) 0.340(16) -0.130(9) 0.139(11) -0.097(9)
O96 0.146(6) 0.109(5) 0.204(7) -0.071(4) 0.052(5) -0.053(4)
C675 0.135(9) 0.093(7) 0.206(13) -0.076(8) 0.057(9) -0.030(6)
N506 0.133(6) 0.080(5) 0.133(6) -0.047(4) 0.041(5) -0.040(4)
N648 0.152(7) 0.110(7) 0.152(7) -0.061(5) 0.044(5) -0.040(6)
N491 0.125(7) 0.115(6) 0.142(7) -0.032(5) 0.060(5) -0.025(5)
N235 0.145(6) 0.082(5) 0.128(6) -0.048(4) 0.035(5) -0.049(5)
O103 0.149(7) 0.173(8) 0.268(11) -0.118(7) -0.025(7) -0.019(6)
C660 0.117(8) 0.111(8) 0.217(12) -0.070(8) 0.051(7) -0.050(7)
O105 0.130(6) 0.130(5) 0.175(7) -0.048(5) 0.036(5) -0.025(4)
N486 0.146(7) 0.101(7) 0.143(7) -0.053(5) 0.048(5) -0.038(6)
N483 0.214(10) 0.065(4) 0.146(7) -0.063(4) 0.028(6) 0.003(6)
N215 0.148(8) 0.123(7) 0.140(7) -0.070(5) 0.013(6) -0.036(5)
N208 0.171(8) 0.091(5) 0.172(7) -0.077(5) 0.052(6) -0.063(5)
N490 0.186(9) 0.130(7) 0.093(5) -0.041(5) 0.034(5) -0.078(6)
N207 0.147(8) 0.102(6) 0.155(7) -0.064(5) 0.043(5) -0.057(6)
N236 0.144(6) 0.082(5) 0.114(5) -0.031(4) 0.013(4) -0.045(5)
O113 0.48(2) 0.204(11) 0.144(7) -0.057(7) 0.055(9) -0.252(15)
N592 0.166(9) 0.140(8) 0.185(9) -0.082(7) 0.019(7) -0.043(7)
N496 0.129(8) 0.108(6) 0.176(8) -0.047(5) 0.057(6) -0.044(5)
C536 0.120(7) 0.128(8) 0.138(8) -0.072(7) 0.024(6) -0.034(6)
N478 0.152(7) 0.080(5) 0.185(8) -0.062(5) 0.051(5) -0.066(5)
N206 0.147(8) 0.112(6) 0.101(5) -0.052(4) 0.039(5) -0.055(5)
C515 0.148(10) 0.108(8) 0.150(9) -0.069(6) 0.041(7) -0.052(7)
N488 0.171(8) 0.077(6) 0.187(8) -0.049(5) 0.052(7) -0.037(5)
O121 0.182(8) 0.196(9) 0.155(7) -0.076(6) 0.026(7) -0.045(7)
N201 0.152(7) 0.103(6) 0.203(9) -0.070(6) 0.061(6) -0.064(6)
C532 0.280(15) 0.109(8) 0.268(15) -0.102(9) 0.140(13) -0.105(9)
O124 0.128(5) 0.126(5) 0.178(7) -0.051(5) 0.059(5) -0.018(4)
N204 0.134(7) 0.075(5) 0.147(6) -0.055(4) 0.046(5) -0.047(4)
N231 0.160(8) 0.112(6) 0.183(8) -0.102(6) 0.062(6) -0.058(6)
N600 0.175(11) 0.187(10) 0.192(10) -0.125(8) 0.108(8) -0.096(9)
O128 0.236(9) 0.102(6) 0.167(7) -0.053(4) -0.024(6) -0.030(6)
N489 0.200(9) 0.184(10) 0.139(7) -0.078(6) 0.072(6) -0.135(8)
C545 0.155(12) 0.116(10) 0.33(2) -0.114(14) 0.096(14) -0.057(8)
N493 0.145(8) 0.090(6) 0.148(7) -0.041(5) 0.060(5) -0.041(5)
C621 0.115(8) 0.112(7) 0.139(8) -0.052(6) 0.057(6) -0.041(7)
N487 0.156(8) 0.121(7) 0.159(8) -0.034(6) 0.048(6) -0.064(6)
O134 0.168(8) 0.126(6) 0.405(16) -0.118(8) 0.066(10) -0.065(6)
N526 0.136(7) 0.075(5) 0.142(6) -0.048(4) 0.040(5) -0.051(4)
O136 0.168(6) 0.105(5) 0.189(7) -0.061(4) 0.006(5) -0.056(4)
N233 0.146(8) 0.109(6) 0.169(8) -0.067(5) 0.065(6) -0.052(6)
C677 0.129(9) 0.124(8) 0.334(18) -0.102(10) 0.093(10) -0.055(7)
C361 0.134(8) 0.075(6) 0.114(7) -0.035(5) 0.029(6) -0.047(6)
C534 0.107(7) 0.098(7) 0.128(7) -0.051(5) 0.045(5) -0.045(6)
N210 0.165(8) 0.089(5) 0.157(7) -0.071(5) 0.067(6) -0.064(6)
C509 0.133(8) 0.115(8) 0.146(8) -0.065(6) 0.042(6) -0.048(7)
N504 0.147(8) 0.117(7) 0.138(7) -0.054(5) 0.033(6) -0.043(7)
C623 0.126(9) 0.105(8) 0.125(8) -0.034(5) 0.062(6) -0.040(7)
C903 0.162(11) 0.138(9) 0.112(8) -0.025(7) 0.035(8) -0.083(9)
C709 0.145(9) 0.106(7) 0.198(11) -0.069(7) 0.042(8) -0.045(7)
C626 0.128(8) 0.093(6) 0.122(7) -0.046(5) 0.022(6) -0.004(6)
N217 0.135(7) 0.134(7) 0.155(7) -0.091(6) 0.010(5) -0.023(6)
N216 0.143(7) 0.116(7) 0.172(8) -0.089(6) 0.001(5) -0.021(6)
O151 0.313(11) 0.076(5) 0.200(8) -0.062(4) 0.050(7) -0.063(6)
C666 0.105(7) 0.074(6) 0.158(8) -0.056(5) 0.028(6) -0.030(5)
N202 0.140(7) 0.124(7) 0.213(9) -0.087(6) 0.056(6) -0.064(6)
N209 0.167(8) 0.128(7) 0.163(7) -0.095(6) 0.068(6) -0.090(7)
C716 0.175(9) 0.097(6) 0.140(8) -0.054(5) 0.049(6) -0.073(6)
C535 0.117(7) 0.121(7) 0.119(7) -0.054(5) 0.036(5) -0.054(6)
C364 0.122(9) 0.142(10) 0.180(10) -0.098(8) 0.024(7) -0.042(8)
C706 0.177(10) 0.086(6) 0.099(7) -0.053(5) 0.003(7) -0.019(7)
C751 0.160(9) 0.135(8) 0.146(9) -0.046(7) 0.034(7) -0.063(7)
N253 0.149(9) 0.158(10) 0.148(8) -0.032(6) 0.082(6) -0.063(9)
C519 0.133(9) 0.127(8) 0.126(8) -0.074(6) 0.036(6) -0.037(8)
C525 0.125(8) 0.085(7) 0.124(7) -0.028(5) 0.031(6) -0.040(6)
C365 0.167(10) 0.096(8) 0.107(7) -0.039(5) 0.038(7) -0.064(8)
N5 0.114(6) 0.109(6) 0.150(7) -0.064(5) 0.051(5) -0.046(5)
N6 0.250(13) 0.31(2) 0.093(6) -0.068(9) 0.031(7) -0.214(15)
C543 0.118(8) 0.088(7) 0.275(14) -0.068(7) 0.050(8) -0.035(6)
N8 0.177(8) 0.090(6) 0.130(7) -0.055(5) 0.014(6) -0.024(6)
C752 0.144(9) 0.114(7) 0.131(8) -0.046(6) 0.021(7) -0.047(7)
N10 0.130(7) 0.092(5) 0.131(6) -0.060(4) 0.047(5) -0.050(5)
C672 0.191(10) 0.091(7) 0.112(7) -0.045(5) 0.032(6) -0.074(7)
O601 0.161(7) 0.185(8) 0.481(19) -0.216(11) 0.101(10) -0.077(6)
C615 0.142(9) 0.080(6) 0.167(9) -0.058(6) 0.042(7) -0.048(6)
N14 0.133(8) 0.139(8) 0.121(6) -0.030(5) 0.050(5) -0.033(6)
C363 0.140(8) 0.089(7) 0.192(10) -0.069(6) 0.050(7) -0.048(7)
O501 0.226(11) 0.213(11) 0.238(11) -0.106(9) 0.008(10) -0.069(10)
O920 0.167(7) 0.143(6) 0.232(10) -0.101(7) 0.086(7) -0.060(5)
N18 0.146(8) 0.088(6) 0.182(8) -0.054(5) 0.043(6) -0.030(5)
N20 0.150(9) 0.211(11) 0.103(6) -0.051(7) 0.037(6) -0.059(9)
C522 0.122(8) 0.109(7) 0.121(7) -0.059(5) 0.024(6) -0.014(6)
O921 0.217(8) 0.104(5) 0.209(8) -0.070(5) 0.041(6) -0.069(5)
C714 0.179(9) 0.105(7) 0.155(9) -0.068(6) 0.045(7) -0.075(7)
C850 0.135(8) 0.107(7) 0.149(9) -0.050(6) 0.024(6) -0.010(6)
N26 0.123(6) 0.111(7) 0.135(6) -0.042(4) 0.024(5) -0.051(5)
N27 0.167(9) 0.106(6) 0.159(7) -0.076(5) 0.047(6) -0.065(6)
N28 0.127(7) 0.112(7) 0.146(7) -0.048(5) 0.059(5) -0.032(5)
N29 0.132(7) 0.120(6) 0.147(7) -0.071(5) 0.060(5) -0.047(6)
C668 0.131(8) 0.079(7) 0.116(7) -0.048(5) 0.026(6) -0.029(6)
C542 0.118(8) 0.095(8) 0.142(8) -0.048(6) 0.055(6) -0.042(6)
C488 0.37(3) 0.192(17) 0.098(9) -0.035(10) 0.033(13) -0.18(2)
C611 0.092(7) 0.142(9) 0.188(12) -0.065(8) 0.018(8) -0.023(6)
C713 0.173(9) 0.094(7) 0.168(9) -0.071(6) 0.052(7) -0.068(7)
C902 0.29(2) 0.32(2) 0.238(18) -0.185(17) 0.184(17) -0.27(2)
C667 0.124(8) 0.085(7) 0.118(7) -0.034(5) 0.033(5) -0.045(6)
C539 0.125(7) 0.090(7) 0.157(9) -0.051(5) 0.051(6) -0.050(6)
N39 0.155(8) 0.094(6) 0.174(8) -0.072(5) 0.069(6) -0.068(6)
C900 0.200(15) 0.221(17) 0.192(15) -0.121(13) 0.074(12) -0.114(12)
C541 0.120(8) 0.094(7) 0.145(8) -0.046(5) 0.056(6) -0.040(6)
C610 0.42(3) 0.131(11) 0.186(13) -0.013(9) -0.004(15) -0.210(17)
C487 0.246(18) 0.162(12) 0.109(8) -0.067(8) 0.070(9) -0.158(13)
C701 0.183(12) 0.117(8) 0.196(11) -0.088(7) 0.063(9) -0.071(8)
C612 0.138(8) 0.087(6) 0.148(8) -0.051(5) 0.054(6) -0.045(6)
C671 0.145(8) 0.068(6) 0.109(7) -0.037(5) 0.022(6) -0.030(6)
O485 0.220(11) 0.221(11) 0.298(14) -0.125(11) -0.099(10) -0.003(9)
N50 0.231(13) 0.177(10) 0.103(6) -0.055(7) 0.061(7) -0.115(10)
C629 0.124(7) 0.134(8) 0.166(9) -0.060(7) 0.024(7) -0.038(6)
C624 0.103(8) 0.102(8) 0.128(8) -0.022(5) 0.054(6) -0.028(7)
C663 0.106(7) 0.078(6) 0.109(6) -0.032(5) 0.021(5) -0.037(6)
C529 0.159(10) 0.107(7) 0.132(8) -0.056(6) 0.045(7) -0.073(7)
C367 0.164(10) 0.073(6) 0.185(10) -0.074(6) 0.077(8) -0.065(6)
C524 0.126(8) 0.081(6) 0.134(7) -0.056(5) 0.057(6) -0.060(6)
C662 0.140(8) 0.103(8) 0.101(7) -0.051(5) 0.008(6) -0.022(7)
C498 0.137(9) 0.087(8) 0.165(9) -0.050(6) 0.048(7) -0.013(7)
C700 0.116(8) 0.117(8) 0.159(9) -0.087(6) 0.071(6) -0.052(7)
C665 0.122(8) 0.097(7) 0.119(7) -0.047(5) 0.021(6) -0.015(7)
C521 0.114(8) 0.109(8) 0.112(7) -0.049(5) 0.042(5) -0.026(6)
C707 0.204(10) 0.067(6) 0.114(7) -0.048(5) 0.030(6) -0.050(7)
C622 0.120(9) 0.111(9) 0.116(7) -0.035(6) 0.038(6) -0.007(7)
C619 0.146(9) 0.128(7) 0.139(8) -0.059(6) 0.031(6) -0.060(6)
C674 0.138(9) 0.092(6) 0.255(13) -0.088(7) 0.087(8) -0.050(6)
C669 0.158(10) 0.074(6) 0.126(7) -0.044(5) 0.019(7) -0.036(7)
N68 0.121(7) 0.081(6) 0.196(9) -0.033(5) 0.060(6) -0.036(5)
C703 0.101(8) 0.159(11) 0.174(10) -0.097(8) 0.046(6) -0.049(8)
C546 0.161(10) 0.116(9) 0.135(8) -0.062(6) 0.056(7) -0.078(8)
C482 0.178(13) 0.161(12) 0.108(8) -0.037(8) 0.042(8) -0.076(11)
C410 0.182(12) 0.097(8) 0.120(8) -0.029(5) 0.053(7) -0.037(7)
C620 0.101(8) 0.132(9) 0.118(7) -0.024(6) 0.043(6) -0.032(7)
C508 0.178(11) 0.103(7) 0.143(8) -0.068(6) 0.039(8) -0.039(7)
O484 0.196(7) 0.105(6) 0.265(10) -0.092(6) 0.008(7) -0.026(5)
C495 0.126(8) 0.126(9) 0.159(9) -0.065(7) 0.040(6) -0.032(7)
C411 0.129(8) 0.095(7) 0.125(7) -0.052(5) 0.050(6) -0.037(6)
C412 0.156(8) 0.073(6) 0.117(7) -0.052(5) 0.041(6) -0.038(6)
C530 0.150(9) 0.093(7) 0.119(7) -0.052(5) 0.043(6) -0.056(7)
C676 0.187(11) 0.089(7) 0.197(12) -0.077(8) 0.085(10) -0.046(7)
C533 0.192(10) 0.105(7) 0.213(11) -0.100(7) 0.089(9) -0.067(7)
C628 0.157(9) 0.114(8) 0.156(9) -0.029(7) 0.028(7) -0.019(6)
C614 0.117(7) 0.076(6) 0.158(8) -0.057(5) 0.051(6) -0.039(6)
N85 0.202(10) 0.088(6) 0.132(7) -0.055(5) 0.012(7) -0.028(6)
C544 0.140(11) 0.091(9) 0.29(2) -0.053(11) 0.068(12) -0.043(7)
C518 0.124(8) 0.094(7) 0.217(11) -0.087(7) 0.060(8) -0.049(6)
C705 0.112(9) 0.181(11) 0.263(15) -0.138(11) 0.037(9) -0.012(8)
C531 0.170(9) 0.113(8) 0.176(10) -0.079(7) 0.081(7) -0.073(7)
C901 0.152(12) 0.111(10) 0.160(12) -0.007(8) 0.020(9) -0.050(7)
C712 0.141(8) 0.128(8) 0.154(9) -0.086(7) 0.066(7) -0.064(6)
C617 0.130(8) 0.104(8) 0.139(8) -0.048(6) 0.034(6) -0.018(7)
N93 0.161(8) 0.126(9) 0.181(9) -0.066(6) 0.056(6) -0.077(7)
C489 0.141(10) 0.128(9) 0.108(7) -0.029(6) 0.047(6) -0.029(8)
C540 0.127(8) 0.106(8) 0.126(7) -0.036(5) 0.046(6) -0.061(7)
C507 0.111(8) 0.119(9) 0.169(9) -0.070(7) 0.050(7) -0.027(7)
C704 0.137(9) 0.166(11) 0.180(11) -0.094(9) 0.044(7) -0.038(8)
C650 0.152(8) 0.092(6) 0.132(8) -0.048(5) 0.033(6) -0.047(6)
C496 0.156(10) 0.092(8) 0.204(13) -0.070(7) 0.013(9) -0.009(6)
C613 0.140(9) 0.080(6) 0.160(9) -0.057(5) 0.034(7) -0.041(6)
C673 0.153(9) 0.085(7) 0.093(6) -0.032(5) 0.032(6) -0.047(7)
C710 0.131(9) 0.116(8) 0.246(15) -0.052(9) 0.057(10) -0.063(7)
C526 0.148(9) 0.071(6) 0.143(8) -0.049(5) 0.044(6) -0.038(6)
C616 0.163(11) 0.088(8) 0.144(9) -0.062(6) 0.047(7) 0.013(8)
C523 0.105(7) 0.112(7) 0.121(7) -0.040(6) 0.026(5) -0.026(5)
C491 0.150(9) 0.134(9) 0.094(7) -0.033(6) 0.024(6) -0.074(8)
C670 0.152(12) 0.135(12) 0.227(15) -0.063(9) 0.044(10) 0.002(9)
C506 0.147(10) 0.117(8) 0.219(12) -0.095(8) 0.059(8) -0.029(7)
C664 0.113(7) 0.083(6) 0.132(7) -0.042(5) 0.041(6) -0.050(6)
C708 0.250(14) 0.081(7) 0.116(8) -0.048(5) 0.038(8) -0.085(9)
C627 0.115(8) 0.133(8) 0.127(8) -0.025(7) 0.022(6) -0.033(7)
C520 0.139(8) 0.098(7) 0.137(8) -0.064(6) 0.051(6) -0.051(6)
C702 0.089(8) 0.192(13) 0.234(13) -0.126(10) 0.049(8) -0.047(8)
C661 0.103(8) 0.137(10) 0.123(8) -0.066(7) 0.045(6) -0.020(8)
C711 0.155(9) 0.088(7) 0.160(9) -0.079(6) 0.069(7) -0.046(7)
C350 0.171(11) 0.110(9) 0.204(13) -0.052(8) -0.003(9) -0.058(7)
O362 0.261(11) 0.128(7) 0.173(8) -0.084(6) -0.012(7) 0.024(8)
C625 0.119(9) 0.090(7) 0.109(7) -0.019(5) 0.035(6) -0.024(6)
C1 0.222(13) 0.129(9) 0.220(14) -0.054(10) 0.024(11) -0.108(9)
C2 0.141(8) 0.091(7) 0.153(8) -0.064(6) 0.048(6) -0.041(6)
C3 0.117(8) 0.093(7) 0.121(7) -0.046(5) 0.035(6) -0.029(6)
C4 0.113(7) 0.108(9) 0.153(9) -0.025(6) 0.072(6) -0.046(7)
C5 0.113(8) 0.126(8) 0.115(7) -0.054(6) 0.044(5) -0.044(6)
C7 0.218(11) 0.061(6) 0.220(12) -0.082(7) 0.067(9) -0.052(7)
C8 0.172(9) 0.079(6) 0.109(6) -0.046(5) 0.029(6) -0.072(6)
C9 0.145(9) 0.083(7) 0.100(6) -0.035(5) 0.018(6) -0.046(6)
C10 0.146(9) 0.119(10) 0.193(11) -0.072(7) 0.085(8) -0.068(8)
C11 0.138(10) 0.093(7) 0.147(9) -0.040(6) 0.067(7) -0.040(8)
C13 0.142(9) 0.100(8) 0.096(6) -0.046(5) 0.023(6) -0.022(6)
C413 0.149(10) 0.130(8) 0.197(11) -0.123(8) 0.033(7) -0.035(8)
C15 0.125(7) 0.097(6) 0.107(6) -0.033(5) 0.020(5) -0.056(6)
C16 0.124(8) 0.103(7) 0.150(9) -0.051(6) 0.052(6) -0.034(7)
C17 0.148(10) 0.100(9) 0.149(9) -0.053(6) 0.015(7) -0.032(8)
C18 0.139(9) 0.085(7) 0.165(9) -0.055(6) 0.043(7) -0.039(7)
C19 0.137(9) 0.149(11) 0.308(18) -0.133(11) -0.022(10) 0.002(7)
C20 0.145(9) 0.120(8) 0.136(8) -0.076(6) 0.059(6) -0.064(6)
C21 0.180(10) 0.082(7) 0.128(7) -0.053(5) 0.057(7) -0.065(7)
C22 0.176(11) 0.111(8) 0.146(9) -0.083(6) 0.065(7) -0.074(8)
C23 0.142(8) 0.083(6) 0.176(9) -0.081(6) 0.061(7) -0.036(6)
C24 0.250(15) 0.047(6) 0.179(10) -0.069(6) 0.055(9) -0.035(8)
C25 0.175(12) 0.089(8) 0.174(10) -0.063(6) 0.011(9) -0.029(8)
C26 0.173(12) 0.153(11) 0.32(2) -0.097(13) 0.022(13) -0.089(9)
O555 0.168(8) 0.161(7) 0.289(12) -0.079(7) 0.017(8) -0.056(7)
C28 0.147(9) 0.078(6) 0.162(9) -0.055(6) 0.014(7) -0.038(6)
C29 0.144(9) 0.115(7) 0.144(9) -0.050(7) 0.023(7) -0.060(7)
C30 0.218(12) 0.119(8) 0.220(12) -0.092(8) 0.120(10) -0.109(8)
C31 0.143(9) 0.100(7) 0.181(10) -0.086(6) 0.045(7) -0.055(6)
C32 0.121(7) 0.116(8) 0.108(7) -0.048(5) 0.054(5) -0.066(7)
C33 0.116(7) 0.093(6) 0.203(10) -0.067(6) 0.055(7) -0.047(6)
C34 0.151(9) 0.118(8) 0.263(15) -0.062(9) 0.054(9) -0.033(7)
C35 0.151(12) 0.134(10) 0.200(12) -0.115(8) 0.012(8) -0.026(9)
C36 0.194(11) 0.075(7) 0.115(7) -0.043(5) 0.034(7) -0.051(7)
C37 0.143(10) 0.133(10) 0.166(10) -0.063(7) 0.041(8) -0.045(9)
C38 0.127(8) 0.139(8) 0.214(11) -0.111(8) 0.066(8) -0.064(7)
C39 0.167(11) 0.176(15) 0.167(10) -0.028(9) 0.059(8) -0.123(11)
C40 0.227(17) 0.209(16) 0.100(9) -0.061(10) -0.022(9) 0.054(15)
C41 0.153(10) 0.118(8) 0.166(10) -0.068(7) 0.007(7) -0.024(7)
C42 0.144(8) 0.082(7) 0.152(8) -0.055(5) 0.058(6) -0.064(6)
C45 0.171(10) 0.098(8) 0.192(11) -0.076(7) 0.090(8) -0.066(7)
C46 0.122(8) 0.100(8) 0.129(7) -0.035(6) 0.027(6) -0.066(7)
C47 0.100(7) 0.080(6) 0.179(9) -0.064(6) 0.054(6) -0.032(5)
C48 0.183(16) 0.198(17) 0.48(4) -0.12(2) 0.020(19) -0.059(14)
C49 0.104(7) 0.091(7) 0.124(7) -0.051(5) 0.045(5) -0.035(6)
C50 0.158(10) 0.111(7) 0.158(9) -0.063(6) 0.030(7) -0.045(7)
C51 0.240(17) 0.26(2) 0.099(9) -0.052(9) 0.046(9) -0.152(16)
C52 0.139(10) 0.116(8) 0.157(9) -0.040(6) 0.023(7) -0.052(7)
C53 0.135(9) 0.121(9) 0.136(8) -0.062(7) 0.032(6) -0.043(7)
C54 0.192(12) 0.108(8) 0.121(8) -0.064(6) -0.005(8) -0.016(8)
C55 0.163(10) 0.089(7) 0.192(11) -0.062(7) 0.037(8) -0.050(8)
C56 0.159(10) 0.092(7) 0.132(8) -0.043(6) 0.043(7) -0.055(7)
C57 0.147(9) 0.129(9) 0.126(8) -0.053(6) 0.018(7) -0.058(8)
C58 0.136(9) 0.115(7) 0.121(8) -0.023(6) 0.043(6) -0.046(6)
C59 0.124(9) 0.119(9) 0.162(9) -0.054(7) 0.054(7) -0.046(7)
C60 0.147(11) 0.126(9) 0.135(9) -0.046(7) 0.060(7) -0.049(9)
C61 0.171(10) 0.079(7) 0.107(7) -0.044(5) 0.043(6) -0.065(6)
C62 0.145(9) 0.095(8) 0.173(10) -0.062(6) 0.054(7) -0.047(7)
C63 0.174(11) 0.112(9) 0.165(10) -0.057(7) 0.061(8) -0.070(9)
C64 0.178(11) 0.121(9) 0.143(9) -0.065(7) 0.060(7) -0.070(9)
C65 0.169(12) 0.118(9) 0.191(11) -0.091(8) 0.020(9) -0.036(8)
C66 0.150(10) 0.101(7) 0.118(7) -0.043(5) 0.034(6) -0.047(6)
C67 0.229(15) 0.104(9) 0.179(11) -0.087(8) 0.013(10) 0.047(10)
C68 0.161(11) 0.102(8) 0.276(16) -0.083(9) 0.029(10) -0.066(8)
C69 0.181(11) 0.106(8) 0.177(11) -0.063(8) 0.026(8) -0.026(8)
C70 0.134(8) 0.107(8) 0.126(7) -0.051(5) 0.056(6) -0.064(6)
C71 0.183(12) 0.103(8) 0.125(8) -0.032(6) 0.007(7) -0.042(8)
C72 0.220(15) 0.215(15) 0.189(14) -0.064(12) 0.059(12) -0.154(13)
C73 0.140(9) 0.092(7) 0.178(10) -0.077(6) 0.062(7) -0.043(6)
C74 0.148(9) 0.067(6) 0.179(9) -0.057(6) 0.041(7) -0.051(6)
C75 0.176(13) 0.112(10) 0.208(12) -0.069(8) 0.024(9) -0.060(10)
C76 0.104(7) 0.116(8) 0.182(10) -0.071(7) 0.050(7) -0.042(7)
C77 0.122(10) 0.187(15) 0.104(8) -0.075(9) 0.016(7) 0.017(10)
C78 0.155(11) 0.080(7) 0.159(10) -0.055(6) 0.017(8) -0.006(8)
C79 0.147(9) 0.063(6) 0.195(10) -0.055(6) 0.042(7) -0.053(6)
C80 0.152(10) 0.148(10) 0.169(10) -0.079(8) 0.042(8) -0.082(8)
C81 0.194(11) 0.087(8) 0.082(6) -0.034(5) 0.014(6) -0.050(8)
C82 0.147(10) 0.104(9) 0.139(9) -0.041(6) 0.032(7) -0.048(8)
C83 0.140(9) 0.093(8) 0.148(9) -0.070(6) 0.038(7) -0.011(7)
C84 0.148(10) 0.151(11) 0.221(13) -0.110(9) 0.076(9) -0.043(8)
C85 0.148(9) 0.089(8) 0.121(7) -0.057(6) 0.019(6) -0.032(7)
C87 0.156(12) 0.146(11) 0.149(10) -0.038(8) 0.031(8) -0.037(9)
C88 0.170(11) 0.080(7) 0.135(8) -0.047(5) 0.008(7) -0.012(8)
C89 0.131(9) 0.117(9) 0.121(7) -0.066(6) 0.049(6) -0.057(7)
C90 0.145(8) 0.068(6) 0.167(9) -0.060(5) 0.050(6) -0.046(6)
C91 0.137(9) 0.117(8) 0.161(9) -0.051(7) 0.060(7) -0.066(7)
C92 0.162(9) 0.093(7) 0.175(10) -0.067(6) 0.075(7) -0.063(7)
C93 0.128(9) 0.103(8) 0.217(12) -0.051(7) 0.059(8) -0.055(7)
C94 0.159(10) 0.130(9) 0.115(7) -0.050(6) 0.036(7) -0.081(9)
C95 0.172(11) 0.076(7) 0.134(8) -0.041(5) 0.019(7) -0.067(7)
C96 0.182(11) 0.110(8) 0.122(8) -0.052(6) -0.002(7) -0.041(7)
C97 0.211(17) 0.178(14) 0.112(9) -0.063(9) -0.016(10) 0.031(12)
C98 0.195(17) 0.33(3) 0.146(14) -0.055(16) 0.030(11) -0.023(19)
C99 0.144(9) 0.129(9) 0.185(11) -0.097(8) 0.076(8) -0.033(8)
C100 0.179(12) 0.095(9) 0.151(9) -0.063(7) 0.036(8) -0.007(8)
C101 0.146(9) 0.089(7) 0.133(8) -0.029(5) 0.020(6) -0.049(7)
C102 0.187(12) 0.136(8) 0.102(7) -0.035(6) 0.041(7) -0.091(9)
C103 0.193(14) 0.195(16) 0.240(18) -0.009(13) 0.050(12) -0.146(13)
C104 0.143(9) 0.179(12) 0.312(17) -0.145(12) 0.140(11) -0.100(8)
C105 0.207(13) 0.145(10) 0.199(13) -0.071(10) -0.024(11) -0.001(9)
C106 0.152(10) 0.094(8) 0.172(10) -0.073(6) 0.065(8) -0.055(7)
C107 0.205(14) 0.058(7) 0.233(13) -0.085(7) 0.065(10) -0.049(8)
C108 0.122(7) 0.109(7) 0.132(7) -0.051(6) 0.040(5) -0.062(7)
C109 0.180(13) 0.183(12) 0.147(10) -0.048(9) 0.065(9) -0.059(10)
C110 0.178(11) 0.112(8) 0.140(8) -0.086(6) 0.034(7) -0.046(8)
C112 0.138(9) 0.089(7) 0.148(8) -0.060(6) 0.073(6) -0.058(7)
C113 0.183(12) 0.090(7) 0.175(10) -0.062(6) 0.001(9) 0.001(7)
C115 0.169(11) 0.098(9) 0.125(8) -0.044(6) 0.056(7) -0.049(8)
C116 0.195(13) 0.152(11) 0.34(2) -0.142(12) 0.030(12) -0.083(9)
C117 0.144(10) 0.108(8) 0.117(7) -0.065(5) 0.058(6) -0.069(8)
C118 0.180(13) 0.142(11) 0.198(13) -0.100(10) 0.017(10) -0.032(10)
C119 0.136(9) 0.103(8) 0.200(11) -0.091(7) 0.073(7) -0.040(7)
C120 0.149(10) 0.152(9) 0.176(10) -0.076(8) 0.033(8) -0.039(7)
C121 0.187(12) 0.089(7) 0.164(10) -0.047(7) 0.036(8) -0.028(8)
O522 0.183(9) 0.188(9) 0.334(14) -0.157(9) -0.034(9) -0.038(8)
C123 0.173(10) 0.117(8) 0.169(10) -0.069(6) 0.031(8) -0.081(7)
C124 0.174(13) 0.150(11) 0.114(9) -0.030(8) 0.040(8) -0.037(10)
C125 0.142(11) 0.197(13) 0.317(19) -0.163(13) 0.057(11) -0.068(9)
C126 0.130(9) 0.107(8) 0.106(7) -0.037(5) 0.028(6) -0.059(7)
O320 0.205(9) 0.170(8) 0.342(14) -0.104(8) 0.127(9) -0.112(7)
C128 0.129(8) 0.102(8) 0.126(7) -0.047(5) 0.052(6) -0.062(7)
C129 0.158(10) 0.176(10) 0.167(10) -0.059(8) 0.043(8) -0.044(8)
C130 0.190(12) 0.093(7) 0.168(9) -0.078(6) 0.058(8) -0.064(8)
C131 0.141(11) 0.144(13) 0.152(10) -0.052(8) -0.001(8) -0.024(11)
C132 0.164(13) 0.115(9) 0.224(15) 0.023(9) -0.020(12) -0.053(9)
C133 0.162(11) 0.110(9) 0.119(8) -0.052(6) -0.011(7) -0.007(8)
C134 0.28(2) 0.31(3) 0.104(9) -0.091(12) 0.080(11) -0.24(2)
C136 0.115(8) 0.104(8) 0.121(7) -0.043(5) 0.048(6) -0.038(6)
C137 0.184(16) 0.180(14) 0.28(2) -0.003(14) 0.057(14) -0.039(12)
C138 0.186(10) 0.097(7) 0.215(12) -0.088(7) 0.065(9) -0.035(8)
C139 0.132(8) 0.103(8) 0.167(9) -0.043(6) 0.046(7) -0.064(6)
C140 0.224(14) 0.110(8) 0.138(9) -0.068(6) 0.028(8) -0.078(10)
C141 0.202(12) 0.112(9) 0.136(8) -0.065(6) 0.044(8) -0.091(9)
C142 0.176(12) 0.38(2) 0.209(15) -0.177(17) 0.049(11) -0.111(14)
C143 0.151(9) 0.083(7) 0.120(7) -0.058(5) 0.041(6) -0.046(6)
C144 0.187(11) 0.090(6) 0.120(7) -0.052(6) 0.030(7) -0.061(8)
C145 0.155(9) 0.108(8) 0.195(11) -0.080(7) 0.042(8) -0.050(7)
C146 0.121(9) 0.083(7) 0.45(3) -0.029(10) 0.057(11) -0.021(6)
C147 0.109(8) 0.150(11) 0.162(10) -0.050(7) 0.038(7) -0.046(8)
C148 0.165(11) 0.072(7) 0.151(8) -0.043(5) 0.045(7) -0.055(7)
C149 0.162(11) 0.092(8) 0.164(9) -0.041(6) 0.009(8) -0.075(8)
C150 0.132(9) 0.104(8) 0.118(8) -0.027(5) 0.039(6) -0.020(6)
C151 0.156(14) 0.26(2) 0.144(12) -0.086(15) -0.018(11) 0.068(16)
C152 0.126(8) 0.088(7) 0.196(11) -0.042(6) 0.019(7) -0.020(7)
C153 0.142(10) 0.169(10) 0.213(12) -0.102(9) 0.068(8) -0.087(9)
C154 0.135(9) 0.157(11) 0.143(9) -0.058(8) 0.035(7) -0.022(8)
C155 0.133(10) 0.111(10) 0.189(11) -0.067(7) 0.040(7) -0.048(8)
C156 0.164(10) 0.076(6) 0.183(10) -0.072(6) 0.061(7) -0.054(6)
C157 0.169(10) 0.110(8) 0.120(8) -0.038(6) 0.039(6) -0.071(8)
C158 0.134(9) 0.115(8) 0.187(11) -0.031(7) 0.015(7) -0.063(7)
O486 0.214(12) 0.44(2) 0.178(10) -0.093(11) -0.001(9) -0.152(14)
C160 0.269(17) 0.068(8) 0.212(13) -0.034(7) 0.002(11) -0.089(11)
C161 0.142(10) 0.122(9) 0.101(7) -0.051(6) 0.026(6) -0.051(8)
C162 0.198(14) 0.157(11) 0.167(12) -0.087(9) 0.024(10) -0.077(10)
C164 0.124(10) 0.127(11) 0.277(16) -0.078(9) 0.053(9) -0.057(7)
C165 0.115(8) 0.105(8) 0.139(8) -0.046(6) 0.047(6) -0.052(6)
C166 0.162(10) 0.092(7) 0.172(10) -0.066(6) 0.051(7) -0.052(7)
C167 0.206(14) 0.178(14) 0.191(13) -0.093(11) 0.027(10) -0.061(12)
C168 0.218(13) 0.096(8) 0.209(13) -0.072(8) 0.058(10) -0.072(9)
C169 0.153(10) 0.074(7) 0.149(9) -0.036(5) 0.058(7) -0.042(7)
C170 0.136(11) 0.157(11) 0.230(14) -0.071(10) 0.049(9) -0.068(9)
C171 0.198(12) 0.076(7) 0.193(11) -0.049(7) 0.011(9) -0.039(9)
C172 0.188(11) 0.068(6) 0.106(7) -0.046(5) 0.022(6) -0.046(7)
C173 0.207(12) 0.081(7) 0.189(11) -0.071(6) 0.071(9) -0.085(8)
C174 0.211(14) 0.104(8) 0.181(12) -0.078(7) 0.011(10) -0.012(10)
C175 0.135(9) 0.138(9) 0.112(7) -0.043(6) 0.056(6) -0.060(8)
C176 0.151(11) 0.116(9) 0.195(12) -0.075(8) 0.006(8) -0.016(7)
C177 0.46(4) 0.22(2) 0.29(3) 0.058(19) -0.15(3) -0.14(2)
C178 0.43(4) 0.35(3) 0.23(2) -0.002(18) -0.02(2) -0.27(3)
C180 0.139(9) 0.096(8) 0.139(8) -0.057(5) 0.035(6) -0.060(7)
C181 0.125(8) 0.110(7) 0.132(8) -0.052(6) 0.018(6) -0.032(7)
C182 0.151(11) 0.179(13) 0.145(10) -0.056(9) 0.044(8) -0.076(10)
C183 0.150(11) 0.102(8) 0.146(9) -0.045(6) 0.018(7) -0.033(7)
C184 0.242(17) 0.103(10) 0.262(17) -0.046(9) -0.052(13) -0.059(10)
C185 0.132(8) 0.174(11) 0.243(14) -0.114(10) 0.053(8) -0.085(8)
C187 0.182(11) 0.096(8) 0.115(7) -0.014(5) -0.002(6) -0.089(8)
C188 0.161(11) 0.205(14) 0.277(18) -0.128(13) 0.003(11) 0.030(10)
C189 0.148(11) 0.153(13) 0.140(9) -0.061(8) 0.014(8) -0.042(11)
C190 0.171(14) 0.181(14) 0.103(8) -0.039(8) 0.025(8) -0.070(12)
O977 0.240(7) 0.199(6) 0.295(9) -0.099(6) 0.079(6) -0.073(5)
C195 0.144(11) 0.137(10) 0.189(12) -0.068(8) -0.015(9) -0.013(11)
C196 0.138(10) 0.137(11) 0.122(8) -0.065(7) 0.004(7) -0.011(10)
C197 0.141(9) 0.147(9) 0.166(10) -0.067(7) 0.038(8) -0.038(7)
C198 0.102(7) 0.084(7) 0.131(7) -0.051(5) 0.034(5) -0.028(6)
C199 0.240(16) 0.088(8) 0.176(11) -0.049(7) 0.065(10) -0.064(9)
C200 0.189(12) 0.145(9) 0.249(14) -0.125(10) 0.082(10) -0.107(9)
C201 0.181(11) 0.144(10) 0.222(13) -0.090(9) 0.076(9) -0.085(10)
C202 0.128(9) 0.077(7) 0.157(9) -0.046(6) 0.043(7) -0.016(7)
N500 0.188(12) 0.162(12) 0.174(9) -0.080(8) 0.040(9) -0.050(12)
C205 0.155(10) 0.129(9) 0.088(6) -0.030(6) 0.027(6) -0.075(8)
C206 0.239(18) 0.149(12) 0.164(11) -0.010(9) 0.020(11) -0.133(13)
C207 0.35(2) 0.127(10) 0.302(19) -0.114(11) 0.173(17) -0.106(12)
C208 0.130(9) 0.145(9) 0.195(12) -0.057(8) 0.033(8) -0.043(8)
C209 0.158(11) 0.109(9) 0.136(8) -0.051(6) 0.044(7) -0.062(8)
C210 0.187(13) 0.087(8) 0.167(10) -0.043(6) 0.060(9) -0.054(9)
C211 0.226(16) 0.091(8) 0.124(9) -0.066(7) 0.001(9) 0.019(11)
C212 0.141(9) 0.138(10) 0.143(8) -0.051(6) 0.069(6) -0.089(8)
C214 0.140(11) 0.133(9) 0.177(11) -0.048(8) 0.076(9) -0.053(8)
C215 0.156(10) 0.134(9) 0.111(7) -0.040(6) 0.034(7) -0.087(8)
C217 0.164(11) 0.142(9) 0.149(9) -0.050(7) 0.044(8) -0.077(9)
C218 0.157(10) 0.120(9) 0.154(9) -0.079(7) 0.053(7) -0.069(8)
C219 0.266(16) 0.083(8) 0.169(11) -0.052(7) 0.041(10) -0.084(10)
C220 0.182(10) 0.152(10) 0.132(8) -0.044(7) 0.033(7) -0.106(9)
C221 0.220(19) 0.195(17) 0.120(10) -0.069(11) -0.008(11) -0.026(15)
C222 0.203(14) 0.131(11) 0.183(11) -0.104(9) 0.026(10) -0.038(10)
C223 0.132(9) 0.083(7) 0.188(10) -0.064(6) 0.061(7) -0.048(6)
C224 0.247(17) 0.148(15) 0.204(13) -0.011(10) -0.010(11) -0.139(14)
C225 0.189(13) 0.111(9) 0.32(2) -0.099(10) 0.016(12) 0.029(9)
C227 0.175(13) 0.177(14) 0.33(2) -0.052(13) -0.017(14) -0.103(11)
C228 0.234(11) 0.134(8) 0.193(9) -0.070(6) 0.038(8) -0.028(8)
C229 0.128(10) 0.179(15) 0.164(11) -0.079(10) 0.000(8) 0.015(9)
C231 0.183(11) 0.097(8) 0.168(10) -0.047(7) 0.005(8) -0.068(8)
C232 0.147(12) 0.127(11) 0.230(15) -0.031(9) 0.027(10) 0.001(9)
C233 0.232(18) 0.46(4) 0.154(12) -0.128(17) 0.052(12) -0.23(2)
C234 0.244(15) 0.264(19) 0.195(13) -0.089(12) 0.050(11) -0.166(14)
C235 0.38(3) 0.155(12) 0.31(2) -0.137(14) -0.15(2) 0.032(14)
C236 0.151(11) 0.157(12) 0.264(16) -0.078(11) 0.052(10) -0.062(10)
C237 0.135(10) 0.146(11) 0.148(9) -0.037(7) 0.029(7) -0.034(8)
C240 0.172(11) 0.102(8) 0.088(6) -0.023(6) 0.014(6) -0.059(8)
C241 0.184(15) 0.132(12) 0.53(4) -0.150(18) 0.047(19) -0.034(10)
C242 0.175(13) 0.123(10) 0.167(10) -0.103(7) 0.029(9) -0.038(10)
C243 0.149(10) 0.133(9) 0.191(11) -0.100(8) 0.072(8) -0.050(8)
C246 0.201(12) 0.055(6) 0.139(8) -0.038(5) -0.007(7) -0.043(7)
C247 0.26(2) 0.29(3) 0.218(18) 0.018(17) 0.027(14) -0.22(2)
C248 0.145(12) 0.28(2) 0.30(2) -0.156(17) 0.056(13) -0.017(12)
C249 0.108(8) 0.142(9) 0.186(11) -0.077(8) 0.061(7) -0.045(7)
C250 0.24(2) 0.198(18) 0.092(8) 0.000(10) -0.018(10) -0.127(15)
C252 0.199(15) 0.092(9) 0.157(10) -0.063(7) 0.028(9) -0.008(10)
C253 0.185(13) 0.127(10) 0.127(8) -0.052(6) 0.060(7) -0.089(10)
C254 0.154(10) 0.148(10) 0.150(10) -0.032(8) 0.039(7) -0.062(9)
C255 0.39(3) 0.147(12) 0.203(15) -0.050(11) 0.024(14) -0.192(16)
C256 0.124(11) 0.44(3) 0.57(4) -0.40(4) 0.074(18) -0.095(16)
C257 0.173(13) 0.145(12) 0.253(16) -0.101(11) -0.019(11) -0.015(11)
C258 0.134(10) 0.089(8) 0.120(7) -0.038(5) 0.020(6) -0.023(7)
C260 0.48(5) 0.146(15) 0.114(13) -0.043(10) -0.09(2) -0.05(2)
C261 0.226(18) 0.27(2) 0.29(2) -0.079(16) 0.016(15) -0.103(16)
C262 0.34(3) 0.30(2) 0.42(3) -0.29(3) -0.18(3) 0.13(2)
C263 0.189(14) 0.132(11) 0.244(16) -0.101(10) -0.016(12) -0.025(11)
C265 0.206(14) 0.100(9) 0.241(17) -0.075(10) 0.078(13) -0.066(10)
C266 0.227(14) 0.081(7) 0.089(7) -0.029(5) 0.019(8) -0.068(9)
C267 0.164(11) 0.143(10) 0.109(8) -0.045(7) 0.047(7) -0.068(9)
C268 0.180(11) 0.080(7) 0.162(9) -0.074(6) 0.065(7) -0.061(8)
C269 0.40(4) 0.41(4) 0.25(3) -0.18(2) -0.01(2) -0.13(3)
C270 0.158(13) 0.152(12) 0.214(14) -0.091(10) -0.020(11) -0.036(11)
C271 0.162(10) 0.082(7) 0.209(11) -0.078(7) 0.077(8) -0.044(7)
C273 0.201(15) 0.115(10) 0.240(15) -0.088(9) -0.012(12) -0.023(10)
C274 0.142(13) 0.193(14) 0.46(3) -0.211(19) 0.081(15) -0.083(11)
C275 0.180(14) 0.129(11) 0.161(11) -0.061(8) -0.020(9) 0.014(9)
C276 0.25(2) 0.193(17) 0.094(8) -0.029(9) 0.053(10) -0.175(15)
C277 0.146(11) 0.122(10) 0.268(15) -0.084(9) 0.054(9) -0.080(9)
C280 0.183(14) 0.190(13) 0.278(19) -0.101(12) 0.064(12) -0.104(11)
C281 0.152(11) 0.191(15) 0.147(11) -0.068(11) 0.026(8) -0.024(12)
C282 0.23(2) 0.27(3) 1.02(9) -0.22(4) -0.22(4) -0.054(19)
C283 0.31(3) 0.24(2) 0.148(14) -0.063(15) 0.017(15) -0.15(2)
C286 0.26(2) 0.118(10) 0.36(3) -0.036(14) 0.06(2) -0.012(11)
C288 0.157(14) 0.32(2) 0.51(4) -0.29(3) 0.054(18) -0.089(15)
C290 0.36(3) 0.151(13) 0.167(12) -0.043(9) 0.015(14) -0.158(16)
C291 0.203(16) 0.156(13) 0.215(14) -0.095(10) -0.007(11) -0.046(13)
C292 0.153(13) 0.172(13) 0.39(2) -0.137(14) 0.008(13) -0.050(11)
C296 0.192(17) 0.24(2) 0.70(5) -0.27(3) -0.13(3) -0.020(15)
C298 0.168(14) 0.197(17) 0.269(17) -0.139(13) -0.009(12) -0.058(13)
C300 0.42(5) 0.23(3) 0.39(4) -0.01(3) -0.07(4) 0.01(3)
C302 0.36(3) 0.25(2) 0.55(4) -0.26(3) -0.17(3) 0.11(2)
C307 0.26(2) 0.24(2) 0.116(10) -0.049(12) 0.042(11) -0.17(2)
C311 0.54(5) 0.168(16) 0.162(17) 0.014(12) -0.13(2) -0.19(3)
C315 0.52(5) 0.178(19) 0.20(2) 0.046(15) -0.20(3) -0.21(3)
C317 0.43(4) 0.42(4) 0.72(7) -0.40(5) -0.34(5) 0.19(3)
C318 0.33(3) 0.57(5) 0.42(4) -0.28(4) 0.13(3) -0.31(3)
C321 0.131(9) 0.089(7) 0.158(9) -0.044(6) 0.033(7) -0.056(7)
O477 0.39(2) 0.291(18) 0.242(12) -0.004(12) -0.013(13) -0.257(18)
C328 0.166(16) 0.25(2) 1.00(9) -0.12(4) -0.12(3) -0.067(16)
C342 0.65(9) 0.65(8) 0.34(5) -0.27(5) 0.06(5) 0.20(7)
C349 0.102(15) 0.32(4) 1.7(2) 0.07(7) 0.03(4) -0.028(19)
C357 0.126(8) 0.117(7) 0.119(7) -0.036(6) 0.025(6) -0.064(6)
N517 0.134(6) 0.127(6) 0.174(7) -0.085(5) 0.064(5) -0.069(5)
C414 0.29(2) 0.32(3) 0.164(14) 0.005(17) 0.027(13) -0.24(3)
C418 0.128(7) 0.149(8) 0.149(8) -0.074(7) 0.037(6) -0.053(6)
C429 0.169(12) 0.179(13) 0.43(3) -0.149(15) 0.030(14) -0.080(10)
C448 0.40(4) 0.34(3) 0.48(4) -0.30(3) -0.18(3) 0.23(3)
C460 0.56(6) 0.67(7) 0.34(4) -0.35(5) 0.10(4) -0.04(5)
C466 0.141(8) 0.135(8) 0.137(9) -0.054(7) 0.044(7) -0.066(7)
C556 0.176(15) 0.134(12) 0.194(13) -0.068(9) 0.004(11) -0.039(11)
C555 0.33(3) 0.177(17) 0.29(3) -0.010(15) -0.09(2) -0.080(16)
O481 0.223(11) 0.212(10) 0.219(10) -0.102(8) 0.115(8) -0.142(8)
O888 0.134(5) 0.235(8) 0.220(8) -0.155(7) 0.054(5) -0.063(5)
C687 0.195(11) 0.104(7) 0.154(10) -0.017(7) 0.045(8) -0.049(7)
C995 0.47(4) 0.205(17) 0.32(3) 0.038(18) -0.09(2) -0.22(2)
C950 0.40(3) 0.194(17) 0.29(2) -0.130(18) 0.17(2) -0.17(2)
C994 0.30(2) 0.26(2) 0.36(3) -0.113(19) 0.11(2) -0.155(18)
C777 0.132(9) 0.088(7) 0.145(8) -0.051(5) 0.028(6) -0.044(7)
C996 0.30(3) 0.22(3) 0.46(5) 0.13(3) 0.09(3) -0.05(2)
C477 0.32(3) 0.43(4) 0.139(13) -0.08(2) 0.056(17) -0.31(3)
C632 2.0(2) 1.34(19) 2.0(2) -0.40(18) 2.00(19) -0.40(18)
C793 0.28(4) 0.59(8) 2.0(3) -0.40(13) -0.40(9) 0.28(5)
C898 0.125(9) 0.080(6) 0.203(11) -0.028(6) 0.009(7) -0.042(6)
C899 0.140(10) 0.117(10) 0.243(14) -0.044(8) 0.033(9) -0.055(8)
C794 0.88(14) 0.19(3) 2.0(3) -0.40(8) -0.40(16) 0.16(5)
C797 0.31(5) 1.5(2) 0.86(14) 0.68(15) -0.20(7) -0.40(10)
O1G 0.169(8) 0.303(13) 0.217(10) -0.143(9) 0.025(6) -0.062(7)
C3G 0.244(14) 0.228(15) 0.135(11) -0.090(10) 0.031(9) -0.019(11)
C1G 0.185(12) 0.151(11) 0.183(11) -0.002(8) 0.077(7) -0.028(9)
O129 0.397(16) 0.131(7) 0.276(12) -0.105(8) 0.066(11) -0.154(9)
C2G 0.204(10) 0.106(7) 0.181(9) -0.059(7) 0.119(7) -0.025(7)
O878 0.181(7) 0.249(10) 0.159(7) 0.050(7) 0.035(6) -0.055(7)
O130 0.276(12) 0.211(10) 0.251(11) -0.112(8) 0.104(10) -0.117(9)
O126 0.199(8) 0.170(7) 0.249(10) -0.106(7) 0.056(7) -0.063(6)
O127 0.134(7) 0.162(8) 0.53(3) 0.109(12) 0.019(10) -0.029(6)
O123 0.330(15) 0.156(8) 0.285(14) -0.121(9) 0.162(12) -0.123(9)
C20G 0.195(11) 0.192(12) 0.229(13) -0.130(10) 0.018(8) -0.031(8)
C960 0.132(11) 0.265(19) 0.56(4) -0.27(2) 0.026(15) -0.059(11)
C31G 0.245(14) 0.140(10) 0.165(11) -0.060(8) 0.090(8) -0.008(9)
C30G 0.180(14) 0.181(14) 0.71(5) -0.24(2) 0.19(2) -0.089(11)

loop_
_atom_type_symbol
_atom_type_description
_atom_type_scat_dispersion_real
_atom_type_scat_dispersion_imag
_atom_type_scat_source
C C 0.0044 0.0021 'International Tables Vol C Tables 4.2.6.8 and 6.1.1.4'
H H 0.0000 0.0000 'International Tables Vol C Tables 4.2.6.8 and 6.1.1.4'
N N 0.0084 0.0042 'International Tables Vol C Tables 4.2.6.8 and 6.1.1.4'
O O 0.0141 0.0077 'International Tables Vol C Tables 4.2.6.8 and 6.1.1.4'
Cl Cl 0.1734 0.1939 'International Tables Vol C Tables 4.2.6.8 and 6.1.1.4'

loop_
_geom_angle_atom_site_label_1
_geom_angle_atom_site_label_2
_geom_angle_atom_site_label_3
_geom_angle
_geom_angle_site_symmetry_1
_geom_angle_site_symmetry_3
O481 N480 O121 127.4(16) . .
O481 N480 C482 112.7(15) . .
O121 N480 C482 119.8(14) . .
C556 N503 C189 131.6(12) . .
C546 O8 C531 118.4(8) . .
C56 O9 C123 117.4(8) . .
C622 O10 C495 118.4(8) . .
C521 O12 C522 117.8(7) . .
C534 O13 C535 119.6(7) . .
C18 O15 C543 118.1(8) . .
C665 O16 C28 116.2(8) . .
C141 O21 C713 115.2(8) . .
C85 N239 C671 126.9(7) . .
C119 O27 C674 116.5(8) . .
C91 O28 C153 114.9(7) . .
C35 O29 C705 118.6(10) . .
C62 O33 C709 117.1(8) . .
C76 N505 C209 130.2(9) . .
C99 O38 C138 115.7(8) . .
C702 O42 C125 117.7(9) . .
C901 O44 C132 113.8(10) . .
C321 N234 C95 130.9(10) . .
C88 O47 C41 117.0(8) . .
C625 O48 C626 118.0(8) . .
C9 N251 C361 130.8(8) . .
C507 N511 C509 121.2(8) . .
C671 N238 C673 114.5(8) . .
C17 O53 C214 122.5(8) . .
C367 N211 C21 117.7(9) . .
C266 N213 N212 112.7(9) . .
C212 O56 C50 116.7(7) . .
C271 N479 C10 127.7(9) . .
N502 N501 C223 116.3(8) . .
O362 C753 C262 118.3(16) . .
C165 N527 C525 125.0(8) . .
C240 N492 C161 130.9(9) . .
C215 O67 C220 119.4(9) . .
C115 N485 C616 128.3(10) . .
C202 N477 C47 133.6(8) . .
C661 N252 C662 116.7(9) . .
C365 N212 N213 117.4(9) . .
C515 N513 C53 124.9(9) . .
C667 N250 C663 119.1(8) . .
C180 N241 C777 130.4(7) . .
C198 N240 C668 114.9(7) . .
C107 O82 C225 109.9(10) . .
C700 N232 C218 132.2(8) . .
C10 N482 C39 114.0(10) . .
C542 N502 N501 121.0(8) . .
C90 N200 C74 116.8(8) . .
C31 N516 C515 116.1(8) . .
C81 N214 C61 116.3(9) . .
C149 O89 C227 113.0(10) . .
C117 N203 C89 130.0(8) . .
C246 N237 C673 124.3(9) . .
C87 C320 N253 116.8(13) . .
C87 C320 C661 121.7(12) . .
N253 C320 C661 121.5(10) . .
C676 C675 C674 112.5(11) . .
C676 C675 C677 115.7(11) . .
C674 C675 C677 109.0(10) . .
C32 N506 C540 116.5(8) . .
C148 N648 C498 120.7(10) . .
C60 N491 C11 130.0(10) . .
C95 N235 C46 122.1(9) . .
N496 C660 C208 123.9(9) . .
N496 C660 C93 117.1(11) . .
C208 C660 C93 118.7(11) . .
C258 N486 C115 129.5(10) . .
C39 N483 C160 127.6(11) . .
C133 N215 C831 118.5(10) . .
C64 N208 C63 126.1(10) . .
C491 N490 C205 117.2(9) . .
C37 N207 C155 115.1(10) . .
C187 N236 C46 120.9(9) . .
C255 O113 C488 118(2) . .
C270 N592 C118 116.2(12) . .
C147 N496 C660 118.0(10) . .
C535 C536 C538 110.5(8) . .
C535 C536 C418 110.3(8) . .
C538 C536 C418 109.9(9) . .
C614 N478 C228 115.7(8) . .
C126 N206 C161 117.6(9) . .
N513 C515 C38 126.8(9) . .
N513 C515 N516 110.5(9) . .
C38 C515 N516 122.6(9) . .
C100 N488 C219 136.2(10) . .
N202 N201 C79 118.9(8) . .
C157 N204 C128 115.1(8) . .
C249 N231 C703 115.8(9) . .
O41 N600 O601 121.6(12) . .
O41 N600 C182 113.5(13) . .
O601 N600 C182 122.1(11) . .
C252 O128 C184 115.1(12) . .
C276 N489 C267 125.9(12) . .
C624 N493 C620 116.6(9) . .
C620 C621 C622 114.2(10) . .
C199 N487 C206 116.6(12) . .
C525 N526 C524 119.3(8) . .
C59 N233 C112 116.5(8) . .
C15 C361 C663 122.3(9) . .
C15 C361 N251 124.0(8) . .
C663 C361 N251 113.7(9) . .
C5 C534 O13 126.4(9) . .
C5 C534 C3 118.5(8) . .
O13 C534 C3 115.1(8) . .
C268 N210 C22 117.0(8) . .
N511 C509 C508 121.2(9) . .
N511 C509 C53 118.9(9) . .
C508 C509 C53 119.9(10) . .
C82 N504 C78 117.3(12) . .
C150 C623 C622 123.7(10) . .
C150 C623 C624 119.6(11) . .
C622 C623 C624 116.7(11) . .
C132 C903 C902 117.0(11) . .
C132 C903 O920 105.1(11) . .
C902 C903 O920 102.6(11) . .
O33 C709 C710 107.7(9) . .
O48 C626 C627 109.8(8) . .
C242 N217 N216 119.2(10) . .
C196 N216 N217 120.8(11) . .
C665 C666 C667 117.1(9) . .
C93 N202 N201 121.1(8) . .
C110 N209 C22 115.2(9) . .
O13 C535 C536 109.4(7) . .
C413 C364 C35 115.9(11) . .
C413 C364 C242 117.8(12) . .
C35 C364 C242 126.2(12) . .
C13 C706 C96 116.1(10) . .
O134 N253 O320 115.9(12) . .
O134 N253 C320 124.9(10) . .
O320 N253 C320 118.5(11) . .
N5 C519 C520 124.6(10) . .
N5 C519 C518 121.3(9) . .
C520 C519 C518 114.1(11) . .
N526 C525 N527 115.9(8) . .
N526 C525 C526 121.5(10) . .
N527 C525 C526 122.5(10) . .
O18 C365 N212 122.6(9) . .
O18 C365 C143 122.1(10) . .
N212 C365 C143 114.9(11) . .
C524 N5 C519 117.3(8) . .
C221 N6 C260 134.1(15) . .
O15 C543 C544 107.4(9) . .
C172 N8 N85 120.1(9) . .
C197 C752 C28 114.7(9) . .
C197 C752 C751 109.7(9) . .
C28 C752 C751 110.6(9) . .
C89 N10 C128 119.3(8) . .
C144 C672 C671 119.5(10) . .
C2 C615 C614 121.9(9) . .
C2 C615 C91 123.5(10) . .
C614 C615 C91 114.7(8) . .
C11 N14 C175 120.4(10) . .
C59 C363 C119 118.2(10) . .
N68 N18 C210 120.2(9) . .
C250 N20 C190 109.9(13) . .
O12 C522 C523 108.2(8) . .
C713 C714 C715 110.9(8) . .
C713 C714 C716 105.4(8) . .
C715 C714 C716 108.9(8) . .
C25 N26 C126 124.7(9) . .
C63 N27 C155 119.5(11) . .
C253 N28 C175 114.5(9) . .
C700 N29 C112 118.5(8) . .
C669 C668 N240 126.7(9) . .
C669 C668 C85 116.3(9) . .
N240 C668 C85 117.0(9) . .
O7 C542 N502 120.1(9) . .
O7 C542 C541 122.6(9) . .
N502 C542 C541 117.2(9) . .
C307 C488 C51 116.6(19) . .
C307 C488 O113 112(3) . .
C51 C488 O113 131(3) . .
C214 C611 C129 108.2(11) . .
C214 C611 C687 110.9(10) . .
C129 C611 C687 109.4(10) . .
C714 C713 O21 106.4(8) . .
O43 C902 C903 116.0(12) . .
O43 C902 C900 106.7(13) . .
C903 C902 C900 102.7(12) . .
N250 C667 C666 123.8(9) . .
N250 C667 C180 115.8(9) . .
C666 C667 C180 120.4(10) . .
C18 C539 C3 120.0(9) . .
C106 N39 C268 129.0(8) . .
C901 C900 C902 114.5(14) . .
C901 C900 O921 106.6(13) . .
C902 C900 O921 111.0(12) . .
C18 C541 C411 115.6(9) . .
C18 C541 C542 127.5(10) . .
C411 C541 C542 116.9(9) . .
C247 C610 C199 114.5(13) . .
N50 C487 C51 126.6(17) . .
N50 C487 C276 126.1(14) . .
C51 C487 C276 107.3(18) . .
C702 C701 C249 114.4(10) . .
C613 C612 C47 118.4(9) . .
N238 C671 C672 124.0(10) . .
N238 C671 N239 110.8(8) . .
C672 C671 N239 125.2(9) . .
C315 O485 C349 133.8(15) . .
C487 N50 C134 125.9(16) . .
N493 C624 C623 123.8(11) . .
N493 C624 C410 117.6(10) . .
C623 C624 C410 118.6(11) . .
N250 C663 C664 122.9(9) . .
N250 C663 C361 118.1(8) . .
C664 C663 C361 119.0(10) . .
C546 C529 C157 116.6(9) . .
N211 C367 C156 124.6(9) . .
N211 C367 C106 117.7(11) . .
C156 C367 C106 117.7(9) . .
N5 C524 N526 115.1(9) . .
N5 C524 C49 122.7(10) . .
N526 C524 C49 122.2(9) . .
N252 C662 C54 125.3(10) . .
N252 C662 C9 115.0(8) . .
C54 C662 C9 119.7(11) . .
N648 C498 C83 119.1(10) . .
N648 C498 C100 118.2(12) . .
C83 C498 C100 122.6(11) . .
N29 C700 N232 114.5(8) . .
N29 C700 C20 124.2(9) . .
N232 C700 C20 121.3(10) . .
C666 C665 O16 127.9(10) . .
C666 C665 C664 121.6(8) . .
O16 C665 C664 110.3(10) . .
C520 C521 O12 125.2(10) . .
C520 C521 C49 121.9(9) . .
O12 C521 C49 112.9(10) . .
C61 C707 C708 120.1(11) . .
O10 C622 C623 113.1(11) . .
O10 C622 C621 124.9(11) . .
C623 C622 C621 122.0(9) . .
O27 C674 C675 110.2(9) . .
C668 C669 C88 120.1(9) . .
C169 N68 N18 119.0(9) . .
N231 C703 C413 117.7(10) . .
N231 C703 C65 122.0(11) . .
C413 C703 C65 120.0(10) . .
C529 C546 O8 124.1(9) . .
C529 C546 C530 121.2(9) . .
O8 C546 C530 114.7(10) . .
C124 C482 N480 111.7(14) . .
C124 C482 C190 120.0(15) . .
N480 C482 C190 128.2(15) . .
C4 C410 C624 124.5(10) . .
N493 C620 C621 126.7(10) . .
N493 C620 C60 118.4(10) . .
C621 C620 C60 114.7(12) . .
C99 C508 C509 118.6(10) . .
O10 C495 C496 109.7(9) . .
C541 C411 C540 122.7(9) . .
C143 C412 C21 121.3(10) . .
C70 C530 C546 125.5(9) . .
C70 C530 C128 117.8(9) . .
C546 C530 C128 116.5(10) . .
N478 C614 C47 117.1(8) . .
N478 C614 C615 125.7(9) . .
C47 C614 C615 117.2(8) . .
N8 N85 C96 122.4(9) . .
C543 C544 C545 112.3(15) . .
C543 C544 C146 108.0(12) . .
C545 C544 C146 107.0(15) . .
O11 C518 N517 125.1(9) . .
O11 C518 C519 120.1(9) . .
N517 C518 C519 114.7(10) . .
O29 C705 C137 111.5(13) . .
O8 C531 C30 109.8(8) . .
O44 C901 O92 109.0(13) . .
O44 C901 C900 110.6(11) . .
O92 C901 C900 112.4(12) . .
C141 C712 C110 118.6(10) . .
C212 C617 C253 121.4(10) . .
C616 N93 C24 123.1(11) . .
C11 C489 C58 117.8(10) . .
N506 C540 C3 123.3(9) . .
N506 C540 C411 118.1(9) . .
C3 C540 C411 118.6(9) . .
N511 C507 C76 118.7(9) . .
N511 C507 C243 121.1(10) . .
C76 C507 C243 119.9(10) . .
C35 C704 C65 122.6(12) . .
C56 C650 C42 120.1(10) . .
C105 C496 C19 110.6(12) . .
C105 C496 C495 109.4(9) . .
C19 C496 C495 111.2(11) . .
C2 C613 C612 122.3(8) . .
N238 C673 C8 124.2(9) . .
N238 C673 N237 110.6(9) . .
C8 C673 N237 125.1(10) . .
C709 C710 C26 114.0(12) . .
C709 C710 C34 108.3(11) . .
C26 C710 C34 112.4(13) . .
C136 C526 C525 118.3(9) . .
N93 C616 N485 127.6(10) . .
N93 C616 C224 115.2(11) . .
N485 C616 C224 117.0(14) . .
C850 C523 C120 112.8(9) . .
C850 C523 C522 112.5(7) . .
C120 C523 C522 106.4(8) . .
N490 C491 C102 125.0(10) . .
N490 C491 C240 117.9(10) . .
C102 C491 C240 117.0(11) . .
C241 C670 C188 112.1(15) . .
C241 C670 C41 110.8(12) . .
C188 C670 C41 109.0(13) . .
C76 C506 C201 119.0(10) . .
C66 C664 C663 119.2(9) . .
C66 C664 C665 125.6(9) . .
C663 C664 C665 115.2(9) . .
C36 C708 C707 121.4(10) . .
C628 C627 C626 115.1(10) . .
C628 C627 C629 109.8(8) . .
C626 C627 C629 105.2(9) . .
C521 C520 C519 116.4(10) . .
C701 C702 O42 125.4(13) . .
C701 C702 C65 120.3(11) . .
O42 C702 C65 114.3(11) . .
N252 C661 C77 123.4(12) . .
N252 C661 C320 118.1(10) . .
C77 C661 C320 118.4(12) . .
C130 C711 C22 118.3(11) . .
C130 C711 C141 124.7(9) . .
C22 C711 C141 117.0(11) . .
C116 C350 C1 111.6(12) . .
C116 C350 C123 109.4(10) . .
C1 C350 C123 110.9(11) . .
C211 O362 C753 117.1(14) . .
O48 C625 C150 125.0(9) . .
O48 C625 C4 113.3(11) . .
C150 C625 C4 121.7(11) . .
C613 C2 C615 118.9(9) . .
C539 C3 C540 119.5(9) . .
C539 C3 C534 123.4(9) . .
C540 C3 C534 117.0(9) . .
C410 C4 C169 117.6(10) . .
C410 C4 C625 113.6(11) . .
C169 C4 C625 128.7(12) . .
C534 C5 C32 121.5(9) . .
C168 C7 C10 117.8(12) . .
C673 C8 C144 117.4(9) . .
O24 C9 N251 126.6(9) . .
O24 C9 C662 122.4(8) . .
N251 C9 C662 111.0(9) . .
N482 C10 C7 122.3(10) . .
N482 C10 N479 111.1(9) . .
C7 C10 N479 126.5(11) . .
N14 C11 C489 123.6(11) . .
N14 C11 N491 112.8(11) . .
C489 C11 N491 123.4(10) . .
C706 C13 C172 120.3(9) . .
C364 C413 C703 123.8(11) . .
C361 C15 C357 116.9(9) . .
C17 C16 C148 117.9(10) . .
C16 C17 C83 121.9(12) . .
C16 C17 O53 123.2(10) . .
C83 C17 O53 114.9(11) . .
C539 C18 C541 123.6(9) . .
C539 C18 O15 121.3(9) . .
C541 C18 O15 115.1(10) . .
C73 C20 C700 117.3(9) . .
N211 C21 C42 122.1(8) . .
N211 C21 C412 117.9(10) . .
C42 C21 C412 120.0(9) . .
N209 C22 C711 126.2(11) . .
N209 C22 N210 112.3(9) . .
C711 C22 N210 121.5(11) . .
C91 C23 C228 116.7(9) . .
C160 C24 N93 120.4(13) . .
C160 C24 C171 120.1(11) . .
N93 C24 C171 119.5(13) . .
O80 C25 N26 128.2(10) . .
O80 C25 C37 116.5(13) . .
N26 C25 C37 115.0(11) . .
C292 O555 C277 119.3(12) . .
O16 C28 C752 105.0(8) . .
C466 C29 C50 114.4(10) . .
C466 C29 C619 111.9(8) . .
C50 C29 C619 109.4(9) . .
C531 C30 C532 109.9(10) . .
C531 C30 C533 105.9(9) . .
C532 C30 C533 106.2(9) . .
N516 C31 N517 111.7(9) . .
N516 C31 C185 125.3(9) . .
N517 C31 C185 122.9(10) . .
N506 C32 C5 122.9(9) . .
N506 C32 C117 114.7(9) . .
C5 C32 C117 122.3(10) . .
C139 C33 C93 115.9(9) . .
C704 C35 O29 123.4(13) . .
C704 C35 C364 120.2(11) . .
O29 C35 C364 116.2(12) . .
C708 C36 C81 117.2(10) . .
N207 C37 C164 127.9(12) . .
N207 C37 C25 116.4(13) . .
C164 C37 C25 115.6(13) . .
C200 C38 C515 119.9(9) . .
C173 C39 N483 124.7(14) . .
C173 C39 N482 125.0(11) . .
N483 C39 N482 109.6(12) . .
C315 C40 C250 114.5(15) . .
O47 C41 C670 108.5(9) . .
C21 C42 C62 119.1(9) . .
C21 C42 C650 118.2(9) . .
C62 C42 C650 122.7(10) . .
C55 C45 C90 117.2(10) . .
N236 C46 N235 121.2(9) . .
N236 C46 C71 118.9(9) . .
N235 C46 C71 119.9(10) . .
N477 C47 C612 123.3(9) . .
N477 C47 C614 115.4(7) . .
C612 C47 C614 121.3(9) . .
C524 C49 C521 117.1(9) . .
C524 C49 C136 117.7(9) . .
C521 C49 C136 125.2(9) . .
O56 C50 C29 108.3(8) . .
C488 C51 C487 117.2(18) . .
C158 C52 C95 115.9(9) . .
O25 C53 N513 126.7(9) . .
O25 C53 C509 119.9(9) . .
N513 C53 C509 113.3(10) . .
C211 C54 C662 115.5(11) . .
C45 C55 C145 118.8(10) . .
C650 C56 O9 120.7(10) . .
C650 C56 C143 120.5(10) . .
O9 C56 C143 118.8(9) . .
C183 C57 C161 114.2(10) . .
C852 C58 C489 119.7(10) . .
N233 C59 C363 125.6(10) . .
N233 C59 C321 113.3(10) . .
C363 C59 C321 121.1(11) . .
O31 C60 N491 124.5(11) . .
O31 C60 C620 124.4(11) . .
N491 C60 C620 110.9(12) . .
C707 C61 N214 123.4(9) . .
C707 C61 C266 120.6(11) . .
N214 C61 C266 115.9(9) . .
C156 C62 O33 128.7(9) . .
C156 C62 C42 117.2(10) . .
O33 C62 C42 114.0(10) . .
N27 C63 N208 114.4(11) . .
N27 C63 C68 122.7(11) . .
N208 C63 C68 122.8(11) . .
O73 C64 N208 124.3(11) . .
O73 C64 C110 119.9(10) . .
N208 C64 C110 115.8(11) . .
C702 C65 C703 118.8(11) . .
C702 C65 C704 124.5(13) . .
C703 C65 C704 116.6(12) . .
C357 C66 C664 120.2(9) . .
C224 C67 C154 133.8(14) . .
C236 C68 C63 119.6(11) . .
C232 C69 C133 119.6(13) . .
C108 C70 C530 120.6(8) . .
C158 C71 C149 128.5(13) . .
C158 C71 C46 114.8(11) . .
C149 C71 C46 116.7(11) . .
C20 C73 C166 119.1(8) . .
N200 C74 C145 122.0(9) . .
N200 C74 C79 116.4(9) . .
C145 C74 C79 121.6(10) . .
C277 C75 C155 118.3(12) . .
C277 C75 C236 125.3(14) . .
C155 C75 C236 116.2(13) . .
C506 C76 N505 123.7(10) . .
C506 C76 C507 119.7(9) . .
N505 C76 C507 116.5(9) . .
C661 C77 C211 121.9(12) . .
C661 C77 C97 120.1(16) . .
C211 C77 C97 118.0(15) . .
N504 C78 C131 124.0(15) . .
N504 C78 C189 117.9(12) . .
C131 C78 C189 118.0(13) . .
C139 C79 N201 120.7(9) . .
C139 C79 C74 125.2(10) . .
N201 C79 C74 114.1(9) . .
C254 C80 C94 122.3(10) . .
N214 C81 C36 121.6(11) . .
N214 C81 C172 118.2(10) . .
C36 C81 C172 120.1(10) . .
N504 C82 C140 124.0(12) . .
N504 C82 C209 116.0(12) . .
C140 C82 C209 120.0(14) . .
C17 C83 C121 124.9(13) . .
C17 C83 C498 118.0(10) . .
C121 C83 C498 117.1(11) . .
C201 C84 C243 120.2(11) . .
O19 C85 N239 123.7(9) . .
O19 C85 C668 120.4(10) . .
N239 C85 C668 115.7(8) . .
C281 C87 C320 119.9(14) . .
O47 C88 C669 128.8(8) . .
O47 C88 C101 116.8(11) . .
C669 C88 C101 114.5(11) . .
N10 C89 N203 113.7(8) . .
N10 C89 C108 123.6(9) . .
N203 C89 C108 122.7(10) . .
N200 C90 C45 124.6(9) . .
N200 C90 C223 117.1(8) . .
C45 C90 C223 118.2(9) . .
O28 C91 C23 125.5(10) . .
O28 C91 C615 113.4(9) . .
C23 C91 C615 121.0(9) . .
C130 C92 C268 116.6(10) . .
N202 C93 C33 122.1(9) . .
N202 C93 C660 115.6(10) . .
C33 C93 C660 122.2(11) . .
C80 C94 C205 116.9(11) . .
C80 C94 C215 126.8(11) . .
C205 C94 C215 116.3(11) . .
N235 C95 N234 117.1(10) . .
N235 C95 C52 122.9(9) . .
N234 C95 C52 120.0(10) . .
N85 C96 C706 119.1(11) . .
N85 C96 C831 117.5(11) . .
C706 C96 C831 123.4(12) . .
C281 C97 C77 117.3(14) . .
C311 C98 C124 125(3) . .
C508 C99 C243 122.3(9) . .
C508 C99 O38 124.9(11) . .
C243 C99 O38 112.8(9) . .
N488 C100 C174 126.4(13) . .
N488 C100 C498 116.4(10) . .
C174 C100 C498 117.2(13) . .
C198 C101 C152 121.9(8) . .
C198 C101 C88 118.8(9) . .
C152 C101 C88 119.4(11) . .
C491 C102 C215 116.8(10) . .
C414 C103 C290 108.7(17) . .
O977 C104 C132 114.3(10) . .
O22 C106 N39 126.7(10) . .
O22 C106 C367 121.3(12) . .
N39 C106 C367 112.0(9) . .
C171 C107 C224 124.9(14) . .
C171 C107 O82 126.7(11) . .
C224 C107 O82 106.8(15) . .
C70 C108 C89 118.3(9) . .
C414 C109 C182 116.3(17) . .
N209 C110 C712 125.4(11) . .
N209 C110 C64 119.6(9) . .
C712 C110 C64 115.0(11) . .
N233 C112 N29 114.2(9) . .
N233 C112 C166 124.9(10) . .
N29 C112 C166 120.7(10) . .
C831 C113 C232 117.4(12) . .
N485 C115 N486 118.3(11) . .
N485 C115 C154 119.1(11) . .
N486 C115 C154 122.5(12) . .
O6 C117 N203 126.4(9) . .
O6 C117 C32 120.0(10) . .
N203 C117 C32 113.5(9) . .
N592 C118 C222 119.2(15) . .
N592 C118 C291 125.1(14) . .
C222 C118 C291 115.6(13) . .
O27 C119 C363 126.7(10) . .
O27 C119 C166 113.8(10) . .
C363 C119 C166 119.4(8) . .
C229 C121 C83 121.2(13) . .
C298 O522 C296 116.2(12) . .
O9 C123 C350 107.3(9) . .
C482 C124 C98 122.4(18) . .
O42 C125 C274 106.6(10) . .
N206 C126 N26 111.5(10) . .
N206 C126 C181 124.0(9) . .
N26 C126 C181 124.5(11) . .
N10 C128 N204 115.4(8) . .
N10 C128 C530 120.4(9) . .
N204 C128 C530 124.2(9) . .
C92 C130 C711 122.5(9) . .
C78 C131 C195 124.4(15) . .
C78 C131 C252 114.7(14) . .
C195 C131 C252 120.8(16) . .
C903 C132 O44 106.1(13) . .
C903 C132 C104 123.5(12) . .
O44 C132 C104 99.8(13) . .
N215 C133 C69 122.4(13) . .
N215 C133 C196 119.0(10) . .
C69 C133 C196 118.5(13) . .
C221 C134 N50 116.3(15) . .
C221 C134 C307 137(2) . .
N50 C134 C307 106(2) . .
C526 C136 C49 120.8(8) . .
C248 C137 C256 102.9(18) . .
C248 C137 C705 110.0(17) . .
C256 C137 C705 101.4(15) . .
O38 C138 C265 105.7(10) . .
C33 C139 C79 121.4(9) . .
C82 C140 C252 117.9(13) . .
C712 C141 O21 128.2(10) . .
C712 C141 C711 117.5(9) . .
O21 C141 C711 114.3(10) . .
C412 C143 C56 119.9(8) . .
C412 C143 C365 115.5(10) . .
C56 C143 C365 124.5(10) . .
C672 C144 C8 120.3(9) . .
C55 C145 C74 120.5(10) . .
N496 C147 C237 122.3(12) . .
N496 C147 C210 119.9(13) . .
C237 C147 C210 117.3(12) . .
N648 C148 C16 122.3(10) . .
N648 C148 C202 113.4(10) . .
C16 C148 C202 124.3(10) . .
C231 C149 O89 124.7(11) . .
C231 C149 C71 124.0(13) . .
O89 C149 C71 111.3(12) . .
C625 C150 C623 121.7(10) . .
C315 C151 C311 132(2) . .
C315 C151 C190 104(2) . .
C311 C151 C190 123.6(15) . .
C899 C152 C101 117.3(10) . .
O28 C153 C280 105.2(9) . .
C67 C154 C115 113.2(12) . .
N27 C155 C75 122.0(12) . .
N27 C155 N207 117.4(12) . .
C75 C155 N207 120.6(11) . .
C62 C156 C367 119.2(8) . .
N204 C157 C529 126.2(10) . .
N204 C157 C165 118.7(9) . .
C529 C157 C165 114.9(10) . .
C52 C158 C71 124.3(11) . .
O484 C160 C24 122.4(14) . .
O484 C160 N483 122.4(13) . .
C24 C160 N483 114.7(11) . .
N206 C161 C57 124.7(10) . .
N206 C161 N492 114.6(10) . .
C57 C161 N492 120.7(11) . .
C72 C162 C234 109.3(13) . .
C72 C162 C220 112.5(12) . .
C234 C162 C220 107.9(11) . .
C277 C164 C37 117.6(12) . .
O20 C165 N527 128.1(9) . .
O20 C165 C157 118.9(9) . .
N527 C165 C157 113.0(9) . .
C112 C166 C73 120.0(10) . .
C112 C166 C119 115.2(10) . .
C73 C166 C119 124.8(9) . .
C263 C167 C222 120.0(14) . .
C173 C168 C7 124.4(12) . .
N68 C169 O71 121.4(10) . .
N68 C169 C4 118.5(11) . .
O71 C169 C4 120.1(12) . .
C237 C170 C208 118.8(11) . .
C107 C171 C24 119.5(12) . .
N8 C172 C13 121.9(11) . .
N8 C172 C81 115.8(10) . .
C13 C172 C81 122.2(10) . .
C168 C173 C39 115.9(11) . .
C100 C174 C229 118.7(12) . .
N28 C175 C852 126.5(10) . .
N28 C175 N14 113.6(9) . .
C852 C175 N14 119.8(10) . .
C189 C176 C275 115.8(13) . .
O39 C180 N241 125.1(10) . .
O39 C180 C667 121.2(10) . .
N241 C180 C667 113.7(9) . .
C183 C181 C126 115.1(10) . .
C206 C182 N600 119.9(12) . .
C206 C182 C109 122.6(15) . .
N600 C182 C109 117.5(15) . .
C57 C183 C181 124.4(10) . .
O128 C184 C555 107.5(15) . .
C200 C185 C31 113.9(10) . .
N236 C187 C231 122.8(10) . .
N236 C187 C246 118.0(11) . .
C231 C187 C246 119.2(11) . .
C176 C189 C78 120.2(13) . .
C176 C189 N503 125.6(14) . .
C78 C189 N503 114.2(12) . .
N20 C190 C482 116.5(15) . .
N20 C190 C151 132.8(16) . .
C482 C190 C151 110.7(15) . .
C275 C195 C131 113.7(14) . .
O51 C196 N216 122.1(13) . .
O51 C196 C133 123.3(11) . .
N216 C196 C133 114.5(12) . .
N240 C198 C101 124.9(7) . .
N240 C198 C777 117.1(8) . .
C101 C198 C777 118.0(9) . .
N487 C199 C610 125.2(13) . .
N487 C199 C219 109.0(11) . .
C610 C199 C219 125.8(13) . .
C38 C200 C185 122.1(10) . .
C84 C201 C506 121.5(12) . .
O32 C202 N477 125.1(9) . .
O32 C202 C148 120.3(13) . .
N477 C202 C148 114.6(11) . .
O95 N500 O501 122.7(17) . .
O95 N500 C222 121.1(15) . .
O501 N500 C222 116.1(14) . .
N490 C205 C94 122.4(10) . .
N490 C205 C267 114.9(10) . .
C94 C205 C267 122.4(11) . .
C182 C206 N487 124.2(12) . .
C182 C206 C290 111.4(15) . .
N487 C206 C290 124.4(15) . .
C660 C208 C170 116.0(11) . .
O63 C209 N505 126.5(11) . .
O63 C209 C82 121.2(11) . .
N505 C209 C82 112.3(12) . .
O124 C210 N18 120.5(11) . .
O124 C210 C147 126.2(14) . .
N18 C210 C147 113.2(12) . .
O362 C211 C54 130.1(17) . .
O362 C211 C77 112.6(17) . .
C54 C211 C77 117.2(10) . .
O56 C212 C617 127.2(10) . .
O56 C212 C852 113.8(10) . .
C617 C212 C852 118.9(9) . .
C611 C214 O53 110.9(10) . .
O67 C215 C94 114.7(10) . .
O67 C215 C102 122.8(10) . .
C94 C215 C102 122.2(10) . .
C267 C217 C254 120.2(11) . .
O30 C218 N232 124.6(10) . .
O30 C218 C249 124.8(12) . .
N232 C218 C249 110.6(11) . .
O151 C219 N488 119.7(14) . .
O151 C219 C199 122.9(11) . .
N488 C219 C199 117.4(10) . .
O67 C220 C162 107.1(10) . .
N6 C221 C233 136.3(18) . .
N6 C221 C134 123.3(19) . .
C233 C221 C134 100(2) . .
C118 C222 C167 120.9(15) . .
C118 C222 N500 122.3(12) . .
C167 C222 N500 116.7(15) . .
O36 C223 N501 121.9(9) . .
O36 C223 C90 124.3(9) . .
N501 C223 C90 113.7(9) . .
C67 C224 C107 134.1(18) . .
C67 C224 C616 108.5(14) . .
C107 C224 C616 117.1(13) . .
O82 C225 C448 93.8(14) . .
O89 C227 C300 107.6(19) . .
C23 C228 N478 126.1(8) . .
C23 C228 C271 114.3(11) . .
N478 C228 C271 119.6(11) . .
C121 C229 C174 122.7(11) . .
C149 C231 C187 116.7(11) . .
C69 C232 C113 120.3(12) . .
C221 C233 C477 125(2) . .
C68 C236 C75 119.7(13) . .
C170 C237 C147 120.2(11) . .
O45 C240 N492 123.1(11) . .
O45 C240 C491 123.4(10) . .
N492 C240 C491 113.4(10) . .
O34 C242 N217 119.7(11) . .
O34 C242 C364 121.2(12) . .
N217 C242 C364 119.1(14) . .
C84 C243 C99 125.1(10) . .
C84 C243 C507 118.5(11) . .
C99 C243 C507 115.5(10) . .
O136 C246 N237 129.5(10) . .
O136 C246 C187 116.7(12) . .
N237 C246 C187 113.8(10) . .
O477 C247 C290 118.5(18) . .
O477 C247 C610 116.2(19) . .
C290 C247 C610 125.2(17) . .
N231 C249 C701 128.2(9) . .
N231 C249 C218 117.8(11) . .
C701 C249 C218 114.0(12) . .
N20 C250 C40 125.9(13) . .
N20 C250 C260 118.5(16) . .
C40 C250 C260 115.5(17) . .
C140 C252 O128 122.4(17) . .
C140 C252 C131 121.8(14) . .
O128 C252 C131 115.7(14) . .
N28 C253 C617 123.0(10) . .
N28 C253 C258 117.2(10) . .
C617 C253 C258 119.7(12) . .
C80 C254 C217 120.8(11) . .
O113 C255 C342 113.3(14) . .
C298 C257 C270 115.3(14) . .
O105 C258 N486 123.4(9) . .
O105 C258 C253 117.8(11) . .
N486 C258 C253 118.7(11) . .
O486 C260 C250 145(2) . .
O486 C260 N6 106.2(19) . .
C250 C260 N6 109.3(15) . .
C235 C262 C317 102(2) . .
C235 C262 C753 111.4(14) . .
C317 C262 C753 98.6(18) . .
C167 C263 C273 122.1(13) . .
C512 C265 C207 113.7(15) . .
C512 C265 C138 109.4(14) . .
C207 C265 C138 104.5(12) . .
O14 C266 N213 124.4(10) . .
O14 C266 C61 123.7(10) . .
N213 C266 C61 111.9(12) . .
C217 C267 N489 128.3(11) . .
C217 C267 C205 116.9(12) . .
N489 C267 C205 114.8(11) . .
N210 C268 C92 124.0(10) . .
N210 C268 N39 113.5(8) . .
C92 C268 N39 122.5(11) . .
N592 C270 C257 127.3(12) . .
N592 C270 C556 119.7(15) . .
C257 C270 C556 112.9(16) . .
O23 C271 N479 122.5(8) . .
O23 C271 C228 121.8(12) . .
N479 C271 C228 115.5(11) . .
C263 C273 C291 120.9(15) . .
C48 C274 C125 116.2(15) . .
C48 C274 C960 114.7(18) . .
C125 C274 C960 107.2(12) . .
C195 C275 C176 127.3(13) . .
O57 C276 N489 126.4(17) . .
O57 C276 C487 133.1(16) . .
N489 C276 C487 100.4(16) . .
C75 C277 C164 120.4(12) . .
C75 C277 O555 114.7(13) . .
C164 C277 O555 124.8(14) . .
C142 C280 C153 110.3(15) . .
C142 C280 C429 111.4(13) . .
C153 C280 C429 106.5(11) . .
C87 C281 C97 122.5(14) . .
C477 C283 C307 112(3) . .
C318 C288 C292 104.5(18) . .
C318 C288 C261 110(2) . .
C292 C288 C261 110.6(16) . .
C247 C290 C206 114.0(17) . .
C247 C290 C103 119.6(16) . .
C206 C290 C103 126.3(15) . .
C273 C291 C298 128.2(18) . .
C273 C291 C118 120.2(16) . .
C298 C291 C118 111.5(14) . .
O555 C292 C288 106.8(14) . .
O522 C296 C632 109.0(18) . .
C257 C298 O522 125.5(17) . .
C257 C298 C291 124.1(15) . .
O522 C298 C291 110.3(15) . .
C227 C300 C282 106(2) . .
C227 C300 C843 105(2) . .
C282 C300 C843 112(3) . .
C488 C307 C283 121(2) . .
C488 C307 C134 127(2) . .
C283 C307 C134 112(2) . .
C98 C311 C151 118(3) . .
C151 C315 C40 132(2) . .
C151 C315 O485 125.7(16) . .
C40 C315 O485 101.9(18) . .
N234 C321 O96 125.0(9) . .
N234 C321 C59 122.4(10) . .
O96 C321 C59 112.5(9) . .
C247 O477 C996 123(2) . .
C255 C342 C269 122(2) . .
C255 C342 C460 100.4(12) . .
C269 C342 C460 131.3(19) . .
O485 C349 C797 91.1(8) . .
C66 C357 C15 122.1(9) . .
C518 N517 C31 126.6(9) . .
C103 C414 C109 134(3) . .
C286 C448 C225 99.3(18) . .
C286 C448 C302 90(2) . .
C225 C448 C302 91(2) . .
O103 C556 N503 122.8(13) . .
O103 C556 C270 124.7(17) . .
N503 C556 C270 112.5(15) . .
C178 C555 C184 103.6(18) . .
C178 C555 C177 110(2) . .
C184 C555 C177 105.1(17) . .
C996 C950 C995 109.4(16) . .
C996 C950 C994 123(2) . .
C995 C950 C994 119(2) . .
N241 C777 C898 127.0(8) . .
N241 C777 C198 113.8(8) . .
C898 C777 C198 119.2(9) . .
O477 C996 C950 91.2(18) . .
C233 C477 C283 132(3) . .
C328 C632 C296 96.9(16) . .
C328 C632 C778 105(3) . .
C296 C632 C778 111(3) . .
C899 C898 C777 118.2(9) . .
C152 C899 C898 125.2(10) . .
C349 C797 C794 112.9(17) . .
C349 C797 C793 126.3(16) . .
C794 C797 C793 120.3(13) . .
C3G O1G C20G 103.5(14) . .
O1G C3G O123 94.7(15) . .
O1G C3G C1G 124.0(18) . .
O123 C3G C1G 116.6(15) . .
C31G C1G C3G 114.2(15) . .
C31G C1G O129 110.6(13) . .
C3G C1G O129 108.1(15) . .
O127 C2G C20G 124.8(12) . .
O127 C2G C31G 107.8(9) . .
C20G C2G C31G 117.4(13) . .
O1G C20G C2G 111.3(11) . .
O1G C20G C30G 113.9(10) . .
C2G C20G C30G 117.6(12) . .
C1G C31G O130 109.4(14) . .
C1G C31G C2G 110.8(12) . .
O130 C31G C2G 116.0(14) . .
O126 C30G C20G 105.6(10) . .
N215 C831 C113 121.8(11) . .
N215 C831 C96 116.4(11) . .
C113 C831 C96 121.8(12) . .
C175 C852 C212 115.4(10) . .
C175 C852 C58 118.6(10) . .
C212 C852 C58 126.0(10) . .

loop_
_geom_bond_atom_site_label_1
_geom_bond_atom_site_label_2
_geom_bond_distance
_geom_bond_site_symmetry_2
N480 O481 1.195(14) .
N480 O121 1.242(13) .
N480 C482 1.475(17) .
N503 C556 1.329(16) .
N503 C189 1.406(15) .
O6 C117 1.228(11) .
O7 C542 1.231(10) .
O8 C546 1.374(11) .
O8 C531 1.405(11) .
O9 C56 1.371(11) .
O9 C123 1.425(11) .
O10 C622 1.382(11) .
O10 C495 1.402(11) .
O11 C518 1.194(11) .
O12 C521 1.413(10) .
O12 C522 1.401(11) .
O13 C534 1.328(10) .
O13 C535 1.435(10) .
O14 C266 1.201(14) .
O15 C18 1.393(11) .
O15 C543 1.456(11) .
O16 C665 1.398(11) .
O16 C28 1.465(10) .
O18 C365 1.227(12) .
O19 C85 1.238(10) .
O20 C165 1.213(10) .
O21 C141 1.312(11) .
O21 C713 1.495(11) .
O22 C106 1.232(11) .
O23 C271 1.246(12) .
O24 C9 1.232(10) .
O25 C53 1.206(11) .
N239 C85 1.346(11) .
N239 C671 1.448(11) .
O27 C119 1.328(11) .
O27 C674 1.416(11) .
O28 C91 1.358(11) .
O28 C153 1.491(12) .
O29 C35 1.317(13) .
O29 C705 1.417(13) .
O30 C218 1.207(11) .
O31 C60 1.214(12) .
O32 C202 1.274(12) .
O33 C62 1.319(12) .
O33 C709 1.433(11) .
O34 C242 1.248(13) .
O36 C223 1.218(10) .
N505 C76 1.356(12) .
N505 C209 1.353(12) .
O38 C99 1.394(11) .
O38 C138 1.415(13) .
O39 C180 1.270(10) .
O41 N600 1.154(11) .
O42 C702 1.331(12) .
O42 C125 1.473(13) .
O43 C902 1.419(13) .
O44 C901 1.392(12) .
O44 C132 1.484(15) .
O45 C240 1.184(11) .
N234 C321 1.293(11) .
N234 C95 1.351(12) .
O47 C88 1.307(13) .
O47 C41 1.426(11) .
O48 C625 1.343(12) .
O48 C626 1.457(9) .
N251 C9 1.329(10) .
N251 C361 1.437(11) .
N511 C507 1.362(12) .
N511 C509 1.331(11) .
O51 C196 1.219(13) .
N238 C671 1.322(10) .
N238 C673 1.361(11) .
O53 C17 1.402(12) .
O53 C214 1.512(14) .
N211 C367 1.299(11) .
N211 C21 1.379(11) .
N213 C266 1.378(12) .
N213 N212 1.412(10) .
O56 C212 1.319(11) .
O56 C50 1.463(11) .
O57 C276 1.130(19) .
N479 C271 1.328(13) .
N479 C10 1.367(13) .
N501 N502 1.374(10) .
N501 C223 1.365(11) .
C753 O362 1.365(17) .
C753 C262 1.59(2) .
O63 C209 1.200(12) .
N527 C165 1.375(11) .
N527 C525 1.380(11) .
N492 C240 1.395(12) .
N492 C161 1.416(12) .
C512 C265 1.49(2) .
O67 C215 1.374(11) .
O67 C220 1.407(12) .
N485 C115 1.308(13) .
N485 C616 1.356(14) .
N477 C202 1.336(14) .
N477 C47 1.359(11) .
N252 C661 1.359(12) .
N252 C662 1.334(11) .
O71 C169 1.265(12) .
N212 C365 1.341(12) .
O73 C64 1.276(13) .
N513 C515 1.385(12) .
N513 C53 1.377(12) .
C715 C714 1.533(12) .
N250 C667 1.310(10) .
N250 C663 1.356(10) .
N241 C180 1.337(12) .
N241 C777 1.381(11) .
O80 C25 1.205(13) .
N240 C198 1.346(10) .
N240 C668 1.359(10) .
O82 C107 1.470(16) .
O82 C225 1.482(14) .
N232 C700 1.385(12) .
N232 C218 1.345(12) .
N482 C10 1.301(12) .
N482 C39 1.388(16) .
N502 C542 1.321(11) .
N200 C90 1.335(11) .
N200 C74 1.353(11) .
N516 C31 1.354(11) .
N516 C515 1.370(11) .
N214 C81 1.369(12) .
N214 C61 1.359(12) .
O89 C149 1.419(13) .
O89 C227 1.459(17) .
N203 C117 1.325(12) .
N203 C89 1.389(11) .
N237 C246 1.325(14) .
N237 C673 1.390(11) .
O92 C901 1.416(14) .
C538 C536 1.565(14) .
C320 C87 1.312(15) .
C320 N253 1.460(15) .
C320 C661 1.472(15) .
O95 N500 1.156(14) .
O96 C321 1.282(11) .
C675 C676 1.482(13) .
C675 C674 1.505(13) .
C675 C677 1.559(15) .
N506 C32 1.301(10) .
N506 C540 1.395(11) .
N648 C148 1.359(11) .
N648 C498 1.358(12) .
N491 C60 1.381(13) .
N491 C11 1.393(13) .
N235 C95 1.291(12) .
N235 C46 1.364(11) .
O103 C556 1.238(15) .
C660 N496 1.320(12) .
C660 C208 1.446(15) .
C660 C93 1.474(14) .
O105 C258 1.277(12) .
N486 C258 1.333(12) .
N486 C115 1.378(13) .
N483 C39 1.388(13) .
N483 C160 1.418(17) .
N215 C133 1.358(13) .
N215 C831 1.330(13) .
N208 C64 1.352(12) .
N208 C63 1.427(14) .
N490 C491 1.315(12) .
N490 C205 1.386(13) .
N207 C37 1.325(13) .
N207 C155 1.340(13) .
N236 C187 1.328(11) .
N236 C46 1.319(11) .
O113 C255 1.33(2) .
O113 C488 1.32(2) .
N592 C270 1.278(15) .
N592 C118 1.342(15) .
N496 C147 1.321(12) .
C536 C535 1.471(11) .
C536 C418 1.520(12) .
N478 C614 1.334(10) .
N478 C228 1.368(13) .
N206 C126 1.297(11) .
N206 C161 1.314(11) .
C515 C38 1.383(13) .
N488 C100 1.396(14) .
N488 C219 1.387(14) .
N201 N202 1.340(11) .
N201 C79 1.376(12) .
C532 C30 1.538(15) .
O124 C210 1.195(13) .
N204 C157 1.333(11) .
N204 C128 1.353(11) .
N231 C249 1.309(13) .
N231 C703 1.377(13) .
N600 O601 1.185(11) .
N600 C182 1.406(17) .
O128 C252 1.386(14) .
O128 C184 1.478(15) .
N489 C276 1.430(17) .
N489 C267 1.385(14) .
C545 C544 1.49(2) .
N493 C624 1.368(12) .
N493 C620 1.307(12) .
C621 C620 1.451(14) .
C621 C622 1.361(14) .
N487 C199 1.353(11) .
N487 C206 1.407(14) .
O134 N253 1.152(11) .
N526 C525 1.326(11) .
N526 C524 1.352(11) .
O136 C246 1.227(12) .
N233 C59 1.349(12) .
N233 C112 1.346(12) .
C361 C15 1.363(12) .
C361 C663 1.419(11) .
C534 C5 1.329(11) .
C534 C3 1.422(12) .
N210 C268 1.330(12) .
N210 C22 1.393(12) .
C509 C508 1.424(13) .
C509 C53 1.487(14) .
N504 C82 1.345(13) .
N504 C78 1.341(13) .
C623 C150 1.387(14) .
C623 C622 1.445(14) .
C623 C624 1.382(13) .
C903 C132 1.355(16) .
C903 C902 1.448(16) .
C903 O920 1.491(13) .
C709 C710 1.499(15) .
C626 C627 1.486(13) .
N217 C242 1.332(14) .
N217 N216 1.337(11) .
N216 C196 1.335(13) .
O151 C219 1.264(13) .
C666 C665 1.319(12) .
C666 C667 1.431(12) .
N202 C93 1.329(12) .
N209 C110 1.316(12) .
N209 C22 1.356(13) .
C716 C714 1.567(13) .
C364 C413 1.395(14) .
C364 C35 1.454(15) .
C364 C242 1.458(15) .
C706 C13 1.372(13) .
C706 C96 1.430(13) .
C751 C752 1.564(14) .
N253 O320 1.185(11) .
C519 N5 1.365(12) .
C519 C520 1.376(13) .
C519 C518 1.519(13) .
C525 C526 1.445(12) .
C365 C143 1.521(14) .
N5 C524 1.312(10) .
N6 C221 1.34(2) .
N6 C260 1.427(15) .
C543 C544 1.476(17) .
N8 C172 1.312(12) .
N8 N85 1.310(12) .
C752 C197 1.496(13) .
C752 C28 1.530(13) .
N10 C89 1.320(11) .
N10 C128 1.354(11) .
C672 C144 1.327(12) .
C672 C671 1.391(12) .
C615 C2 1.396(12) .
C615 C614 1.401(12) .
C615 C91 1.484(14) .
N14 C11 1.315(12) .
N14 C175 1.379(12) .
C363 C59 1.367(13) .
C363 C119 1.379(14) .
O501 N500 1.231(14) .
N18 N68 1.338(11) .
N18 C210 1.383(15) .
N20 C250 1.358(14) .
N20 C190 1.374(13) .
C522 C523 1.562(11) .
O921 C900 1.520(17) .
C714 C713 1.475(12) .
C850 C523 1.455(10) .
N26 C25 1.369(14) .
N26 C126 1.376(11) .
N27 C63 1.334(12) .
N27 C155 1.327(13) .
N28 C253 1.350(11) .
N28 C175 1.365(11) .
N29 C700 1.333(11) .
N29 C112 1.367(12) .
C668 C669 1.323(12) .
C668 C85 1.476(13) .
C542 C541 1.467(13) .
C488 C307 1.43(2) .
C488 C51 1.45(3) .
C611 C214 1.414(16) .
C611 C129 1.524(14) .
C611 C687 1.584(15) .
C902 C900 1.53(2) .
C667 C180 1.463(13) .
C539 C18 1.363(13) .
C539 C3 1.404(12) .
N39 C106 1.327(13) .
N39 C268 1.399(12) .
C900 C901 1.482(18) .
C541 C18 1.423(13) .
C541 C411 1.398(12) .
C610 C247 1.431(16) .
C610 C199 1.411(14) .
C487 N50 1.285(17) .
C487 C51 1.344(18) .
C487 C276 1.58(2) .
C701 C702 1.381(15) .
C701 C249 1.455(15) .
C612 C613 1.397(12) .
C612 C47 1.394(11) .
O485 C315 1.442(17) .
O485 C349 1.500(7) .
N50 C134 1.51(2) .
C629 C627 1.581(13) .
C624 C410 1.405(14) .
C663 C664 1.388(11) .
C529 C546 1.364(13) .
C529 C157 1.428(12) .
C367 C156 1.422(14) .
C367 C106 1.520(14) .
C524 C49 1.405(12) .
C662 C54 1.409(13) .
C662 C9 1.532(13) .
C498 C83 1.452(15) .
C498 C100 1.381(14) .
C700 C20 1.413(12) .
C665 C664 1.480(13) .
C521 C520 1.350(12) .
C521 C49 1.393(13) .
C707 C61 1.350(12) .
C707 C708 1.326(14) .
C619 C29 1.563(13) .
C669 C88 1.446(14) .
N68 C169 1.290(13) .
C703 C413 1.374(14) .
C703 C65 1.421(15) .
C546 C530 1.401(13) .
C482 C124 1.349(17) .
C482 C190 1.383(18) .
C410 C4 1.386(15) .
C620 C60 1.489(16) .
C508 C99 1.333(14) .
O484 C160 1.228(12) .
C495 C496 1.512(14) .
C411 C540 1.418(12) .
C412 C143 1.351(12) .
C412 C21 1.414(12) .
C530 C70 1.398(13) .
C530 C128 1.440(12) .
C533 C30 1.617(14) .
C628 C627 1.479(13) .
C614 C47 1.403(12) .
N85 C96 1.379(13) .
C544 C146 1.550(16) .
C518 N517 1.398(12) .
C705 C137 1.53(2) .
C531 C30 1.474(14) .
C712 C141 1.381(14) .
C712 C110 1.447(13) .
C617 C212 1.361(11) .
C617 C253 1.380(12) .
N93 C616 1.296(16) .
N93 C24 1.336(13) .
C489 C11 1.398(14) .
C489 C58 1.382(13) .
C540 C3 1.414(12) .
C507 C76 1.388(13) .
C507 C243 1.420(13) .
C704 C35 1.361(15) .
C704 C65 1.437(15) .
C650 C56 1.382(12) .
C650 C42 1.434(12) .
C496 C105 1.587(17) .
C496 C19 1.513(15) .
C613 C2 1.344(12) .
C673 C8 1.398(12) .
C710 C26 1.487(19) .
C710 C34 1.579(15) .
C526 C136 1.345(12) .
C616 C224 1.62(2) .
C523 C120 1.515(13) .
C491 C102 1.389(13) .
C491 C240 1.511(14) .
C670 C241 1.48(2) .
C670 C188 1.462(14) .
C670 C41 1.590(17) .
C506 C76 1.410(13) .
C506 C201 1.382(14) .
C664 C66 1.395(13) .
C708 C36 1.368(14) .
C702 C65 1.430(15) .
C661 C77 1.288(16) .
C711 C130 1.368(14) .
C711 C22 1.404(12) .
C711 C141 1.455(14) .
C350 C116 1.525(16) .
C350 C1 1.499(16) .
C350 C123 1.548(14) .
O362 C211 1.252(14) .
C625 C150 1.351(13) .
C625 C4 1.470(13) .
C4 C169 1.456(14) .
C5 C32 1.427(12) .
C7 C168 1.324(14) .
C7 C10 1.423(14) .
C8 C144 1.349(12) .
C13 C172 1.395(12) .
C15 C357 1.412(12) .
C16 C17 1.389(14) .
C16 C148 1.379(13) .
C17 C83 1.372(13) .
C20 C73 1.385(13) .
C21 C42 1.397(13) .
C23 C91 1.354(12) .
C23 C228 1.395(13) .
C24 C160 1.430(18) .
C24 C171 1.487(17) .
C25 C37 1.596(15) .
O555 C292 1.379(15) .
O555 C277 1.410(14) .
C29 C466 1.487(11) .
C29 C50 1.513(13) .
C31 N517 1.391(11) .
C31 C185 1.420(13) .
C32 C117 1.497(13) .
C33 C139 1.358(12) .
C33 C93 1.420(13) .
C36 C81 1.420(13) .
C37 C164 1.339(15) .
C38 C200 1.334(13) .
C39 C173 1.380(15) .
C40 C315 1.357(17) .
C40 C250 1.396(15) .
C42 C62 1.443(13) .
C45 C55 1.375(14) .
C45 C90 1.379(12) .
C46 C71 1.486(14) .
C48 C274 1.508(17) .
C49 C136 1.401(12) .
C52 C158 1.347(14) .
C52 C95 1.472(14) .
C54 C211 1.408(18) .
C55 C145 1.379(13) .
C56 C143 1.407(13) .
C57 C183 1.328(13) .
C57 C161 1.416(13) .
C58 C852 1.432(13) .
C59 C321 1.534(14) .
C61 C266 1.519(15) .
C62 C156 1.370(13) .
C63 C68 1.433(15) .
C64 C110 1.496(16) .
C66 C357 1.372(12) .
C67 C224 1.375(19) .
C67 C154 1.365(17) .
C68 C236 1.309(15) .
C69 C232 1.316(17) .
C69 C133 1.442(15) .
C70 C108 1.351(12) .
C71 C158 1.426(14) .
C71 C149 1.396(15) .
C72 C162 1.439(14) .
C73 C166 1.405(14) .
C74 C145 1.353(12) .
C74 C79 1.462(13) .
C75 C277 1.361(16) .
C75 C155 1.441(16) .
C75 C236 1.471(17) .
C77 C211 1.432(18) .
C77 C97 1.465(19) .
C78 C131 1.412(16) .
C78 C189 1.437(16) .
C79 C139 1.364(12) .
C80 C254 1.362(14) .
C80 C94 1.355(14) .
C81 C172 1.471(14) .
C82 C140 1.381(14) .
C82 C209 1.562(16) .
C83 C121 1.388(14) .
C84 C201 1.376(15) .
C84 C243 1.393(15) .
C87 C281 1.325(17) .
C88 C101 1.450(13) .
C89 C108 1.407(12) .
C90 C223 1.507(13) .
C92 C130 1.354(14) .
C92 C268 1.430(12) .
C94 C205 1.419(13) .
C94 C215 1.380(13) .
C96 C831 1.442(14) .
C97 C281 1.384(19) .
C98 C311 1.186(18) .
C98 C124 1.31(3) .
C99 C243 1.448(15) .
C100 C174 1.407(16) .
C101 C198 1.395(12) .
C101 C152 1.411(13) .
C102 C215 1.386(14) .
C103 C414 1.22(3) .
C103 C290 1.53(2) .
C104 O977 1.427(9) .
C104 C132 1.468(16) .
C107 C171 1.247(16) .
C107 C224 1.297(17) .
C109 C414 1.35(2) .
C109 C182 1.420(17) .
C112 C166 1.398(12) .
C113 C831 1.458(15) .
C113 C232 1.427(17) .
C115 C154 1.496(15) .
C118 C222 1.406(18) .
C118 C291 1.467(18) .
C119 C166 1.476(14) .
C121 C229 1.313(17) .
O522 C298 1.345(16) .
O522 C296 1.42(2) .
C125 C274 1.529(18) .
C126 C181 1.400(13) .
C131 C195 1.367(16) .
C131 C252 1.424(17) .
C133 C196 1.453(16) .
C134 C221 1.42(2) .
C134 C307 1.48(3) .
C137 C248 1.46(2) .
C137 C256 1.59(3) .
C138 C265 1.554(15) .
C140 C252 1.352(16) .
C142 C280 1.408(14) .
C147 C237 1.404(15) .
C147 C210 1.494(15) .
C148 C202 1.480(14) .
C149 C231 1.284(14) .
C151 C315 1.34(2) .
C151 C311 1.37(3) .
C151 C190 1.48(3) .
C152 C899 1.362(14) .
C153 C280 1.559(17) .
C157 C165 1.547(14) .
O486 C260 1.255(17) .
C162 C234 1.528(18) .
C162 C220 1.517(16) .
C164 C277 1.327(15) .
C167 C263 1.404(18) .
C167 C222 1.388(17) .
C168 C173 1.273(15) .
C170 C237 1.375(15) .
C170 C208 1.397(15) .
C174 C229 1.446(17) .
C175 C852 1.401(11) .
C176 C189 1.380(15) .
C176 C275 1.419(17) .
C177 C555 1.58(3) .
C178 C555 1.56(3) .
C181 C183 1.370(13) .
C182 C206 1.413(18) .
C184 C555 1.54(2) .
C185 C200 1.421(14) .
C187 C231 1.455(14) .
C187 C246 1.533(14) .
C195 C275 1.389(17) .
C198 C777 1.464(12) .
C199 C219 1.466(17) .
N500 C222 1.507(18) .
C205 C267 1.447(14) .
C206 C290 1.432(15) .
C207 C265 1.472(19) .
C212 C852 1.410(12) .
C217 C267 1.356(15) .
C217 C254 1.428(15) .
C218 C249 1.547(15) .
C221 C233 1.427(17) .
C225 C448 1.72(3) .
C227 C300 1.503(18) .
C228 C271 1.504(13) .
C233 C477 1.419(17) .
C235 C262 1.53(2) .
C247 O477 1.41(2) .
C247 C290 1.388(17) .
C250 C260 1.425(16) .
C253 C258 1.464(14) .
C255 C342 1.518(14) .
C257 C298 1.348(18) .
C257 C270 1.415(18) .
C261 C288 1.60(2) .
C262 C317 1.552(19) .
C263 C273 1.286(17) .
C269 C342 1.562(14) .
C270 C556 1.513(19) .
C273 C291 1.409(18) .
C274 C960 1.532(19) .
C280 C429 1.601(18) .
C282 C300 1.498(14) .
C283 C477 1.28(3) .
C283 C307 1.47(3) .
C286 C448 1.61(3) .
C288 C318 1.428(16) .
C288 C292 1.56(2) .
C291 C298 1.425(18) .
C296 C632 1.56(2) .
C300 C843 1.561(19) .
C302 C448 1.78(4) .
O477 C996 1.520(19) .
C328 C632 1.55(2) .
C342 C460 1.586(14) .
C349 C797 1.531(7) .
C995 C950 1.558(14) .
C950 C996 1.531(18) .
C950 C994 1.572(13) .
C777 C898 1.408(12) .
C632 C778 1.70(5) .
C793 C797 1.608(9) .
C898 C899 1.375(13) .
C794 C797 1.614(11) .
O1G C3G 1.329(15) .
O1G C20G 1.550(14) .
C3G O123 1.385(14) .
C3G C1G 1.335(19) .
C1G C31G 1.43(2) .
C1G O129 1.433(15) .
C2G O127 1.418(15) .
C2G C20G 1.458(16) .
C2G C31G 1.475(18) .
O130 C31G 1.381(13) .
O126 C30G 1.426(11) .
C20G C30G 1.643(14) .

loop_
_geom_torsion_atom_site_label_1
_geom_torsion_atom_site_label_2
_geom_torsion_atom_site_label_3
_geom_torsion_atom_site_label_4
_geom_torsion
_geom_torsion_site_symmetry_1
_geom_torsion_site_symmetry_2
_geom_torsion_site_symmetry_3
_geom_torsion_site_symmetry_4
C266 N213 N212 C365 -171.7(8) . . . .
C223 N501 N502 C542 174.4(10) . . . .
C208 C660 N496 C147 -10.0(18) . . . .
C93 C660 N496 C147 176.2(10) . . . .
C53 N513 C515 C38 7.4(16) . . . .
C53 N513 C515 N516 -176.5(9) . . . .
C31 N516 C515 N513 -179.6(9) . . . .
C31 N516 C515 C38 -3.2(15) . . . .
C9 N251 C361 C15 5.4(14) . . . .
C9 N251 C361 C663 -173.7(8) . . . .
C535 O13 C534 C5 -9.0(14) . . . .
C535 O13 C534 C3 173.9(8) . . . .
C507 N511 C509 C508 1.9(16) . . . .
C507 N511 C509 C53 -178.6(10) . . . .
C62 O33 C709 C710 172.5(11) . . . .
C625 O48 C626 C627 179.3(8) . . . .
C242 N217 N216 C196 -171.3(10) . . . .
C79 N201 N202 C93 -1.4(17) . . . .
C534 O13 C535 C536 -169.3(8) . . . .
C538 C536 C535 O13 -61.6(11) . . . .
C418 C536 C535 O13 176.6(8) . . . .
C87 C320 N253 O134 164.0(15) . . . .
C661 C320 N253 O134 -14(2) . . . .
C87 C320 N253 O320 -5.8(18) . . . .
C661 C320 N253 O320 175.7(13) . . . .
C524 N526 C525 N527 -179.3(8) . . . .
C524 N526 C525 C526 -3.5(13) . . . .
C165 N527 C525 N526 177.6(8) . . . .
C165 N527 C525 C526 1.8(14) . . . .
N213 N212 C365 O18 -4.6(14) . . . .
N213 N212 C365 C143 -178.0(7) . . . .
C520 C519 N5 C524 1.3(15) . . . .
C518 C519 N5 C524 -179.8(9) . . . .
C18 O15 C543 C544 -179.5(12) . . . .
C521 O12 C522 C523 173.3(7) . . . .
C198 N240 C668 C669 2.4(14) . . . .
C198 N240 C668 C85 -179.2(8) . . . .
N501 N502 C542 O7 2.7(15) . . . .
N501 N502 C542 C541 179.8(9) . . . .
C255 O113 C488 C307 171.4(13) . . . .
C255 O113 C488 C51 -2(2) . . . .
C715 C714 C713 O21 -63.9(12) . . . .
C716 C714 C713 O21 178.4(8) . . . .
C141 O21 C713 C714 -177.6(8) . . . .
C132 C903 C902 O43 -178.2(15) . . . .
O920 C903 C902 O43 67.4(15) . . . .
C132 C903 C902 C900 -62.2(17) . . . .
O920 C903 C902 C900 -176.7(10) . . . .
C663 N250 C667 C666 1.7(12) . . . .
C663 N250 C667 C180 179.0(8) . . . .
C665 C666 C667 N250 -4.1(14) . . . .
C665 C666 C667 C180 178.8(9) . . . .
O43 C902 C900 C901 172.9(10) . . . .
C903 C902 C900 C901 50.4(16) . . . .
O43 C902 C900 O921 -66.4(14) . . . .
C903 C902 C900 O921 171.1(9) . . . .
O7 C542 C541 C18 -176.4(10) . . . .
N502 C542 C541 C18 6.6(16) . . . .
O7 C542 C541 C411 2.4(15) . . . .
N502 C542 C541 C411 -174.6(9) . . . .
C673 N238 C671 C672 3.2(12) . . . .
C673 N238 C671 N239 -177.8(7) . . . .
C144 C672 C671 N238 -0.5(14) . . . .
C144 C672 C671 N239 -179.4(8) . . . .
C85 N239 C671 N238 178.9(8) . . . .
C85 N239 C671 C672 -2.0(14) . . . .
C51 C487 N50 C134 0.7(19) . . . .
C276 C487 N50 C134 179.6(9) . . . .
C620 N493 C624 C623 0.3(15) . . . .
C620 N493 C624 C410 179.3(9) . . . .
C150 C623 C624 N493 -179.0(9) . . . .
C622 C623 C624 N493 1.1(15) . . . .
C150 C623 C624 C410 2.0(15) . . . .
C622 C623 C624 C410 -177.9(9) . . . .
C667 N250 C663 C664 3.3(12) . . . .
C667 N250 C663 C361 -176.3(7) . . . .
C15 C361 C663 N250 -173.5(8) . . . .
N251 C361 C663 N250 5.6(11) . . . .
C15 C361 C663 C664 6.9(13) . . . .
N251 C361 C663 C664 -174.1(7) . . . .
C21 N211 C367 C156 3.4(16) . . . .
C21 N211 C367 C106 -177.3(9) . . . .
C519 N5 C524 N526 179.0(8) . . . .
C519 N5 C524 C49 -3.8(13) . . . .
C525 N526 C524 N5 179.0(8) . . . .
C525 N526 C524 C49 1.8(13) . . . .
C661 N252 C662 C54 1.2(14) . . . .
C661 N252 C662 C9 -178.3(8) . . . .
C148 N648 C498 C83 1.1(16) . . . .
C148 N648 C498 C100 175.6(10) . . . .
C112 N29 C700 N232 180.0(8) . . . .
C112 N29 C700 C20 -1.7(15) . . . .
C218 N232 C700 N29 -173.7(10) . . . .
C218 N232 C700 C20 7.9(17) . . . .
C667 C666 C665 O16 176.4(8) . . . .
C667 C666 C665 C664 1.6(14) . . . .
C28 O16 C665 C666 -15.3(14) . . . .
C28 O16 C665 C664 159.9(8) . . . .
C522 O12 C521 C520 -5.7(13) . . . .
C522 O12 C521 C49 176.4(8) . . . .
C495 O10 C622 C623 -166.4(9) . . . .
C495 O10 C622 C621 10.4(14) . . . .
C150 C623 C622 O10 -3.8(14) . . . .
C624 C623 C622 O10 176.1(8) . . . .
C150 C623 C622 C621 179.4(10) . . . .
C624 C623 C622 C621 -0.7(15) . . . .
C620 C621 C622 O10 -177.3(9) . . . .
C620 C621 C622 C623 -0.8(14) . . . .
C119 O27 C674 C675 -174.2(11) . . . .
C676 C675 C674 O27 61.8(13) . . . .
C677 C675 C674 O27 -168.5(10) . . . .
N240 C668 C669 C88 -3.8(15) . . . .
C85 C668 C669 C88 177.8(9) . . . .
C210 N18 N68 C169 175.2(10) . . . .
C249 N231 C703 C413 -178.3(10) . . . .
C249 N231 C703 C65 8.0(16) . . . .
C157 C529 C546 O8 179.9(9) . . . .
C157 C529 C546 C530 1.9(15) . . . .
C531 O8 C546 C529 0.5(15) . . . .
C531 O8 C546 C530 178.6(9) . . . .
O481 N480 C482 C124 -151.9(12) . . . .
O121 N480 C482 C124 31.3(16) . . . .
O481 N480 C482 C190 28.6(17) . . . .
O121 N480 C482 C190 -148.2(12) . . . .
N493 C624 C410 C4 -176.5(10) . . . .
C623 C624 C410 C4 2.6(16) . . . .
C624 N493 C620 C621 -2.2(15) . . . .
C624 N493 C620 C60 -176.8(9) . . . .
C622 C621 C620 N493 2.5(15) . . . .
C622 C621 C620 C60 177.2(9) . . . .
N511 C509 C508 C99 -3.0(17) . . . .
C53 C509 C508 C99 177.5(11) . . . .
C622 O10 C495 C496 169.4(9) . . . .
C18 C541 C411 C540 -1.7(15) . . . .
C542 C541 C411 C540 179.4(9) . . . .
C529 C546 C530 C70 -178.4(10) . . . .
O8 C546 C530 C70 3.4(15) . . . .
C529 C546 C530 C128 -3.4(15) . . . .
O8 C546 C530 C128 178.4(8) . . . .
C228 N478 C614 C47 178.4(9) . . . .
C228 N478 C614 C615 -3.6(15) . . . .
C2 C615 C614 N478 -179.0(10) . . . .
C91 C615 C614 N478 2.0(15) . . . .
C2 C615 C614 C47 -1.0(15) . . . .
C91 C615 C614 C47 -180.0(9) . . . .
C172 N8 N85 C96 1.6(16) . . . .
O15 C543 C544 C545 68.9(15) . . . .
O15 C543 C544 C146 -173.3(13) . . . .
N5 C519 C518 O11 171.5(11) . . . .
C520 C519 C518 O11 -9.4(16) . . . .
N5 C519 C518 N517 -5.6(15) . . . .
C520 C519 C518 N517 173.4(9) . . . .
C35 O29 C705 C137 164.4(13) . . . .
C546 O8 C531 C30 -179.9(9) . . . .
C132 O44 C901 O92 175.7(11) . . . .
C132 O44 C901 C900 51.6(16) . . . .
C902 C900 C901 O44 -49.8(18) . . . .
O921 C900 C901 O44 -172.9(12) . . . .
C902 C900 C901 O92 -172.0(12) . . . .
O921 C900 C901 O92 64.9(14) . . . .
C32 N506 C540 C3 3.0(13) . . . .
C32 N506 C540 C411 -178.0(8) . . . .
C541 C411 C540 N506 -178.7(9) . . . .
C541 C411 C540 C3 0.4(14) . . . .
C509 N511 C507 C76 175.6(11) . . . .
C509 N511 C507 C243 1.7(17) . . . .
O10 C495 C496 C105 -63.5(12) . . . .
O10 C495 C496 C19 174.0(10) . . . .
C47 C612 C613 C2 1.5(15) . . . .
C671 N238 C673 C8 -3.3(12) . . . .
C671 N238 C673 N237 179.5(7) . . . .
C246 N237 C673 N238 -174.6(8) . . . .
C246 N237 C673 C8 8.3(14) . . . .
O33 C709 C710 C26 60.3(15) . . . .
O33 C709 C710 C34 -173.7(11) . . . .
N526 C525 C526 C136 4.8(14) . . . .
N527 C525 C526 C136 -179.6(9) . . . .
C24 N93 C616 N485 -178.3(11) . . . .
C24 N93 C616 C224 -4.4(18) . . . .
C115 N485 C616 N93 176.6(12) . . . .
C115 N485 C616 C224 2.7(17) . . . .
O12 C522 C523 C850 57.6(11) . . . .
O12 C522 C523 C120 -178.5(8) . . . .
C205 N490 C491 C102 4.6(14) . . . .
C205 N490 C491 C240 179.9(8) . . . .
N250 C663 C664 C66 176.6(8) . . . .
C361 C663 C664 C66 -3.8(12) . . . .
N250 C663 C664 C665 -5.4(12) . . . .
C361 C663 C664 C665 174.2(8) . . . .
C666 C665 C664 C66 -179.3(9) . . . .
O16 C665 C664 C66 5.1(13) . . . .
C666 C665 C664 C663 2.8(13) . . . .
O16 C665 C664 C663 -172.8(7) . . . .
C61 C707 C708 C36 -0.4(15) . . . .
O48 C626 C627 C628 61.5(11) . . . .
O48 C626 C627 C629 -177.5(7) . . . .
O12 C521 C520 C519 -177.6(8) . . . .
C49 C521 C520 C519 0.1(14) . . . .
N5 C519 C520 C521 0.6(15) . . . .
C518 C519 C520 C521 -178.4(9) . . . .
C249 C701 C702 O42 177.6(12) . . . .
C249 C701 C702 C65 -1.5(18) . . . .
C125 O42 C702 C701 -10(2) . . . .
C125 O42 C702 C65 168.7(12) . . . .
C662 N252 C661 C77 -2.0(15) . . . .
C662 N252 C661 C320 -178.7(9) . . . .
C87 C320 C661 N252 -178.9(10) . . . .
N253 C320 C661 N252 -0.5(15) . . . .
C87 C320 C661 C77 4.3(16) . . . .
N253 C320 C661 C77 -177.4(10) . . . .
C262 C753 O362 C211 154.3(13) . . . .
C626 O48 C625 C150 -5.8(14) . . . .
C626 O48 C625 C4 176.6(8) . . . .
C612 C613 C2 C615 -3.6(16) . . . .
C614 C615 C2 C613 3.4(16) . . . .
C91 C615 C2 C613 -177.7(10) . . . .
C18 C539 C3 C540 1.1(14) . . . .
C18 C539 C3 C534 -175.2(9) . . . .
N506 C540 C3 C539 178.9(9) . . . .
C411 C540 C3 C539 -0.1(13) . . . .
N506 C540 C3 C534 -4.5(13) . . . .
C411 C540 C3 C534 176.5(8) . . . .
C5 C534 C3 C539 -178.8(9) . . . .
O13 C534 C3 C539 -1.5(14) . . . .
C5 C534 C3 C540 4.7(13) . . . .
O13 C534 C3 C540 -178.0(8) . . . .
C624 C410 C4 C169 174.3(9) . . . .
C624 C410 C4 C625 -6.3(15) . . . .
O48 C625 C4 C410 -176.4(8) . . . .
C150 C625 C4 C410 6.0(14) . . . .
O48 C625 C4 C169 3.0(15) . . . .
C150 C625 C4 C169 -174.7(10) . . . .
O13 C534 C5 C32 179.3(8) . . . .
C3 C534 C5 C32 -3.7(14) . . . .
N238 C673 C8 C144 0.7(13) . . . .
N237 C673 C8 C144 177.4(8) . . . .
C361 N251 C9 O24 4.2(14) . . . .
C361 N251 C9 C662 -174.6(8) . . . .
N252 C662 C9 O24 -157.7(8) . . . .
C54 C662 C9 O24 22.8(13) . . . .
N252 C662 C9 N251 21.2(11) . . . .
C54 C662 C9 N251 -158.3(8) . . . .
C39 N482 C10 C7 -6.1(16) . . . .
C39 N482 C10 N479 177.2(10) . . . .
C168 C7 C10 N482 3.8(18) . . . .
C168 C7 C10 N479 179.9(11) . . . .
C271 N479 C10 N482 176.8(11) . . . .
C271 N479 C10 C7 0.4(19) . . . .
C175 N14 C11 C489 1.9(16) . . . .
C175 N14 C11 N491 177.2(8) . . . .
C58 C489 C11 N14 -0.7(16) . . . .
C58 C489 C11 N491 -175.5(9) . . . .
C60 N491 C11 N14 177.0(9) . . . .
C60 N491 C11 C489 -7.7(17) . . . .
C96 C706 C13 C172 -2.5(12) . . . .
C35 C364 C413 C703 11.4(17) . . . .
C242 C364 C413 C703 -172.0(11) . . . .
N231 C703 C413 C364 177.4(10) . . . .
C65 C703 C413 C364 -8.8(18) . . . .
C663 C361 C15 C357 -5.4(13) . . . .
N251 C361 C15 C357 175.7(7) . . . .
C148 C16 C17 C83 2.8(16) . . . .
C148 C16 C17 O53 -179.5(9) . . . .
C214 O53 C17 C16 23.0(16) . . . .
C214 O53 C17 C83 -159.2(10) . . . .
C3 C539 C18 C541 -2.6(16) . . . .
C3 C539 C18 O15 179.2(9) . . . .
C411 C541 C18 C539 2.8(16) . . . .
C542 C541 C18 C539 -178.5(10) . . . .
C411 C541 C18 O15 -178.9(9) . . . .
C542 C541 C18 O15 -0.2(16) . . . .
C543 O15 C18 C539 2.5(15) . . . .
C543 O15 C18 C541 -175.9(10) . . . .
N29 C700 C20 C73 -2.3(16) . . . .
N232 C700 C20 C73 176.0(9) . . . .
C367 N211 C21 C42 -1.2(15) . . . .
C367 N211 C21 C412 177.5(9) . . . .
C143 C412 C21 N211 -178.1(9) . . . .
C143 C412 C21 C42 0.6(14) . . . .
C110 N209 C22 C711 2.2(16) . . . .
C110 N209 C22 N210 -178.4(9) . . . .
C130 C711 C22 N209 177.8(10) . . . .
C141 C711 C22 N209 -2.6(17) . . . .
C130 C711 C22 N210 -1.5(16) . . . .
C141 C711 C22 N210 178.1(9) . . . .
C268 N210 C22 N209 -178.9(9) . . . .
C268 N210 C22 C711 0.5(15) . . . .
C616 N93 C24 C160 -176.3(12) . . . .
C616 N93 C24 C171 4.5(18) . . . .
C126 N26 C25 O80 -9.6(19) . . . .
C126 N26 C25 C37 176.6(9) . . . .
C665 O16 C28 C752 -143.4(8) . . . .
C197 C752 C28 O16 -62.7(10) . . . .
C751 C752 C28 O16 62.0(9) . . . .
O8 C531 C30 C532 61.5(14) . . . .
O8 C531 C30 C533 175.8(9) . . . .
C515 N516 C31 N517 -179.1(9) . . . .
C515 N516 C31 C185 2.1(17) . . . .
C540 N506 C32 C5 -1.7(13) . . . .
C540 N506 C32 C117 176.6(8) . . . .
C534 C5 C32 N506 2.3(15) . . . .
C534 C5 C32 C117 -175.9(9) . . . .
C65 C704 C35 O29 177.8(11) . . . .
C65 C704 C35 C364 3(2) . . . .
C705 O29 C35 C704 9.8(19) . . . .
C705 O29 C35 C364 -175.6(11) . . . .
C413 C364 C35 C704 -8.5(18) . . . .
C242 C364 C35 C704 175.3(12) . . . .
C413 C364 C35 O29 176.7(10) . . . .
C242 C364 C35 O29 0.5(18) . . . .
C707 C708 C36 C81 1.5(15) . . . .
C155 N207 C37 C164 -0.3(19) . . . .
C155 N207 C37 C25 -176.7(10) . . . .
O80 C25 C37 N207 -174.5(11) . . . .
N26 C25 C37 N207 0.1(15) . . . .
O80 C25 C37 C164 8.7(18) . . . .
N26 C25 C37 C164 -176.7(11) . . . .
N513 C515 C38 C200 177.1(11) . . . .
N516 C515 C38 C200 1.3(18) . . . .
C160 N483 C39 C173 -12(2) . . . .
C160 N483 C39 N482 177.7(10) . . . .
C10 N482 C39 C173 9.0(17) . . . .
C10 N482 C39 N483 179.5(10) . . . .
C88 O47 C41 C670 177.3(10) . . . .
C241 C670 C41 O47 -58.9(17) . . . .
C188 C670 C41 O47 177.3(12) . . . .
N211 C21 C42 C62 -1.0(15) . . . .
C412 C21 C42 C62 -179.7(9) . . . .
N211 C21 C42 C650 179.5(9) . . . .
C412 C21 C42 C650 0.8(14) . . . .
C56 C650 C42 C21 -1.5(14) . . . .
C56 C650 C42 C62 179.1(9) . . . .
C187 N236 C46 N235 179.3(8) . . . .
C187 N236 C46 C71 -0.3(13) . . . .
C95 N235 C46 N236 179.5(9) . . . .
C95 N235 C46 C71 -0.9(13) . . . .
C202 N477 C47 C612 8.5(18) . . . .
C202 N477 C47 C614 -168.5(11) . . . .
C613 C612 C47 N477 -175.9(10) . . . .
C613 C612 C47 C614 1.0(15) . . . .
N478 C614 C47 N477 -5.9(14) . . . .
C615 C614 C47 N477 176.0(9) . . . .
N478 C614 C47 C612 177.0(9) . . . .
C615 C614 C47 C612 -1.2(15) . . . .
N5 C524 C49 C521 4.5(13) . . . .
N526 C524 C49 C521 -178.6(8) . . . .
N5 C524 C49 C136 -178.4(8) . . . .
N526 C524 C49 C136 -1.4(13) . . . .
C520 C521 C49 C524 -2.4(14) . . . .
O12 C521 C49 C524 175.5(7) . . . .
C520 C521 C49 C136 -179.3(9) . . . .
O12 C521 C49 C136 -1.3(13) . . . .
C212 O56 C50 C29 168.8(9) . . . .
C466 C29 C50 O56 -59.9(11) . . . .
C619 C29 C50 O56 173.6(8) . . . .
C307 C488 C51 C487 2.8(18) . . . .
O113 C488 C51 C487 175.9(12) . . . .
N50 C487 C51 C488 -3.7(18) . . . .
C276 C487 C51 C488 177.2(10) . . . .
C515 N513 C53 O25 -9.9(17) . . . .
C515 N513 C53 C509 171.5(9) . . . .
N511 C509 C53 O25 171.4(10) . . . .
C508 C509 C53 O25 -9.0(16) . . . .
N511 C509 C53 N513 -9.9(14) . . . .
C508 C509 C53 N513 169.7(9) . . . .
N252 C662 C54 C211 -1.1(15) . . . .
C9 C662 C54 C211 178.3(9) . . . .
C90 C45 C55 C145 -4.5(17) . . . .
C42 C650 C56 O9 -177.0(8) . . . .
C42 C650 C56 C143 0.8(15) . . . .
C123 O9 C56 C650 -3.2(13) . . . .
C123 O9 C56 C143 178.9(9) . . . .
C11 C489 C58 C852 -0.9(15) . . . .
C112 N233 C59 C363 3.6(16) . . . .
C112 N233 C59 C321 -177.7(9) . . . .
C119 C363 C59 N233 -1.3(18) . . . .
C119 C363 C59 C321 -179.9(10) . . . .
C11 N491 C60 O31 0.9(17) . . . .
C11 N491 C60 C620 -173.9(9) . . . .
N493 C620 C60 O31 -178.0(10) . . . .
C621 C620 C60 O31 6.8(15) . . . .
N493 C620 C60 N491 -3.2(13) . . . .
C621 C620 C60 N491 -178.4(8) . . . .
C708 C707 C61 N214 0.7(14) . . . .
C708 C707 C61 C266 177.9(9) . . . .
C81 N214 C61 C707 -2.2(13) . . . .
C81 N214 C61 C266 -179.5(7) . . . .
C709 O33 C62 C156 3.0(18) . . . .
C709 O33 C62 C42 -173.2(9) . . . .
C21 C42 C62 C156 1.3(15) . . . .
C650 C42 C62 C156 -179.3(10) . . . .
C21 C42 C62 O33 177.9(9) . . . .
C650 C42 C62 O33 -2.6(15) . . . .
C155 N27 C63 N208 177.4(9) . . . .
C155 N27 C63 C68 -2.3(17) . . . .
C64 N208 C63 N27 -175.8(10) . . . .
C64 N208 C63 C68 3.9(18) . . . .
C63 N208 C64 O73 -2.3(17) . . . .
C63 N208 C64 C110 175.3(9) . . . .
C701 C702 C65 C703 4(2) . . . .
O42 C702 C65 C703 -175.2(11) . . . .
C701 C702 C65 C704 179.9(12) . . . .
O42 C702 C65 C704 0.8(19) . . . .
N231 C703 C65 C702 -7.4(18) . . . .
C413 C703 C65 C702 179.0(12) . . . .
N231 C703 C65 C704 176.4(10) . . . .
C413 C703 C65 C704 2.7(18) . . . .
C35 C704 C65 C702 -176.4(13) . . . .
C35 C704 C65 C703 -0.3(19) . . . .
C663 C664 C66 C357 -0.3(13) . . . .
C665 C664 C66 C357 -178.1(9) . . . .
N27 C63 C68 C236 -2(2) . . . .
N208 C63 C68 C236 177.9(13) . . . .
C546 C530 C70 C108 176.1(10) . . . .
C128 C530 C70 C108 1.2(14) . . . .
N236 C46 C71 C158 -179.6(9) . . . .
N235 C46 C71 C158 0.8(14) . . . .
N236 C46 C71 C149 0.4(14) . . . .
N235 C46 C71 C149 -179.3(9) . . . .
C700 C20 C73 C166 2.6(15) . . . .
C90 N200 C74 C145 -0.6(16) . . . .
C90 N200 C74 C79 177.3(9) . . . .
C201 C506 C76 N505 -178.1(12) . . . .
C201 C506 C76 C507 -1.0(19) . . . .
C209 N505 C76 C506 -6.4(19) . . . .
C209 N505 C76 C507 176.4(11) . . . .
N511 C507 C76 C506 177.8(11) . . . .
C243 C507 C76 C506 -8.3(18) . . . .
N511 C507 C76 N505 -4.9(17) . . . .
C243 C507 C76 N505 169.1(11) . . . .
N252 C661 C77 C211 2.8(18) . . . .
C320 C661 C77 C211 179.5(11) . . . .
N252 C661 C77 C97 -179.0(10) . . . .
C320 C661 C77 C97 -2.3(16) . . . .
C82 N504 C78 C131 0.6(16) . . . .
C82 N504 C78 C189 178.1(10) . . . .
N202 N201 C79 C139 1.5(17) . . . .
N202 N201 C79 C74 178.6(10) . . . .
N200 C74 C79 C139 0.0(17) . . . .
C145 C74 C79 C139 177.8(11) . . . .
N200 C74 C79 N201 -177.0(9) . . . .
C145 C74 C79 N201 0.9(16) . . . .
C61 N214 C81 C36 3.4(12) . . . .
C61 N214 C81 C172 -176.1(8) . . . .
C708 C36 C81 N214 -3.1(14) . . . .
C708 C36 C81 C172 176.3(8) . . . .
C78 N504 C82 C140 -3.8(15) . . . .
C78 N504 C82 C209 178.6(9) . . . .
C16 C17 C83 C121 176.1(11) . . . .
O53 C17 C83 C121 -1.8(16) . . . .
C16 C17 C83 C498 -5.8(16) . . . .
O53 C17 C83 C498 176.4(9) . . . .
N648 C498 C83 C17 3.8(16) . . . .
C100 C498 C83 C17 -170.4(11) . . . .
N648 C498 C83 C121 -177.9(10) . . . .
C100 C498 C83 C121 7.9(17) . . . .
C671 N239 C85 O19 4.6(15) . . . .
C671 N239 C85 C668 -171.7(8) . . . .
C669 C668 C85 O19 6.1(14) . . . .
N240 C668 C85 O19 -172.5(8) . . . .
C669 C668 C85 N239 -177.6(9) . . . .
N240 C668 C85 N239 3.9(12) . . . .
N253 C320 C87 C281 177.3(11) . . . .
C661 C320 C87 C281 -4.3(17) . . . .
C41 O47 C88 C669 3.5(16) . . . .
C41 O47 C88 C101 -177.7(9) . . . .
C668 C669 C88 O47 -178.7(10) . . . .
C668 C669 C88 C101 2.5(14) . . . .
C128 N10 C89 N203 178.4(8) . . . .
C128 N10 C89 C108 -2.5(14) . . . .
C117 N203 C89 N10 -177.7(9) . . . .
C117 N203 C89 C108 3.2(15) . . . .
C74 N200 C90 C45 -1.9(16) . . . .
C74 N200 C90 C223 -179.5(9) . . . .
C55 C45 C90 N200 4.4(18) . . . .
C55 C45 C90 C223 -177.9(10) . . . .
C153 O28 C91 C23 -3.8(15) . . . .
C153 O28 C91 C615 175.4(9) . . . .
C228 C23 C91 O28 177.1(10) . . . .
C228 C23 C91 C615 -2.0(16) . . . .
C2 C615 C91 O28 2.8(15) . . . .
C614 C615 C91 O28 -178.2(9) . . . .
C2 C615 C91 C23 -178.0(11) . . . .
C614 C615 C91 C23 1.0(15) . . . .
N201 N202 C93 C33 0.3(19) . . . .
N201 N202 C93 C660 176.7(11) . . . .
C139 C33 C93 N202 0.8(17) . . . .
C139 C33 C93 C660 -175.4(11) . . . .
N496 C660 C93 N202 173.4(11) . . . .
C208 C660 C93 N202 -0.8(18) . . . .
N496 C660 C93 C33 -10.2(18) . . . .
C208 C660 C93 C33 175.6(11) . . . .
C254 C80 C94 C205 -1.1(17) . . . .
C254 C80 C94 C215 178.5(11) . . . .
C46 N235 C95 N234 -178.9(8) . . . .
C46 N235 C95 C52 -0.2(14) . . . .
C321 N234 C95 N235 179.9(9) . . . .
C321 N234 C95 C52 1.2(16) . . . .
C158 C52 C95 N235 1.5(15) . . . .
C158 C52 C95 N234 -179.9(9) . . . .
N8 N85 C96 C706 -2.7(15) . . . .
N8 N85 C96 C831 178.6(10) . . . .
C13 C706 C96 N85 3.0(13) . . . .
C13 C706 C96 C831 -178.3(9) . . . .
C661 C77 C97 C281 0.6(18) . . . .
C211 C77 C97 C281 178.9(12) . . . .
C509 C508 C99 C243 0.5(19) . . . .
C509 C508 C99 O38 -176.9(11) . . . .
C138 O38 C99 C508 1.9(18) . . . .
C138 O38 C99 C243 -175.8(11) . . . .
C219 N488 C100 C174 -10(2) . . . .
C219 N488 C100 C498 170.5(12) . . . .
N648 C498 C100 N488 -3.6(17) . . . .
C83 C498 C100 N488 170.7(10) . . . .
N648 C498 C100 C174 177.0(11) . . . .
C83 C498 C100 C174 -8.7(17) . . . .
O47 C88 C101 C198 -179.2(9) . . . .
C669 C88 C101 C198 -0.2(14) . . . .
O47 C88 C101 C152 0.9(15) . . . .
C669 C88 C101 C152 179.9(9) . . . .
N490 C491 C102 C215 -3.4(15) . . . .
C240 C491 C102 C215 -178.8(8) . . . .
C268 N39 C106 O22 1.5(19) . . . .
C268 N39 C106 C367 -178.3(9) . . . .
N211 C367 C106 O22 -172.8(10) . . . .
C156 C367 C106 O22 6.6(16) . . . .
N211 C367 C106 N39 6.9(14) . . . .
C156 C367 C106 N39 -173.7(10) . . . .
C225 O82 C107 C171 8.3(19) . . . .
C225 O82 C107 C224 174.0(12) . . . .
C530 C70 C108 C89 -1.7(14) . . . .
N10 C89 C108 C70 2.4(14) . . . .
N203 C89 C108 C70 -178.6(9) . . . .
C22 N209 C110 C712 0.7(16) . . . .
C22 N209 C110 C64 179.0(9) . . . .
C141 C712 C110 N209 -3.0(17) . . . .
C141 C712 C110 C64 178.6(10) . . . .
O73 C64 C110 N209 -180.0(10) . . . .
N208 C64 C110 N209 2.3(15) . . . .
O73 C64 C110 C712 -1.5(15) . . . .
N208 C64 C110 C712 -179.2(9) . . . .
C59 N233 C112 N29 -178.1(9) . . . .
C59 N233 C112 C166 -3.7(16) . . . .
C700 N29 C112 N233 179.9(9) . . . .
C700 N29 C112 C166 5.2(14) . . . .
C616 N485 C115 N486 176.3(10) . . . .
C616 N485 C115 C154 1.0(17) . . . .
C258 N486 C115 N485 -179.8(10) . . . .
C258 N486 C115 C154 -4.8(17) . . . .
C89 N203 C117 O6 1.6(16) . . . .
C89 N203 C117 C32 -179.8(8) . . . .
N506 C32 C117 O6 173.8(8) . . . .
C5 C32 C117 O6 -7.9(14) . . . .
N506 C32 C117 N203 -4.9(12) . . . .
C5 C32 C117 N203 173.4(8) . . . .
C270 N592 C118 C222 175.9(14) . . . .
C270 N592 C118 C291 -7(2) . . . .
C674 O27 C119 C363 -2.4(17) . . . .
C674 O27 C119 C166 176.6(10) . . . .
C59 C363 C119 O27 178.0(11) . . . .
C59 C363 C119 C166 -1.0(17) . . . .
C17 C83 C121 C229 174.5(12) . . . .
C498 C83 C121 C229 -3.6(18) . . . .
C56 O9 C123 C350 176.9(9) . . . .
C116 C350 C123 O9 172.4(11) . . . .
C1 C350 C123 O9 -64.0(12) . . . .
N480 C482 C124 C98 177.8(16) . . . .
C190 C482 C124 C98 -3(2) . . . .
C311 C98 C124 C482 1(4) . . . .
C702 O42 C125 C274 -171.0(14) . . . .
C161 N206 C126 N26 -179.3(8) . . . .
C161 N206 C126 C181 1.9(14) . . . .
C25 N26 C126 N206 -176.3(9) . . . .
C25 N26 C126 C181 2.5(15) . . . .
C89 N10 C128 N204 -179.3(8) . . . .
C89 N10 C128 C530 1.9(13) . . . .
C157 N204 C128 N10 177.2(8) . . . .
C157 N204 C128 C530 -4.0(14) . . . .
C70 C530 C128 N10 -1.2(14) . . . .
C546 C530 C128 N10 -176.6(9) . . . .
C70 C530 C128 N204 -179.9(9) . . . .
C546 C530 C128 N204 4.7(14) . . . .
C268 C92 C130 C711 -2.8(17) . . . .
C22 C711 C130 C92 2.7(17) . . . .
C141 C711 C130 C92 -176.8(11) . . . .
N504 C78 C131 C195 -177.1(11) . . . .
C189 C78 C131 C195 5.5(19) . . . .
N504 C78 C131 C252 3.9(17) . . . .
C189 C78 C131 C252 -173.6(11) . . . .
C902 C903 C132 O44 66.2(17) . . . .
O920 C903 C132 O44 179.2(9) . . . .
C902 C903 C132 C104 180.0(15) . . . .
O920 C903 C132 C104 -67.0(19) . . . .
C901 O44 C132 C903 -58.1(14) . . . .
C901 O44 C132 C104 172.7(9) . . . .
O977 C104 C132 C903 177.4(15) . . . .
O977 C104 C132 O44 -65.7(16) . . . .
C831 N215 C133 C69 0.0(16) . . . .
C831 N215 C133 C196 178.1(9) . . . .
C232 C69 C133 N215 -1.4(19) . . . .
C232 C69 C133 C196 -179.5(12) . . . .
C487 N50 C134 C221 -174.1(12) . . . .
C487 N50 C134 C307 2.8(15) . . . .
C525 C526 C136 C49 -4.4(14) . . . .
C524 C49 C136 C526 2.8(14) . . . .
C521 C49 C136 C526 179.7(9) . . . .
O29 C705 C137 C248 175.1(14) . . . .
O29 C705 C137 C256 66.7(19) . . . .
C99 O38 C138 C265 178.7(11) . . . .
C93 C33 C139 C79 -0.7(16) . . . .
N201 C79 C139 C33 -0.4(17) . . . .
C74 C79 C139 C33 -177.1(10) . . . .
N504 C82 C140 C252 2.0(16) . . . .
C209 C82 C140 C252 179.5(9) . . . .
C110 C712 C141 O21 -175.9(10) . . . .
C110 C712 C141 C711 2.4(15) . . . .
C713 O21 C141 C712 0.3(15) . . . .
C713 O21 C141 C711 -178.0(8) . . . .
C130 C711 C141 C712 179.6(11) . . . .
C22 C711 C141 C712 0.1(15) . . . .
C130 C711 C141 O21 -1.9(16) . . . .
C22 C711 C141 O21 178.6(9) . . . .
C21 C412 C143 C56 -1.4(14) . . . .
C21 C412 C143 C365 177.7(8) . . . .
C650 C56 C143 C412 0.6(15) . . . .
O9 C56 C143 C412 178.5(8) . . . .
C650 C56 C143 C365 -178.3(9) . . . .
O9 C56 C143 C365 -0.5(14) . . . .
O18 C365 C143 C412 -2.5(14) . . . .
N212 C365 C143 C412 170.9(8) . . . .
O18 C365 C143 C56 176.5(10) . . . .
N212 C365 C143 C56 -10.1(14) . . . .
C671 C672 C144 C8 -2.4(14) . . . .
C673 C8 C144 C672 2.3(13) . . . .
C45 C55 C145 C74 2.3(18) . . . .
N200 C74 C145 C55 0.3(18) . . . .
C79 C74 C145 C55 -177.4(11) . . . .
C660 N496 C147 C237 8.4(17) . . . .
C660 N496 C147 C210 -179.5(11) . . . .
C498 N648 C148 C16 -4.3(16) . . . .
C498 N648 C148 C202 179.1(10) . . . .
C17 C16 C148 N648 2.3(16) . . . .
C17 C16 C148 C202 178.6(10) . . . .
C227 O89 C149 C231 5.3(17) . . . .
C227 O89 C149 C71 -173.6(11) . . . .
C158 C71 C149 C231 -179.7(11) . . . .
C46 C71 C149 C231 0.4(16) . . . .
C158 C71 C149 O89 -0.8(16) . . . .
C46 C71 C149 O89 179.3(9) . . . .
O48 C625 C150 C623 -179.4(9) . . . .
C4 C625 C150 C623 -2.0(15) . . . .
C622 C623 C150 C625 177.8(10) . . . .
C624 C623 C150 C625 -2.1(15) . . . .
C198 C101 C152 C899 2.4(17) . . . .
C88 C101 C152 C899 -177.7(11) . . . .
C91 O28 C153 C280 -161.6(10) . . . .
C224 C67 C154 C115 2(2) . . . .
N485 C115 C154 C67 -3.3(15) . . . .
N486 C115 C154 C67 -178.3(10) . . . .
C63 N27 C155 C75 3.0(17) . . . .
C63 N27 C155 N207 -177.8(10) . . . .
C277 C75 C155 N27 176.5(12) . . . .
C236 C75 C155 N27 0.5(19) . . . .
C277 C75 C155 N207 -2.7(19) . . . .
C236 C75 C155 N207 -178.6(11) . . . .
C37 N207 C155 N27 -178.0(10) . . . .
C37 N207 C155 C75 1.2(16) . . . .
O33 C62 C156 C367 -175.5(11) . . . .
C42 C62 C156 C367 0.6(16) . . . .
N211 C367 C156 C62 -3.1(17) . . . .
C106 C367 C156 C62 177.6(10) . . . .
C128 N204 C157 C529 2.2(15) . . . .
C128 N204 C157 C165 177.5(8) . . . .
C546 C529 C157 N204 -1.2(15) . . . .
C546 C529 C157 C165 -176.6(9) . . . .
C95 C52 C158 C71 -1.6(16) . . . .
C149 C71 C158 C52 -179.4(11) . . . .
C46 C71 C158 C52 0.5(16) . . . .
N93 C24 C160 O484 -180.0(12) . . . .
C171 C24 C160 O484 -0.8(19) . . . .
N93 C24 C160 N483 -7.3(17) . . . .
C171 C24 C160 N483 171.9(10) . . . .
C39 N483 C160 O484 0(2) . . . .
C39 N483 C160 C24 -172.9(11) . . . .
C126 N206 C161 C57 0.0(13) . . . .
C126 N206 C161 N492 -177.8(8) . . . .
C183 C57 C161 N206 -2.2(14) . . . .
C183 C57 C161 N492 175.5(9) . . . .
C240 N492 C161 N206 175.7(8) . . . .
C240 N492 C161 C57 -2.3(14) . . . .
N207 C37 C164 C277 1(2) . . . .
C25 C37 C164 C277 177.1(12) . . . .
C525 N527 C165 O20 3.4(15) . . . .
C525 N527 C165 C157 -178.9(8) . . . .
N204 C157 C165 O20 177.2(9) . . . .
C529 C157 C165 O20 -7.1(13) . . . .
N204 C157 C165 N527 -0.8(12) . . . .
C529 C157 C165 N527 175.0(8) . . . .
N233 C112 C166 C73 -178.9(10) . . . .
N29 C112 C166 C73 -4.8(16) . . . .
N233 C112 C166 C119 1.6(16) . . . .
N29 C112 C166 C119 175.7(9) . . . .
C20 C73 C166 C112 0.8(16) . . . .
C20 C73 C166 C119 -179.8(10) . . . .
O27 C119 C166 C112 -178.3(10) . . . .
C363 C119 C166 C112 0.8(16) . . . .
O27 C119 C166 C73 2.3(17) . . . .
C363 C119 C166 C73 -178.6(11) . . . .
C10 C7 C168 C173 -4(2) . . . .
N18 N68 C169 O71 -0.5(16) . . . .
N18 N68 C169 C4 178.3(9) . . . .
C410 C4 C169 N68 -179.8(10) . . . .
C625 C4 C169 N68 0.8(17) . . . .
C410 C4 C169 O71 -1.0(16) . . . .
C625 C4 C169 O71 179.6(10) . . . .
C224 C107 C171 C24 9(2) . . . .
O82 C107 C171 C24 172.3(11) . . . .
C160 C24 C171 C107 174.4(13) . . . .
N93 C24 C171 C107 -6.4(19) . . . .
N85 N8 C172 C13 -1.0(14) . . . .
N85 N8 C172 C81 -176.5(9) . . . .
C706 C13 C172 N8 1.6(13) . . . .
C706 C13 C172 C81 176.7(8) . . . .
N214 C81 C172 N8 177.6(8) . . . .
C36 C81 C172 N8 -1.9(13) . . . .
N214 C81 C172 C13 2.2(13) . . . .
C36 C81 C172 C13 -177.3(8) . . . .
C7 C168 C173 C39 6(2) . . . .
N483 C39 C173 C168 -178.1(12) . . . .
N482 C39 C173 C168 -9(2) . . . .
N488 C100 C174 C229 -173.9(12) . . . .
C498 C100 C174 C229 5.5(18) . . . .
C253 N28 C175 C852 0.3(12) . . . .
C253 N28 C175 N14 -178.4(8) . . . .
C11 N14 C175 N28 177.3(9) . . . .
C11 N14 C175 C852 -1.5(14) . . . .
C777 N241 C180 O39 17.5(16) . . . .
C777 N241 C180 C667 -163.0(9) . . . .
N250 C667 C180 O39 -158.7(8) . . . .
C666 C667 C180 O39 18.7(13) . . . .
N250 C667 C180 N241 21.8(11) . . . .
C666 C667 C180 N241 -160.8(8) . . . .
N206 C126 C181 C183 -1.4(14) . . . .
N26 C126 C181 C183 179.9(9) . . . .
O41 N600 C182 C206 -178.3(12) . . . .
O601 N600 C182 C206 20(2) . . . .
O41 N600 C182 C109 0.8(18) . . . .
O601 N600 C182 C109 -160.4(15) . . . .
C414 C109 C182 C206 1.4(19) . . . .
C414 C109 C182 N600 -177.6(13) . . . .
C161 C57 C183 C181 2.7(16) . . . .
C126 C181 C183 C57 -1.2(16) . . . .
C252 O128 C184 C555 159.9(14) . . . .
N516 C31 C185 C200 0.8(19) . . . .
N517 C31 C185 C200 -177.9(11) . . . .
C46 N236 C187 C231 -0.4(14) . . . .
C46 N236 C187 C246 -179.4(8) . . . .
C275 C176 C189 C78 7.5(17) . . . .
C275 C176 C189 N503 -175.3(11) . . . .
N504 C78 C189 C176 173.2(10) . . . .
C131 C78 C189 C176 -9.2(17) . . . .
N504 C78 C189 N503 -4.3(15) . . . .
C131 C78 C189 N503 173.3(10) . . . .
C556 N503 C189 C176 -3(2) . . . .
C556 N503 C189 C78 173.8(12) . . . .
C250 N20 C190 C482 -174.2(10) . . . .
C250 N20 C190 C151 5.3(14) . . . .
C124 C482 C190 N20 -177.6(11) . . . .
N480 C482 C190 N20 1.8(17) . . . .
C124 C482 C190 C151 2.8(16) . . . .
N480 C482 C190 C151 -177.7(11) . . . .
C315 C151 C190 N20 -4.8(16) . . . .
C311 C151 C190 N20 179.1(14) . . . .
C315 C151 C190 C482 174.6(11) . . . .
C311 C151 C190 C482 -1.4(18) . . . .
C78 C131 C195 C275 0(2) . . . .
C252 C131 C195 C275 178.7(12) . . . .
N217 N216 C196 O51 0.8(16) . . . .
N217 N216 C196 C133 177.1(9) . . . .
N215 C133 C196 O51 -179.1(11) . . . .
C69 C133 C196 O51 -0.9(17) . . . .
N215 C133 C196 N216 4.6(15) . . . .
C69 C133 C196 N216 -177.3(10) . . . .
C668 N240 C198 C101 0.1(13) . . . .
C668 N240 C198 C777 -178.7(8) . . . .
C152 C101 C198 N240 178.8(10) . . . .
C88 C101 C198 N240 -1.1(15) . . . .
C152 C101 C198 C777 -2.4(15) . . . .
C88 C101 C198 C777 177.7(9) . . . .
C206 N487 C199 C610 -1.2(13) . . . .
C206 N487 C199 C219 178.4(10) . . . .
C247 C610 C199 N487 2.6(14) . . . .
C247 C610 C199 C219 -176.8(13) . . . .
C515 C38 C200 C185 2(2) . . . .
C31 C185 C200 C38 -3(2) . . . .
C243 C84 C201 C506 -2(2) . . . .
C76 C506 C201 C84 6(2) . . . .
C47 N477 C202 O32 -17.4(19) . . . .
C47 N477 C202 C148 160.2(10) . . . .
N648 C148 C202 O32 154.9(9) . . . .
C16 C148 C202 O32 -21.6(16) . . . .
N648 C148 C202 N477 -22.8(13) . . . .
C16 C148 C202 N477 160.7(10) . . . .
C491 N490 C205 C94 -4.0(14) . . . .
C491 N490 C205 C267 -177.7(8) . . . .
C80 C94 C205 N490 -177.9(10) . . . .
C215 C94 C205 N490 2.5(14) . . . .
C80 C94 C205 C267 -4.7(15) . . . .
C215 C94 C205 C267 175.6(10) . . . .
N600 C182 C206 N487 -2(2) . . . .
C109 C182 C206 N487 178.6(11) . . . .
N600 C182 C206 C290 178.8(12) . . . .
C109 C182 C206 C290 -0.3(18) . . . .
C199 N487 C206 C182 -178.7(12) . . . .
C199 N487 C206 C290 -0.1(17) . . . .
N496 C660 C208 C170 7.4(19) . . . .
C93 C660 C208 C170 -178.9(12) . . . .
C237 C170 C208 C660 -3.0(19) . . . .
C76 N505 C209 O63 -9(2) . . . .
C76 N505 C209 C82 168.3(10) . . . .
N504 C82 C209 O63 165.3(10) . . . .
C140 C82 C209 O63 -12.3(16) . . . .
N504 C82 C209 N505 -12.2(13) . . . .
C140 C82 C209 N505 170.1(9) . . . .
N68 N18 C210 O124 -1.6(18) . . . .
N68 N18 C210 C147 178.7(9) . . . .
N496 C147 C210 O124 -174.0(12) . . . .
C237 C147 C210 O124 -1.6(19) . . . .
N496 C147 C210 N18 5.7(16) . . . .
C237 C147 C210 N18 178.2(10) . . . .
C753 O362 C211 C54 13(2) . . . .
C753 O362 C211 C77 -163.9(12) . . . .
C662 C54 C211 O362 -175.5(11) . . . .
C662 C54 C211 C77 1.7(15) . . . .
C661 C77 C211 O362 175.1(10) . . . .
C97 C77 C211 O362 -3.2(16) . . . .
C661 C77 C211 C54 -2.6(18) . . . .
C97 C77 C211 C54 179.1(10) . . . .
C50 O56 C212 C617 4.1(15) . . . .
C50 O56 C212 C852 179.8(8) . . . .
C253 C617 C212 O56 179.6(10) . . . .
C253 C617 C212 C852 4.1(15) . . . .
C129 C611 C214 O53 60.1(12) . . . .
C687 C611 C214 O53 -59.9(11) . . . .
C17 O53 C214 C611 135.4(10) . . . .
C220 O67 C215 C94 175.5(9) . . . .
C220 O67 C215 C102 2.1(15) . . . .
C80 C94 C215 O67 5.7(17) . . . .
C205 C94 C215 O67 -174.7(8) . . . .
C80 C94 C215 C102 179.1(11) . . . .
C205 C94 C215 C102 -1.3(15) . . . .
C491 C102 C215 O67 174.5(9) . . . .
C491 C102 C215 C94 1.6(15) . . . .
C700 N232 C218 O30 -4.6(19) . . . .
C700 N232 C218 C249 177.2(10) . . . .
C100 N488 C219 O151 0(2) . . . .
C100 N488 C219 C199 178.4(13) . . . .
N487 C199 C219 O151 155.5(10) . . . .
C610 C199 C219 O151 -24.9(17) . . . .
N487 C199 C219 N488 -22.4(14) . . . .
C610 C199 C219 N488 157.1(10) . . . .
C215 O67 C220 C162 -179.2(10) . . . .
C72 C162 C220 O67 -58.4(14) . . . .
C234 C162 C220 O67 -179.1(11) . . . .
C260 N6 C221 C233 4(3) . . . .
C260 N6 C221 C134 -175.8(13) . . . .
N50 C134 C221 N6 3.7(18) . . . .
C307 C134 C221 N6 -171.9(12) . . . .
N50 C134 C221 C233 -175.9(9) . . . .
C307 C134 C221 C233 8(2) . . . .
N592 C118 C222 C167 177.2(13) . . . .
C291 C118 C222 C167 0(2) . . . .
N592 C118 C222 N500 -7(2) . . . .
C291 C118 C222 N500 175.7(13) . . . .
C263 C167 C222 C118 -4(2) . . . .
C263 C167 C222 N500 179.9(13) . . . .
O95 N500 C222 C118 -20(2) . . . .
O501 N500 C222 C118 158.2(14) . . . .
O95 N500 C222 C167 155.9(15) . . . .
O501 N500 C222 C167 -26(2) . . . .
N502 N501 C223 O36 -1.1(16) . . . .
N502 N501 C223 C90 -179.3(8) . . . .
N200 C90 C223 O36 176.9(11) . . . .
C45 C90 C223 O36 -0.9(17) . . . .
N200 C90 C223 N501 -4.9(14) . . . .
C45 C90 C223 N501 177.2(10) . . . .
C154 C67 C224 C107 175.9(15) . . . .
C154 C67 C224 C616 2(2) . . . .
C171 C107 C224 C67 177.2(16) . . . .
O82 C107 C224 C67 11(2) . . . .
C171 C107 C224 C616 -9(2) . . . .
O82 C107 C224 C616 -175.0(10) . . . .
N93 C616 C224 C67 -178.4(12) . . . .
N485 C616 C224 C67 -3.8(16) . . . .
N93 C616 C224 C107 6.2(18) . . . .
N485 C616 C224 C107 -179.1(12) . . . .
C107 O82 C225 C448 179.0(12) . . . .
C149 O89 C227 C300 179.9(16) . . . .
C91 C23 C228 N478 0.4(17) . . . .
C91 C23 C228 C271 -178.8(10) . . . .
C614 N478 C228 C23 2.4(16) . . . .
C614 N478 C228 C271 -178.5(9) . . . .
C83 C121 C229 C174 1(2) . . . .
C100 C174 C229 C121 -2(2) . . . .
O89 C149 C231 C187 -179.8(9) . . . .
C71 C149 C231 C187 -1.0(17) . . . .
N236 C187 C231 C149 1.1(15) . . . .
C246 C187 C231 C149 -179.9(10) . . . .
C133 C69 C232 C113 1(2) . . . .
C831 C113 C232 C69 1(2) . . . .
N6 C221 C233 C477 173.1(16) . . . .
C134 C221 C233 C477 -7(2) . . . .
C63 C68 C236 C75 6(2) . . . .
C277 C75 C236 C68 179.2(15) . . . .
C155 C75 C236 C68 -5(2) . . . .
C208 C170 C237 C147 2(2) . . . .
N496 C147 C237 C170 -4.5(19) . . . .
C210 C147 C237 C170 -176.8(12) . . . .
C161 N492 C240 O45 10.5(15) . . . .
C161 N492 C240 C491 -173.2(8) . . . .
N490 C491 C240 O45 -169.8(9) . . . .
C102 C491 C240 O45 5.9(13) . . . .
N490 C491 C240 N492 13.8(12) . . . .
C102 C491 C240 N492 -170.4(8) . . . .
N216 N217 C242 O34 -1.0(16) . . . .
N216 N217 C242 C364 177.4(9) . . . .
C413 C364 C242 O34 -1.1(18) . . . .
C35 C364 C242 O34 175.1(12) . . . .
C413 C364 C242 N217 -179.5(10) . . . .
C35 C364 C242 N217 -3.3(18) . . . .
C201 C84 C243 C99 -176.2(13) . . . .
C201 C84 C243 C507 -8(2) . . . .
C508 C99 C243 C84 171.7(13) . . . .
O38 C99 C243 C84 -10.6(19) . . . .
C508 C99 C243 C507 2.8(19) . . . .
O38 C99 C243 C507 -179.5(11) . . . .
N511 C507 C243 C84 -173.6(11) . . . .
C76 C507 C243 C84 12.6(19) . . . .
N511 C507 C243 C99 -4.0(18) . . . .
C76 C507 C243 C99 -177.8(12) . . . .
C673 N237 C246 O136 -1.3(16) . . . .
C673 N237 C246 C187 177.5(8) . . . .
N236 C187 C246 O136 -178.1(8) . . . .
C231 C187 C246 O136 2.9(13) . . . .
N236 C187 C246 N237 3.0(12) . . . .
C231 C187 C246 N237 -176.0(9) . . . .
C199 C610 C247 O477 173.6(11) . . . .
C199 C610 C247 C290 -3(2) . . . .
C703 N231 C249 C701 -5.7(18) . . . .
C703 N231 C249 C218 175.9(9) . . . .
C702 C701 C249 N231 2.6(19) . . . .
C702 C701 C249 C218 -179.0(11) . . . .
O30 C218 C249 N231 -179.5(11) . . . .
N232 C218 C249 N231 -1.3(15) . . . .
O30 C218 C249 C701 1.9(17) . . . .
N232 C218 C249 C701 -179.9(10) . . . .
C190 N20 C250 C40 -2.0(13) . . . .
C190 N20 C250 C260 176.9(11) . . . .
C315 C40 C250 N20 -0.5(15) . . . .
C315 C40 C250 C260 -179.4(11) . . . .
C82 C140 C252 O128 -179.7(10) . . . .
C82 C140 C252 C131 3.0(17) . . . .
C184 O128 C252 C140 13.6(16) . . . .
C184 O128 C252 C131 -168.8(11) . . . .
C78 C131 C252 C140 -5.6(18) . . . .
C195 C131 C252 C140 175.3(11) . . . .
C78 C131 C252 O128 176.8(9) . . . .
C195 C131 C252 O128 -2.3(18) . . . .
C175 N28 C253 C617 -3.1(13) . . . .
C175 N28 C253 C258 179.4(8) . . . .
C212 C617 C253 N28 0.9(15) . . . .
C212 C617 C253 C258 178.4(9) . . . .
C94 C80 C254 C217 5.4(19) . . . .
C267 C217 C254 C80 -3.8(18) . . . .
C488 O113 C255 C342 -103(2) . . . .
C115 N486 C258 O105 -0.7(17) . . . .
C115 N486 C258 C253 -178.4(9) . . . .
N28 C253 C258 O105 179.9(9) . . . .
C617 C253 C258 O105 2.2(14) . . . .
N28 C253 C258 N486 -2.3(14) . . . .
C617 C253 C258 N486 -179.9(9) . . . .
N20 C250 C260 O486 -165(3) . . . .
C40 C250 C260 O486 14(3) . . . .
N20 C250 C260 N6 17.5(16) . . . .
C40 C250 C260 N6 -163.5(10) . . . .
C221 N6 C260 O486 7(2) . . . .
C221 N6 C260 C250 -174.7(12) . . . .
O362 C753 C262 C235 -50(2) . . . .
O362 C753 C262 C317 57.1(19) . . . .
C222 C167 C263 C273 6(3) . . . .
O38 C138 C265 C512 57.7(15) . . . .
O38 C138 C265 C207 179.8(14) . . . .
N212 N213 C266 O14 -1.6(14) . . . .
N212 N213 C266 C61 177.5(7) . . . .
C707 C61 C266 O14 2.8(16) . . . .
N214 C61 C266 O14 -179.8(10) . . . .
C707 C61 C266 N213 -176.4(8) . . . .
N214 C61 C266 N213 1.0(12) . . . .
C254 C217 C267 N489 175.1(11) . . . .
C254 C217 C267 C205 -1.8(16) . . . .
C276 N489 C267 C217 11.2(18) . . . .
C276 N489 C267 C205 -171.8(10) . . . .
N490 C205 C267 C217 179.7(9) . . . .
C94 C205 C267 C217 6.1(15) . . . .
N490 C205 C267 N489 2.4(13) . . . .
C94 C205 C267 N489 -171.2(9) . . . .
C22 N210 C268 C92 -0.7(15) . . . .
C22 N210 C268 N39 -179.2(9) . . . .
C130 C92 C268 N210 1.9(17) . . . .
C130 C92 C268 N39 -179.8(10) . . . .
C106 N39 C268 N210 175.8(10) . . . .
C106 N39 C268 C92 -2.7(17) . . . .
C118 N592 C270 C257 3(2) . . . .
C118 N592 C270 C556 179.4(12) . . . .
C298 C257 C270 N592 2(3) . . . .
C298 C257 C270 C556 -174.5(14) . . . .
C10 N479 C271 O23 -4.8(19) . . . .
C10 N479 C271 C228 170.5(10) . . . .
C23 C228 C271 O23 -4.8(16) . . . .
N478 C228 C271 O23 176.0(10) . . . .
C23 C228 C271 N479 179.8(10) . . . .
N478 C228 C271 N479 0.6(15) . . . .
C167 C263 C273 C291 -4(3) . . . .
O42 C125 C274 C48 60.4(19) . . . .
O42 C125 C274 C960 -169.8(15) . . . .
C131 C195 C275 C176 -1(2) . . . .
C189 C176 C275 C195 -2(2) . . . .
C267 N489 C276 O57 8(2) . . . .
C267 N489 C276 C487 -168.1(9) . . . .
N50 C487 C276 O57 -168.0(16) . . . .
C51 C487 C276 O57 11(2) . . . .
N50 C487 C276 N489 7.6(14) . . . .
C51 C487 C276 N489 -173.3(8) . . . .
C155 C75 C277 C164 3(2) . . . .
C236 C75 C277 C164 178.7(14) . . . .
C155 C75 C277 O555 -175.4(12) . . . .
C236 C75 C277 O555 0(2) . . . .
C37 C164 C277 C75 -2(2) . . . .
C37 C164 C277 O555 176.2(13) . . . .
C292 O555 C277 C75 -170.3(14) . . . .
C292 O555 C277 C164 11(2) . . . .
O28 C153 C280 C142 -60.7(14) . . . .
O28 C153 C280 C429 178.2(12) . . . .
C320 C87 C281 C97 2(2) . . . .
C77 C97 C281 C87 -1(2) . . . .
O477 C247 C290 C206 -174.6(13) . . . .
C610 C247 C290 C206 2(3) . . . .
O477 C247 C290 C103 8(3) . . . .
C610 C247 C290 C103 -174.9(15) . . . .
C182 C206 C290 C247 178.4(14) . . . .
N487 C206 C290 C247 0(2) . . . .
C182 C206 C290 C103 -5(2) . . . .
N487 C206 C290 C103 176.3(15) . . . .
C414 C103 C290 C247 -175.1(19) . . . .
C414 C103 C290 C206 8(3) . . . .
C263 C273 C291 C298 179.2(17) . . . .
C263 C273 C291 C118 0(2) . . . .
N592 C118 C291 C273 -174.8(14) . . . .
C222 C118 C291 C273 2(2) . . . .
N592 C118 C291 C298 6(2) . . . .
C222 C118 C291 C298 -177.3(14) . . . .
C277 O555 C292 C288 -168.1(15) . . . .
C318 C288 C292 O555 -68(3) . . . .
C261 C288 C292 O555 174.4(16) . . . .
C298 O522 C296 C632 -164(2) . . . .
C270 C257 C298 O522 179.5(15) . . . .
C270 C257 C298 C291 -4(3) . . . .
C296 O522 C298 C257 -6(3) . . . .
C296 O522 C298 C291 176.8(17) . . . .
C273 C291 C298 C257 -179.5(16) . . . .
C118 C291 C298 C257 0(2) . . . .
C273 C291 C298 O522 -2(3) . . . .
C118 C291 C298 O522 177.4(13) . . . .
O89 C227 C300 C282 -55(3) . . . .
O89 C227 C300 C843 -174(2) . . . .
C51 C488 C307 C283 -176.8(14) . . . .
O113 C488 C307 C283 9(2) . . . .
C51 C488 C307 C134 1(2) . . . .
O113 C488 C307 C134 -173.4(11) . . . .
C477 C283 C307 C488 -174(2) . . . .
C477 C283 C307 C134 8(3) . . . .
C221 C134 C307 C488 172.4(15) . . . .
N50 C134 C307 C488 -3.5(18) . . . .
C221 C134 C307 C283 -10(2) . . . .
N50 C134 C307 C283 174.5(13) . . . .
C124 C98 C311 C151 1(4) . . . .
C315 C151 C311 C98 -175(2) . . . .
C190 C151 C311 C98 -1(3) . . . .
C311 C151 C315 C40 176.8(17) . . . .
C190 C151 C315 C40 1.3(18) . . . .
C311 C151 C315 O485 -10(2) . . . .
C190 C151 C315 O485 174.8(12) . . . .
C250 C40 C315 C151 0.9(19) . . . .
C250 C40 C315 O485 -173.7(10) . . . .
C349 O485 C315 C151 -179(2) . . . .
C349 O485 C315 C40 -4(3) . . . .
C95 N234 C321 O96 4.7(17) . . . .
C95 N234 C321 C59 -179.0(9) . . . .
N233 C59 C321 N234 1.0(15) . . . .
C363 C59 C321 N234 179.7(10) . . . .
N233 C59 C321 O96 177.7(9) . . . .
C363 C59 C321 O96 -3.5(15) . . . .
C290 C247 O477 C996 166.7(19) . . . .
C610 C247 O477 C996 -10(3) . . . .
O113 C255 C342 C269 -27(4) . . . .
O113 C255 C342 C460 178(2) . . . .
C315 O485 C349 C797 -176.5(19) . . . .
C664 C66 C357 C15 1.8(14) . . . .
C361 C15 C357 C66 1.1(13) . . . .
O11 C518 N517 C31 8(2) . . . .
C519 C518 N517 C31 -174.9(10) . . . .
N516 C31 N517 C518 177.5(10) . . . .
C185 C31 N517 C518 -3.6(18) . . . .
C290 C103 C414 C109 -8(4) . . . .
C182 C109 C414 C103 4(3) . . . .
O82 C225 C448 C286 84.6(17) . . . .
O82 C225 C448 C302 175.0(15) . . . .
C189 N503 C556 O103 -5(2) . . . .
C189 N503 C556 C270 172.1(12) . . . .
N592 C270 C556 O103 167.6(14) . . . .
C257 C270 C556 O103 -15(2) . . . .
N592 C270 C556 N503 -9.9(19) . . . .
C257 C270 C556 N503 167.1(12) . . . .
O128 C184 C555 C178 -178.5(15) . . . .
O128 C184 C555 C177 -63(2) . . . .
C180 N241 C777 C898 -8.5(17) . . . .
C180 N241 C777 C198 169.7(9) . . . .
N240 C198 C777 N241 4.1(12) . . . .
C101 C198 C777 N241 -174.9(8) . . . .
N240 C198 C777 C898 -177.6(9) . . . .
C101 C198 C777 C898 3.4(14) . . . .
C247 O477 C996 C950 -162.8(16) . . . .
C995 C950 C996 O477 89.9(18) . . . .
C994 C950 C996 O477 -58(2) . . . .
C221 C233 C477 C283 11(4) . . . .
C307 C283 C477 C233 -11(4) . . . .
O522 C296 C632 C328 -65(3) . . . .
O522 C296 C632 C778 -175(3) . . . .
N241 C777 C898 C899 173.6(11) . . . .
C198 C777 C898 C899 -4.5(16) . . . .
C101 C152 C899 C898 -4(2) . . . .
C777 C898 C899 C152 5(2) . . . .
O485 C349 C797 C794 57(3) . . . .
O485 C349 C797 C793 -114(2) . . . .
C20G O1G C3G O123 173.5(12) . . . .
C20G O1G C3G C1G -60(2) . . . .
O1G C3G C1G C31G 57(2) . . . .
O123 C3G C1G C31G 173.3(15) . . . .
O1G C3G C1G O129 -179.7(16) . . . .
O123 C3G C1G O129 -63(2) . . . .
C3G O1G C20G C2G 49.8(16) . . . .
C3G O1G C20G C30G -174.5(13) . . . .
O127 C2G C20G O1G 173.5(11) . . . .
C31G C2G C20G O1G -45.3(17) . . . .
O127 C2G C20G C30G 40(2) . . . .
C31G C2G C20G C30G -179.2(13) . . . .
C3G C1G C31G O130 -166.5(14) . . . .
O129 C1G C31G O130 71.4(15) . . . .
C3G C1G C31G C2G -37.4(19) . . . .
O129 C1G C31G C2G -159.6(10) . . . .
O127 C2G C31G C1G -175.1(11) . . . .
C20G C2G C31G C1G 37.6(17) . . . .
O127 C2G C31G O130 -49.6(16) . . . .
C20G C2G C31G O130 163.1(14) . . . .
O1G C20G C30G O126 64.4(16) . . . .
C2G C20G C30G O126 -162.8(14) . . . .
C133 N215 C831 C113 1.7(16) . . . .
C133 N215 C831 C96 -179.7(9) . . . .
C232 C113 C831 N215 -2.0(17) . . . .
C232 C113 C831 C96 179.5(11) . . . .
N85 C96 C831 N215 -179.4(9) . . . .
C706 C96 C831 N215 1.9(15) . . . .
N85 C96 C831 C113 -0.8(16) . . . .
C706 C96 C831 C113 -179.5(9) . . . .
N28 C175 C852 C212 4.4(14) . . . .
N14 C175 C852 C212 -177.0(9) . . . .
N28 C175 C852 C58 -178.7(9) . . . .
N14 C175 C852 C58 -0.1(13) . . . .
O56 C212 C852 C175 177.5(8) . . . .
C617 C212 C852 C175 -6.4(14) . . . .
O56 C212 C852 C58 0.9(15) . . . .
C617 C212 C852 C58 177.0(10) . . . .
C489 C58 C852 C175 1.2(14) . . . .
C489 C58 C852 C212 177.8(10) . . . .
